data_7230477
loop_
_publ_author_name
'Uno, Hidemitsu'
'Honda, Takayuki'
'Kitatsuka, Manami'
'Hiraoka, Shogo'
'Mori, Shigeki'
'Takase, Masayoshi'
'Okujima, Tetsuo'
'Nakae, Takahiro'

_publ_section_title
;
 Benzene-fused bis(acenaphthoBODIPY)s, stable near-infrared-selective dyes
;
_journal_issue 25
_journal_name_full 'RSC Advances'
_journal_page_first 14072
_journal_paper_doi 10.1039/C8RA01694A
_journal_volume 8
_journal_year 2018
_chemical_absolute_configuration unk
_chemical_formula_moiety 'C98 H112 B2 F4 N4 O8, 2(C H Cl3), 2(C3 H8 O)'
_chemical_formula_sum 'C106 H130 B2 Cl6 F4 N4 O10'
_chemical_formula_weight 1930.55
_chemical_name_systematic BCOD-bisANBODIPYtetraester
_chemical_properties_physical Deliquescent
_space_group_IT_number 4
_symmetry_cell_setting monoclinic
_symmetry_Int_Tables_number 4
_symmetry_space_group_name_Hall 'P 2yb'
_symmetry_space_group_name_H-M 'P 1 21 1'
_atom_sites_solution_hydrogens geom
_atom_sites_solution_primary direct
_atom_sites_solution_secondary difmap
_audit_update_record
;
2018-02-05 deposited with the CCDC.
2018-04-10 downloaded from the CCDC.
;
_cell_angle_alpha 90.0000
_cell_angle_beta 99.313(4)
_cell_angle_gamma 90.0000
_cell_formula_units_Z 2
_cell_length_a 18.820(5)
_cell_length_b 9.636(3)
_cell_length_c 29.019(8)
_cell_measurement_reflns_used 11603
_cell_measurement_temperature 100
_cell_measurement_theta_max 31.19
_cell_measurement_theta_min 1.65
_cell_volume 5193(3)
_computing_cell_refinement CrystalClear
_computing_data_collection 'CrystalClear (Rigaku Inc., 2008)'
_computing_data_reduction CrystalClear
_computing_molecular_graphics 'CrystalStructure 4.0'
_computing_publication_material 'CrystalStructure 4.0 (Rigaku, 2010)'
_computing_structure_refinement 'SHELXL97 (Sheldrick, 2008)'
_computing_structure_solution 'SIR2004 (Burla, et al., 2005)'
_diffrn_ambient_temperature 100
_diffrn_detector_area_resol_mean 7.111
_diffrn_measured_fraction_theta_full 0.999
_diffrn_measured_fraction_theta_max 0.999
_diffrn_measurement_device_type 'Rigaku Saturn724'
_diffrn_measurement_method \w
_diffrn_radiation_type 'Mo K\a'
_diffrn_radiation_wavelength 0.71075
_diffrn_reflns_av_R_equivalents 0.0878
_diffrn_reflns_av_unetI/netI 0.0939
_diffrn_reflns_Laue_measured_fraction_full 0.999
_diffrn_reflns_Laue_measured_fraction_max 0.999
_diffrn_reflns_limit_h_max 24
_diffrn_reflns_limit_h_min -24
_diffrn_reflns_limit_k_max 12
_diffrn_reflns_limit_k_min -12
_diffrn_reflns_limit_l_max 37
_diffrn_reflns_limit_l_min -37
_diffrn_reflns_number 85688
_diffrn_reflns_point_group_measured_fraction_full 1.000
_diffrn_reflns_point_group_measured_fraction_max 0.999
_diffrn_reflns_theta_full 25.242
_diffrn_reflns_theta_max 27.500
_diffrn_reflns_theta_min 1.649
_exptl_absorpt_coefficient_mu 0.230
_exptl_absorpt_correction_T_max 0.995
_exptl_absorpt_correction_T_min 0.900
_exptl_absorpt_correction_type multi-scan
_exptl_absorpt_process_details 'REQAB (Rigaku, 1998)'
_exptl_crystal_colour violet
_exptl_crystal_density_diffrn 1.235
_exptl_crystal_density_method 'not measured'
_exptl_crystal_description platelet
_exptl_crystal_F_000 2044.00
_exptl_crystal_recrystallization_method 'Re-crystallisation from solvent: CHCl3/i-PrOH'
_exptl_crystal_size_max 0.200
_exptl_crystal_size_mid 0.190
_exptl_crystal_size_min 0.020
_refine_diff_density_max 0.500
_refine_diff_density_min -0.500
_refine_ls_abs_structure_details 'Flack, H. D. (1983), Acta Cryst. A39, 876-881.  11142 Friedel Pairs'
_refine_ls_abs_structure_Flack 0.25(12)
_refine_ls_extinction_method none
_refine_ls_goodness_of_fit_ref 1.055
_refine_ls_hydrogen_treatment constr
_refine_ls_number_parameters 1442
_refine_ls_number_reflns 23777
_refine_ls_number_restraints 2156
_refine_ls_restrained_S_all 1.037
_refine_ls_R_factor_all 0.1355
_refine_ls_R_factor_gt 0.0981
_refine_ls_shift/su_max 0.000
_refine_ls_shift/su_mean 0.000
_refine_ls_structure_factor_coef Fsqd
_refine_ls_weighting_details 'w = 1/[\s^2^(Fo^2^)+(0.0726P)^2^+7.1947P] where P=(Fo^2^+2Fc^2^)/3'
_refine_ls_weighting_scheme calc
_refine_ls_wR_factor_gt 0.2083
_refine_ls_wR_factor_ref 0.2340
_reflns_number_gt 15954
_reflns_number_total 23783
_reflns_threshold_expression F^2^>2.0\s(F^2^)
_cod_data_source_file c8ra01694a3.cif
_cod_data_source_block Kitatsuka
_cod_database_code 7230477
_shelxl_version_number 2013-2

loop_
_symmetry_equiv_pos_site_id
_symmetry_equiv_pos_as_xyz
1 +X,+Y,+Z
2 -X,1/2+Y,-Z

loop_
_atom_site_label
_atom_site_type_symbol
_atom_site_fract_x
_atom_site_fract_y
_atom_site_fract_z
_atom_site_U_iso_or_equiv
_atom_site_adp_type
_atom_site_occupancy
_atom_site_site_symmetry_order
_atom_site_calc_flag
_atom_site_refinement_flags_posn
_atom_site_refinement_flags_adp
_atom_site_refinement_flags_occupancy
_atom_site_disorder_assembly
_atom_site_disorder_group
Cl1 Cl 0.21578(18) 0.1633(4) 0.02912(12) 0.0848(10) Uani 0.889(4) 1 d D U P A 1
Cl2 Cl 0.36366(19) 0.2062(4) 0.06904(11) 0.0933(11) Uani 0.889(4) 1 d D U P A 1
Cl3 Cl 0.2630(2) 0.4326(4) 0.06258(12) 0.0893(11) Uani 0.889(4) 1 d D U P A 1
C99 C 0.2882(5) 0.2826(11) 0.0361(4) 0.0537(16) Uani 0.889(4) 1 d D U P A 1
H99 H 0.2996 0.3069 0.0046 0.064 Uiso 0.889(4) 1 calc R U P A 1
Cl1A Cl 0.2914(17) 0.112(3) 0.0539(11) 0.096(6) Uani 0.111(4) 1 d D U P A 2
Cl2A Cl 0.3439(17) 0.381(4) 0.0758(10) 0.103(6) Uani 0.111(4) 1 d D U P A 2
Cl3A Cl 0.2042(13) 0.346(3) 0.0226(10) 0.089(5) Uani 0.111(4) 1 d D U P A 2
C299 C 0.293(2) 0.282(4) 0.0319(18) 0.076(5) Uani 0.111(4) 1 d D U P A 2
H299 H 0.3138 0.2841 0.0024 0.091 Uiso 0.111(4) 1 calc R U P A 2
Cl4 Cl 0.71192(18) 0.8940(3) 0.32781(11) 0.0738(9) Uani 0.835(5) 1 d D U P B 1
Cl5 Cl 0.6549(2) 0.6415(4) 0.28341(12) 0.0650(8) Uani 0.835(5) 1 d D U P B 1
Cl6 Cl 0.80541(17) 0.7050(4) 0.28800(12) 0.0767(10) Uani 0.835(5) 1 d D U P B 1
C100 C 0.7303(5) 0.7218(12) 0.3148(4) 0.0588(19) Uani 0.835(5) 1 d D U P B 1
H100 H 0.7414 0.6719 0.3453 0.071 Uiso 0.835(5) 1 calc R U P B 1
Cl4A Cl 0.7609(15) 0.826(3) 0.2573(10) 0.136(7) Uani 0.165(5) 1 d D U P B 2
Cl5A Cl 0.6552(17) 0.626(4) 0.2636(12) 0.135(8) Uani 0.165(5) 1 d D U P B 2
Cl6A Cl 0.7825(14) 0.663(3) 0.3412(8) 0.126(6) Uani 0.165(5) 1 d D U P B 2
C300 C 0.740(2) 0.679(5) 0.2849(15) 0.092(5) Uani 0.165(5) 1 d D U P B 2
H300 H 0.7677 0.6098 0.2695 0.111 Uiso 0.165(5) 1 calc R U P B 2
F1 F 0.7894(3) 0.4692(6) 0.40984(18) 0.0699(16) Uani 1 1 d . . . . .
F2 F 0.8250(2) 0.2401(7) 0.41699(16) 0.0691(17) Uani 1 1 d . . . . .
F3 F 0.6561(2) 0.7933(5) 0.11854(16) 0.0515(12) Uani 1 1 d . . . . .
F4 F 0.7031(2) 0.6776(5) 0.06083(13) 0.0442(10) Uani 1 1 d . . . . .
O1 O 0.9179(3) 0.4206(9) 0.3796(2) 0.070(2) Uani 1 1 d D . . . .
C44 C 0.9935(5) 0.4171(12) 0.4048(4) 0.073(3) Uani 0.539(19) 1 d D U P C 1
H44A H 1.0270 0.4604 0.3860 0.087 Uiso 0.539(19) 1 calc R U P C 1
H44B H 1.0093 0.3209 0.4128 0.087 Uiso 0.539(19) 1 calc R U P C 1
C45 C 0.9883(11) 0.504(3) 0.4496(7) 0.089(6) Uani 0.539(19) 1 d D U P C 1
H45A H 1.0359 0.5086 0.4691 0.133 Uiso 0.539(19) 1 calc R U P C 1
H45B H 0.9717 0.5979 0.4406 0.133 Uiso 0.539(19) 1 calc R U P C 1
H45C H 0.9542 0.4596 0.4671 0.133 Uiso 0.539(19) 1 calc R U P C 1
C244 C 0.9935(5) 0.4171(12) 0.4048(4) 0.073(3) Uani 0.461(19) 1 d D U P C 2
H24A H 0.9981 0.4775 0.4327 0.087 Uiso 0.461(19) 1 calc R U P C 2
H24B H 1.0265 0.4522 0.3842 0.087 Uiso 0.461(19) 1 calc R U P C 2
C245 C 1.0131(12) 0.270(2) 0.4192(9) 0.086(6) Uani 0.461(19) 1 d D U P C 2
H24C H 1.0628 0.2678 0.4358 0.129 Uiso 0.461(19) 1 calc R U P C 2
H24D H 0.9805 0.2366 0.4399 0.129 Uiso 0.461(19) 1 calc R U P C 2
H24E H 1.0089 0.2114 0.3914 0.129 Uiso 0.461(19) 1 calc R U P C 2
O2 O 0.9522(3) 0.3194(9) 0.3184(2) 0.076(2) Uani 1 1 d . . . . .
O3 O 0.7864(5) 0.2929(13) 0.4973(4) 0.041(3) Uani 0.589(16) 1 d D . P D 1
C61 C 0.8321(8) 0.3248(18) 0.5414(5) 0.047(4) Uani 0.589(16) 1 d D . P D 1
H61A H 0.8797 0.2799 0.5423 0.057 Uiso 0.589(16) 1 calc R U P D 1
H61B H 0.8100 0.2873 0.5675 0.057 Uiso 0.589(16) 1 calc R U P D 1
C62 C 0.8422(11) 0.4825(19) 0.5474(7) 0.079(5) Uani 0.589(16) 1 d D U P D 1
H62A H 0.8731 0.5019 0.5772 0.119 Uiso 0.589(16) 1 calc R U P D 1
H62B H 0.8648 0.5193 0.5217 0.119 Uiso 0.589(16) 1 calc R U P D 1
H62C H 0.7952 0.5267 0.5469 0.119 Uiso 0.589(16) 1 calc R U P D 1
O3A O 0.7853(9) 0.360(2) 0.4939(7) 0.055(3) Uani 0.411(16) 1 d D U P D 2
C261 C 0.8271(12) 0.399(4) 0.5375(8) 0.060(5) Uani 0.411(16) 1 d D U P D 2
H26A H 0.8198 0.3341 0.5626 0.072 Uiso 0.411(16) 1 calc R U P D 2
H26B H 0.8143 0.4943 0.5465 0.072 Uiso 0.411(16) 1 calc R U P D 2
C262 C 0.9056(10) 0.394(3) 0.5282(8) 0.074(6) Uani 0.411(16) 1 d D U P D 2
H26C H 0.9384 0.4202 0.5567 0.111 Uiso 0.411(16) 1 calc R U P D 2
H26D H 0.9168 0.2997 0.5191 0.111 Uiso 0.411(16) 1 calc R U P D 2
H26E H 0.9114 0.4587 0.5031 0.111 Uiso 0.411(16) 1 calc R U P D 2
O4 O 0.6881(3) 0.3547(7) 0.52726(18) 0.0508(14) Uani 1 1 d . U . . .
O5 O 0.5896(3) 0.5210(7) 0.09095(18) 0.0494(14) Uani 1 1 d . U . . .
O6 O 0.5620(3) 0.4907(8) 0.1628(2) 0.0588(17) Uani 1 1 d . U . . .
O7 O 0.7449(3) 1.1652(6) 0.07105(19) 0.0471(13) Uani 1 1 d D U . . .
C89 C 0.6881(5) 1.2588(10) 0.0467(3) 0.0580(19) Uani 0.783(15) 1 d D U P E 1
H89A H 0.6401 1.2205 0.0492 0.070 Uiso 0.783(15) 1 calc R U P E 1
H89B H 0.6923 1.3510 0.0620 0.070 Uiso 0.783(15) 1 calc R U P E 1
C90 C 0.6949(7) 1.2744(15) -0.0033(4) 0.071(3) Uani 0.783(15) 1 d D U P E 1
H90A H 0.6571 1.3364 -0.0186 0.106 Uiso 0.783(15) 1 calc R U P E 1
H90B H 0.7422 1.3137 -0.0057 0.106 Uiso 0.783(15) 1 calc R U P E 1
H90C H 0.6901 1.1833 -0.0185 0.106 Uiso 0.783(15) 1 calc R U P E 1
C289 C 0.6881(5) 1.2588(10) 0.0467(3) 0.0580(19) Uani 0.217(15) 1 d D U P E 2
H28A H 0.6670 1.2173 0.0164 0.070 Uiso 0.217(15) 1 calc R U P E 2
H28B H 0.6492 1.2686 0.0658 0.070 Uiso 0.217(15) 1 calc R U P E 2
C290 C 0.7173(18) 1.397(3) 0.0387(15) 0.058(6) Uani 0.217(15) 1 d D U P E 2
H29A H 0.6787 1.4560 0.0227 0.087 Uiso 0.217(15) 1 calc R U P E 2
H29B H 0.7375 1.4387 0.0688 0.087 Uiso 0.217(15) 1 calc R U P E 2
H29C H 0.7552 1.3875 0.0194 0.087 Uiso 0.217(15) 1 calc R U P E 2
O8 O 0.6757(3) 0.9779(6) 0.0464(2) 0.0508(14) Uani 1 1 d . U . . .
O9 O 0.8383(5) 1.0118(11) 0.4828(3) 0.081(3) Uani 0.823(10) 1 d D U P F 1
H9 H 0.8370 1.0870 0.4681 0.122 Uiso 0.823(10) 1 calc R U P F 1
C101 C 0.8260(9) 0.8968(18) 0.4498(6) 0.101(4) Uani 0.823(10) 1 d D U P F 1
H101 H 0.7774 0.9068 0.4302 0.122 Uiso 0.823(10) 1 calc R U P F 1
C102 C 0.8834(8) 0.902(2) 0.4188(5) 0.113(5) Uani 0.823(10) 1 d D U P F 1
H10A H 0.8762 0.8257 0.3963 0.169 Uiso 0.823(10) 1 calc R U P F 1
H10B H 0.8803 0.9909 0.4020 0.169 Uiso 0.823(10) 1 calc R U P F 1
H10C H 0.9311 0.8938 0.4381 0.169 Uiso 0.823(10) 1 calc R U P F 1
C103 C 0.8286(9) 0.7637(17) 0.4780(6) 0.110(4) Uani 0.823(10) 1 d D U P F 1
H10D H 0.8205 0.6842 0.4567 0.165 Uiso 0.823(10) 1 calc R U P F 1
H10E H 0.8758 0.7550 0.4976 0.165 Uiso 0.823(10) 1 calc R U P F 1
H10F H 0.7910 0.7661 0.4978 0.165 Uiso 0.823(10) 1 calc R U P F 1
O9A O 0.763(2) 0.978(6) 0.4489(18) 0.113(8) Uani 0.177(10) 1 d D U P F 2
H9A H 0.7607 1.0621 0.4556 0.170 Uiso 0.177(10) 1 calc R U P F 2
C301 C 0.837(3) 0.945(6) 0.443(2) 0.104(6) Uani 0.177(10) 1 d D U P F 2
H301 H 0.8437 0.9960 0.4136 0.125 Uiso 0.177(10) 1 calc R U P F 2
C302 C 0.851(4) 0.792(6) 0.433(3) 0.102(8) Uani 0.177(10) 1 d D U P F 2
H30A H 0.9015 0.7802 0.4289 0.154 Uiso 0.177(10) 1 calc R U P F 2
H30B H 0.8411 0.7346 0.4588 0.154 Uiso 0.177(10) 1 calc R U P F 2
H30C H 0.8198 0.7626 0.4039 0.154 Uiso 0.177(10) 1 calc R U P F 2
C303 C 0.894(3) 1.005(8) 0.481(3) 0.103(8) Uani 0.177(10) 1 d D U P F 2
H30D H 0.9419 0.9794 0.4751 0.154 Uiso 0.177(10) 1 calc R U P F 2
H30E H 0.8894 1.1058 0.4820 0.154 Uiso 0.177(10) 1 calc R U P F 2
H30F H 0.8868 0.9661 0.5115 0.154 Uiso 0.177(10) 1 calc R U P F 2
O10 O 0.8080(5) 0.9977(12) 0.5751(3) 0.074(3) Uani 0.757(10) 1 d D U P G 1
H10 H 0.8048 1.0624 0.5554 0.111 Uiso 0.757(10) 1 calc R U P G 1
C104 C 0.7359(6) 0.9307(15) 0.5734(4) 0.060(3) Uani 0.757(10) 1 d D U P G 1
H104 H 0.7413 0.8295 0.5672 0.072 Uiso 0.757(10) 1 calc R U P G 1
C105 C 0.6769(8) 0.9860(16) 0.5374(5) 0.055(3) Uani 0.757(10) 1 d D U P G 1
H10G H 0.6322 0.9356 0.5391 0.083 Uiso 0.757(10) 1 calc R U P G 1
H10H H 0.6699 1.0849 0.5431 0.083 Uiso 0.757(10) 1 calc R U P G 1
H10I H 0.6899 0.9739 0.5062 0.083 Uiso 0.757(10) 1 calc R U P G 1
C106 C 0.7166(8) 0.9462(17) 0.6226(4) 0.077(4) Uani 0.757(10) 1 d D U P G 1
H10J H 0.7559 0.9094 0.6456 0.116 Uiso 0.757(10) 1 calc R U P G 1
H10K H 0.7093 1.0446 0.6290 0.116 Uiso 0.757(10) 1 calc R U P G 1
H10L H 0.6722 0.8946 0.6244 0.116 Uiso 0.757(10) 1 calc R U P G 1
O10A O 0.7917(14) 0.831(3) 0.5949(9) 0.069(6) Uani 0.243(10) 1 d D U P G 2
H10M H 0.7631 0.7705 0.5820 0.103 Uiso 0.243(10) 1 calc R U P G 2
C304 C 0.764(2) 0.970(3) 0.5801(14) 0.068(5) Uani 0.243(10) 1 d D U P G 2
H304 H 0.7972 1.0065 0.5591 0.082 Uiso 0.243(10) 1 calc R U P G 2
C305 C 0.687(3) 0.971(6) 0.5500(18) 0.069(8) Uani 0.243(10) 1 d D U P G 2
H30G H 0.6726 1.0668 0.5416 0.104 Uiso 0.243(10) 1 calc R U P G 2
H30H H 0.6872 0.9167 0.5215 0.104 Uiso 0.243(10) 1 calc R U P G 2
H30I H 0.6524 0.9302 0.5681 0.104 Uiso 0.243(10) 1 calc R U P G 2
C306 C 0.765(2) 1.082(4) 0.6195(13) 0.072(6) Uani 0.243(10) 1 d D U P G 2
H30J H 0.7456 1.1701 0.6057 0.108 Uiso 0.243(10) 1 calc R U P G 2
H30K H 0.7352 1.0503 0.6422 0.108 Uiso 0.243(10) 1 calc R U P G 2
H30L H 0.8145 1.0967 0.6354 0.108 Uiso 0.243(10) 1 calc R U P G 2
N1 N 0.7724(3) 0.3207(7) 0.3417(2) 0.0366(12) Uani 1 1 d . U . . .
N2 N 0.6975(3) 0.2922(7) 0.40520(19) 0.0350(11) Uani 1 1 d . U . . .
N3 N 0.7326(3) 0.5978(6) 0.13982(19) 0.0336(11) Uani 1 1 d . U . . .
N4 N 0.7832(3) 0.8200(6) 0.11409(19) 0.0347(11) Uani 1 1 d . U . . .
C1 C 0.8290(4) 0.3427(8) 0.3182(2) 0.0367(13) Uani 1 1 d . U . . .
C2 C 0.8042(4) 0.3349(7) 0.2696(2) 0.0342(12) Uani 1 1 d . U . . .
C3 C 0.7314(3) 0.3060(8) 0.2634(2) 0.0345(12) Uani 1 1 d . U . . .
C4 C 0.7110(3) 0.2962(8) 0.3088(2) 0.0347(13) Uani 1 1 d . U . . .
C5 C 0.6450(3) 0.2670(7) 0.3230(2) 0.0313(11) Uani 1 1 d . U . . .
C6 C 0.6382(3) 0.2624(8) 0.3703(2) 0.0333(12) Uani 1 1 d . U . . .
C7 C 0.5773(3) 0.2369(7) 0.3925(2) 0.0318(11) Uani 1 1 d . U . . .
C8 C 0.5998(3) 0.2615(7) 0.4415(2) 0.0319(11) Uani 1 1 d . U . . .
C9 C 0.6727(3) 0.2940(8) 0.4472(2) 0.0345(12) Uani 1 1 d . U . . .
C10 C 0.5023(3) 0.1872(7) 0.3858(2) 0.0310(11) Uani 1 1 d . U . . .
C11 C 0.4538(3) 0.1310(7) 0.3491(2) 0.0333(12) Uani 1 1 d . U . . .
H11 H 0.4652 0.1292 0.3184 0.040 Uiso 1 1 calc R U . . .
C12 C 0.3869(3) 0.0761(7) 0.3579(2) 0.0315(11) Uani 1 1 d D U . . .
C13 C 0.3690(4) 0.0837(8) 0.4032(2) 0.0348(13) Uani 1 1 d . U . . .
H13 H 0.3237 0.0499 0.4086 0.042 Uiso 1 1 calc R U . . .
C14 C 0.4179(4) 0.1412(8) 0.4410(2) 0.0338(12) Uani 1 1 d . U . . .
C15 C 0.4832(3) 0.1888(7) 0.4312(2) 0.0323(12) Uani 1 1 d . U . . .
C16 C 0.5393(4) 0.2358(7) 0.4664(2) 0.0326(12) Uani 1 1 d . U . . .
C17 C 0.5281(4) 0.2405(8) 0.5119(2) 0.0352(13) Uani 1 1 d . U . . .
H17 H 0.5651 0.2726 0.5357 0.042 Uiso 1 1 calc R U . . .
C18 C 0.4602(4) 0.1965(7) 0.5234(2) 0.0329(12) Uani 1 1 d . U . . .
C19 C 0.4063(4) 0.1472(8) 0.4887(2) 0.0346(13) Uani 1 1 d . U . . .
H19 H 0.3617 0.1173 0.4966 0.041 Uiso 1 1 calc R U . . .
C20 C 0.6844(3) 0.5075(8) 0.1534(2) 0.0343(12) Uani 1 1 d . U . . .
C21 C 0.7203(4) 0.4146(8) 0.1875(2) 0.0361(12) Uani 1 1 d . U . . .
C22 C 0.7932(4) 0.4460(8) 0.1946(2) 0.0348(11) Uani 1 1 d . U . . .
C23 C 0.8014(3) 0.5658(8) 0.1658(2) 0.0345(12) Uani 1 1 d . U . . .
C24 C 0.8596(3) 0.6543(7) 0.1635(2) 0.0309(11) Uani 1 1 d . U . . .
C25 C 0.8511(3) 0.7783(7) 0.1367(2) 0.0328(11) Uani 1 1 d . U . . .
C26 C 0.9027(4) 0.8794(8) 0.1293(2) 0.0337(11) Uani 1 1 d . U . . .
C27 C 0.8634(3) 0.9883(7) 0.1043(2) 0.0341(11) Uani 1 1 d . U . . .
C28 C 0.7914(3) 0.9492(8) 0.0954(2) 0.0338(12) Uani 1 1 d . U . . .
C29 C 0.9797(3) 0.9083(7) 0.1336(2) 0.0316(11) Uani 1 1 d . U . . .
C30 C 1.0443(3) 0.8393(8) 0.1491(2) 0.0339(12) Uani 1 1 d . U . . .
H30 H 1.0437 0.7507 0.1634 0.041 Uiso 1 1 calc R U . . .
C31 C 1.1120(4) 0.9019(8) 0.1436(2) 0.0365(13) Uani 1 1 d . U . . .
C32 C 1.1125(4) 1.0339(8) 0.1238(2) 0.0374(13) Uani 1 1 d . U . . .
H32 H 1.1573 1.0767 0.1217 0.045 Uiso 1 1 calc R U . . .
C33 C 1.0476(4) 1.1060(8) 0.1066(2) 0.0362(12) Uani 1 1 d . U . . .
C34 C 0.9840(4) 1.0405(8) 0.1118(2) 0.0337(11) Uani 1 1 d . U . . .
C35 C 0.9148(4) 1.0966(7) 0.0939(2) 0.0347(12) Uani 1 1 d . U . . .
C36 C 0.9106(4) 1.2231(8) 0.0712(2) 0.0369(12) Uani 1 1 d . U . . .
H36 H 0.8650 1.2637 0.0603 0.044 Uiso 1 1 calc R U . . .
C37 C 0.9750(4) 1.2927(8) 0.0642(2) 0.0376(13) Uani 1 1 d . U . . .
C38 C 1.0416(4) 1.2352(8) 0.0820(2) 0.0382(13) Uani 1 1 d . U . . .
H38 H 1.0842 1.2830 0.0777 0.046 Uiso 1 1 calc R U . . .
C39 C 0.8389(4) 0.3472(8) 0.2266(2) 0.0353(11) Uani 1 1 d . U . . .
H39 H 0.8910 0.3726 0.2331 0.042 Uiso 1 1 calc R U . . .
C40 C 0.8234(4) 0.2036(8) 0.2023(3) 0.0396(13) Uani 1 1 d . U . . .
H40A H 0.8399 0.2056 0.1716 0.047 Uiso 1 1 calc R U . . .
H40B H 0.8513 0.1312 0.2216 0.047 Uiso 1 1 calc R U . . .
C41 C 0.7420(4) 0.1647(8) 0.1950(3) 0.0432(14) Uani 1 1 d . U . . .
H41A H 0.7350 0.0796 0.2129 0.052 Uiso 1 1 calc R U . . .
H41B H 0.7245 0.1464 0.1616 0.052 Uiso 1 1 calc R U . . .
C42 C 0.6980(4) 0.2896(8) 0.2125(2) 0.0368(11) Uani 1 1 d . U . . .
H42 H 0.6447 0.2740 0.2076 0.044 Uiso 1 1 calc R U . . .
C43 C 0.9055(4) 0.3626(9) 0.3386(3) 0.0436(17) Uani 1 1 d . U . . .
C46 C 0.5802(3) 0.2489(7) 0.2863(2) 0.0305(11) Uani 1 1 d . U . . .
C47 C 0.5751(3) 0.1346(7) 0.2555(2) 0.0317(12) Uani 1 1 d . U . . .
H47 H 0.6098 0.0622 0.2605 0.038 Uiso 1 1 calc R U . . .
C48 C 0.5181(3) 0.1284(7) 0.2172(2) 0.0322(11) Uani 1 1 d . U . . .
C49 C 0.4680(3) 0.2351(8) 0.2117(2) 0.0341(12) Uani 1 1 d . U . . .
H49 H 0.4305 0.2320 0.1856 0.041 Uiso 1 1 calc R U . . .
C50 C 0.4698(4) 0.3479(8) 0.2429(2) 0.0368(12) Uani 1 1 d . U . . .
C51 C 0.5271(3) 0.3513(8) 0.2806(2) 0.0343(12) Uani 1 1 d . U . . .
H51 H 0.5297 0.4248 0.3027 0.041 Uiso 1 1 calc R U . . .
C52 C 0.5161(4) 0.0135(8) 0.1805(2) 0.0383(12) Uani 1 1 d . U . . .
C53 C 0.5644(4) -0.1098(9) 0.1976(3) 0.0459(16) Uani 1 1 d . U . . .
H53A H 0.5610 -0.1799 0.1728 0.069 Uiso 1 1 calc R U . . .
H53B H 0.6143 -0.0783 0.2056 0.069 Uiso 1 1 calc R U . . .
H53C H 0.5487 -0.1504 0.2253 0.069 Uiso 1 1 calc R U . . .
C54 C 0.5399(4) 0.0730(9) 0.1361(2) 0.0460(17) Uani 1 1 d . U . . .
H54A H 0.5093 0.1523 0.1248 0.069 Uiso 1 1 calc R U . . .
H54B H 0.5901 0.1035 0.1433 0.069 Uiso 1 1 calc R U . . .
H54C H 0.5354 0.0012 0.1119 0.069 Uiso 1 1 calc R U . . .
C55 C 0.4385(4) -0.0452(9) 0.1673(3) 0.0453(16) Uani 1 1 d . U . . .
H55A H 0.4053 0.0305 0.1561 0.068 Uiso 1 1 calc R U . . .
H55B H 0.4376 -0.1149 0.1427 0.068 Uiso 1 1 calc R U . . .
H55C H 0.4236 -0.0880 0.1949 0.068 Uiso 1 1 calc R U . . .
C56 C 0.4133(4) 0.4634(9) 0.2371(3) 0.0445(14) Uani 1 1 d . U . . .
C57 C 0.3719(5) 0.4573(11) 0.2783(3) 0.062(2) Uani 1 1 d . U . . .
H57A H 0.4057 0.4665 0.3076 0.092 Uiso 1 1 calc R U . . .
H57B H 0.3369 0.5332 0.2757 0.092 Uiso 1 1 calc R U . . .
H57C H 0.3467 0.3683 0.2780 0.092 Uiso 1 1 calc R U . . .
C58 C 0.4507(5) 0.6058(9) 0.2377(3) 0.059(2) Uani 1 1 d . U . . .
H58A H 0.4849 0.6158 0.2668 0.089 Uiso 1 1 calc R U . . .
H58B H 0.4765 0.6125 0.2110 0.089 Uiso 1 1 calc R U . . .
H58C H 0.4145 0.6795 0.2357 0.089 Uiso 1 1 calc R U . . .
C59 C 0.3605(5) 0.4491(12) 0.1918(3) 0.074(3) Uani 1 1 d . U . . .
H59A H 0.3253 0.5248 0.1894 0.111 Uiso 1 1 calc R U . . .
H59B H 0.3867 0.4533 0.1652 0.111 Uiso 1 1 calc R U . . .
H59C H 0.3354 0.3599 0.1915 0.111 Uiso 1 1 calc R U . . .
C60 C 0.7162(4) 0.3253(8) 0.4937(2) 0.0400(15) Uani 1 1 d D U . . .
C63 C 0.3346(3) 0.0021(8) 0.3197(2) 0.0351(12) Uani 1 1 d D U . . .
C64 C 0.3643(5) -0.0144(13) 0.2748(3) 0.041(2) Uani 0.709(9) 1 d D U P H 1
H64A H 0.4095 -0.0667 0.2809 0.062 Uiso 0.709(9) 1 calc R U P H 1
H64B H 0.3294 -0.0648 0.2521 0.062 Uiso 0.709(9) 1 calc R U P H 1
H64C H 0.3732 0.0773 0.2624 0.062 Uiso 0.709(9) 1 calc R U P H 1
C65 C 0.3199(5) -0.1491(10) 0.3367(3) 0.0374(19) Uani 0.709(9) 1 d D U P H 1
H65A H 0.3004 -0.1440 0.3660 0.056 Uiso 0.709(9) 1 calc R U P H 1
H65B H 0.2851 -0.1956 0.3129 0.056 Uiso 0.709(9) 1 calc R U P H 1
H65C H 0.3651 -0.2017 0.3418 0.056 Uiso 0.709(9) 1 calc R U P H 1
C66 C 0.2637(5) 0.0836(11) 0.3110(4) 0.041(2) Uani 0.709(9) 1 d D U P H 1
H66A H 0.2450 0.0937 0.3405 0.062 Uiso 0.709(9) 1 calc R U P H 1
H66B H 0.2723 0.1757 0.2987 0.062 Uiso 0.709(9) 1 calc R U P H 1
H66C H 0.2286 0.0336 0.2884 0.062 Uiso 0.709(9) 1 calc R U P H 1
C264 C 0.3791(14) -0.112(3) 0.3019(9) 0.046(4) Uani 0.291(9) 1 d D U P H 2
H26F H 0.4224 -0.0708 0.2926 0.070 Uiso 0.291(9) 1 calc R U P H 2
H26G H 0.3931 -0.1801 0.3266 0.070 Uiso 0.291(9) 1 calc R U P H 2
H26H H 0.3505 -0.1569 0.2748 0.070 Uiso 0.291(9) 1 calc R U P H 2
C265 C 0.2689(12) -0.042(3) 0.3346(9) 0.045(4) Uani 0.291(9) 1 d D U P H 2
H26I H 0.2443 0.0381 0.3454 0.067 Uiso 0.291(9) 1 calc R U P H 2
H26J H 0.2375 -0.0862 0.3084 0.067 Uiso 0.291(9) 1 calc R U P H 2
H26K H 0.2801 -0.1093 0.3602 0.067 Uiso 0.291(9) 1 calc R U P H 2
C266 C 0.3139(13) 0.116(3) 0.2782(8) 0.045(4) Uani 0.291(9) 1 d D U P H 2
H26L H 0.3578 0.1475 0.2675 0.068 Uiso 0.291(9) 1 calc R U P H 2
H26M H 0.2817 0.0729 0.2522 0.068 Uiso 0.291(9) 1 calc R U P H 2
H26N H 0.2896 0.1948 0.2901 0.068 Uiso 0.291(9) 1 calc R U P H 2
C67 C 0.4501(4) 0.2019(8) 0.5748(2) 0.0367(16) Uani 1 1 d . . . . .
C68 C 0.4588(4) 0.3529(9) 0.5922(3) 0.0472(19) Uani 1 1 d . . . . .
H68A H 0.5062 0.3879 0.5880 0.071 Uiso 1 1 calc R U . . .
H68B H 0.4211 0.4107 0.5744 0.071 Uiso 1 1 calc R U . . .
H68C H 0.4545 0.3563 0.6254 0.071 Uiso 1 1 calc R U . . .
C69 C 0.3755(4) 0.1531(10) 0.5823(3) 0.051(2) Uani 1 1 d . . . . .
H69A H 0.3720 0.1586 0.6155 0.076 Uiso 1 1 calc R U . . .
H69B H 0.3387 0.2125 0.5644 0.076 Uiso 1 1 calc R U . . .
H69C H 0.3681 0.0569 0.5716 0.076 Uiso 1 1 calc R U . . .
C70 C 0.5070(5) 0.1089(9) 0.6040(3) 0.049(2) Uani 1 1 d . . . . .
H70A H 0.5552 0.1388 0.5996 0.074 Uiso 1 1 calc R U . . .
H70B H 0.5025 0.1166 0.6371 0.074 Uiso 1 1 calc R U . . .
H70C H 0.4994 0.0122 0.5939 0.074 Uiso 1 1 calc R U . . .
C71 C 0.6052(4) 0.5079(9) 0.1368(2) 0.0394(17) Uani 1 1 d . . . . .
C72 C 0.5122(4) 0.5315(12) 0.0712(3) 0.062(3) Uani 1 1 d . . . . .
H72A H 0.4915 0.6175 0.0821 0.074 Uiso 1 1 calc R U . . .
H72B H 0.4856 0.4511 0.0811 0.074 Uiso 1 1 calc R U . . .
C73 C 0.5065(6) 0.534(2) 0.0196(4) 0.118(6) Uani 1 1 d . . . . .
H73A H 0.4558 0.5405 0.0054 0.177 Uiso 1 1 calc R U . . .
H73B H 0.5330 0.6136 0.0103 0.177 Uiso 1 1 calc R U . . .
H73C H 0.5271 0.4479 0.0092 0.177 Uiso 1 1 calc R U . . .
C74 C 0.9277(3) 0.6322(7) 0.1966(2) 0.0312(14) Uani 1 1 d . . . . .
C75 C 0.9459(4) 0.7339(8) 0.2315(2) 0.0356(15) Uani 1 1 d . . . . .
H75 H 0.9179 0.8161 0.2307 0.043 Uiso 1 1 calc R U . . .
C76 C 1.0042(4) 0.7157(8) 0.2671(2) 0.0369(15) Uani 1 1 d D . . . .
C77 C 1.0462(4) 0.5955(8) 0.2658(2) 0.0376(16) Uani 1 1 d . . . . .
H77 H 1.0866 0.5825 0.2897 0.045 Uiso 1 1 calc R U . . .
C78 C 1.0312(4) 0.4936(8) 0.2310(2) 0.0374(16) Uani 1 1 d . . . . .
C79 C 0.9711(3) 0.5151(8) 0.1958(2) 0.0350(15) Uani 1 1 d . . . . .
H79 H 0.9600 0.4491 0.1714 0.042 Uiso 1 1 calc R U . . .
C80 C 1.0237(4) 0.8227(8) 0.3068(3) 0.0446(18) Uani 1 1 d D U . . .
C81 C 0.9678(5) 0.9460(11) 0.3032(4) 0.047(3) Uani 0.800(11) 1 d D U P I 1
H81A H 0.9193 0.9087 0.3031 0.071 Uiso 0.800(11) 1 calc R U P I 1
H81B H 0.9805 1.0082 0.3299 0.071 Uiso 0.800(11) 1 calc R U P I 1
H81C H 0.9690 0.9976 0.2742 0.071 Uiso 0.800(11) 1 calc R U P I 1
C82 C 1.0196(6) 0.7474(11) 0.3540(3) 0.047(3) Uani 0.800(11) 1 d D U P I 1
H82A H 0.9712 0.7090 0.3533 0.071 Uiso 0.800(11) 1 calc R U P I 1
H82B H 1.0550 0.6721 0.3586 0.071 Uiso 0.800(11) 1 calc R U P I 1
H82C H 1.0300 0.8138 0.3798 0.071 Uiso 0.800(11) 1 calc R U P I 1
C83 C 1.0978(5) 0.8831(11) 0.3069(4) 0.049(3) Uani 0.800(11) 1 d D U P I 1
H83A H 1.1086 0.9504 0.3324 0.074 Uiso 0.800(11) 1 calc R U P I 1
H83B H 1.1337 0.8085 0.3113 0.074 Uiso 0.800(11) 1 calc R U P I 1
H83C H 1.0993 0.9297 0.2771 0.074 Uiso 0.800(11) 1 calc R U P I 1
C281 C 0.9686(18) 0.823(5) 0.3377(12) 0.066(14) Uani 0.200(11) 1 d D U P I 2
H28C H 0.9654 0.7309 0.3512 0.099 Uiso 0.200(11) 1 calc R U P I 2
H28D H 0.9819 0.8912 0.3628 0.099 Uiso 0.200(11) 1 calc R U P I 2
H28E H 0.9219 0.8487 0.3195 0.099 Uiso 0.200(11) 1 calc R U P I 2
C282 C 1.1019(14) 0.780(4) 0.3343(12) 0.045(10) Uani 0.200(11) 1 d D U P I 2
H28F H 1.1368 0.7808 0.3126 0.068 Uiso 0.200(11) 1 calc R U P I 2
H28G H 1.1169 0.8465 0.3596 0.068 Uiso 0.200(11) 1 calc R U P I 2
H28H H 1.0996 0.6867 0.3475 0.068 Uiso 0.200(11) 1 calc R U P I 2
C283 C 1.040(2) 0.953(3) 0.2809(12) 0.054(11) Uani 0.200(11) 1 d D U P I 2
H28I H 1.0783 0.9323 0.2623 0.081 Uiso 0.200(11) 1 calc R U P I 2
H28J H 0.9970 0.9838 0.2602 0.081 Uiso 0.200(11) 1 calc R U P I 2
H28K H 1.0571 1.0263 0.3035 0.081 Uiso 0.200(11) 1 calc R U P I 2
C84 C 1.0776(4) 0.3605(9) 0.2307(3) 0.0463(18) Uani 1 1 d . . . . .
C85 C 1.0286(5) 0.2334(10) 0.2177(3) 0.055(2) Uani 1 1 d . . . . .
H85A H 0.9992 0.2482 0.1870 0.082 Uiso 1 1 calc R U . . .
H85B H 1.0584 0.1504 0.2167 0.082 Uiso 1 1 calc R U . . .
H85C H 0.9970 0.2208 0.2411 0.082 Uiso 1 1 calc R U . . .
C86 C 1.1226(5) 0.3363(11) 0.2782(3) 0.070(3) Uani 1 1 d . . . . .
H86A H 1.1539 0.4166 0.2867 0.105 Uiso 1 1 calc R U . . .
H86B H 1.0909 0.3235 0.3015 0.105 Uiso 1 1 calc R U . . .
H86C H 1.1522 0.2531 0.2770 0.105 Uiso 1 1 calc R U . . .
C87 C 1.1268(4) 0.3773(10) 0.1934(3) 0.060(2) Uani 1 1 d . . . . .
H87A H 1.0972 0.3929 0.1628 0.090 Uiso 1 1 calc R U . . .
H87B H 1.1589 0.4567 0.2014 0.090 Uiso 1 1 calc R U . . .
H87C H 1.1555 0.2929 0.1923 0.090 Uiso 1 1 calc R U . . .
C88 C 0.7301(4) 1.0280(9) 0.0684(2) 0.0400(17) Uani 1 1 d . . . . .
C91 C 1.1797(3) 0.8151(8) 0.1559(2) 0.0365(16) Uani 1 1 d . . . . .
C92 C 1.1742(4) 0.6856(8) 0.1256(3) 0.0421(17) Uani 1 1 d . . . . .
H92A H 1.2181 0.6300 0.1338 0.063 Uiso 1 1 calc R U . . .
H92B H 1.1324 0.6307 0.1309 0.063 Uiso 1 1 calc R U . . .
H92C H 1.1687 0.7126 0.0927 0.063 Uiso 1 1 calc R U . . .
C93 C 1.1895(4) 0.7738(8) 0.2077(2) 0.0389(16) Uani 1 1 d . . . . .
H93A H 1.2332 0.7178 0.2156 0.058 Uiso 1 1 calc R U . . .
H93B H 1.1937 0.8577 0.2271 0.058 Uiso 1 1 calc R U . . .
H93C H 1.1477 0.7197 0.2135 0.058 Uiso 1 1 calc R U . . .
C94 C 1.2487(3) 0.8957(10) 0.1482(3) 0.047(2) Uani 1 1 d . . . . .
H94A H 1.2909 0.8360 0.1566 0.070 Uiso 1 1 calc R U . . .
H94B H 1.2444 0.9228 0.1153 0.070 Uiso 1 1 calc R U . . .
H94C H 1.2540 0.9790 0.1679 0.070 Uiso 1 1 calc R U . . .
C95 C 0.9689(4) 1.4288(8) 0.0365(2) 0.0429(17) Uani 1 1 d . . . . .
C96 C 1.0408(4) 1.4788(9) 0.0251(3) 0.050(2) Uani 1 1 d . . . . .
H96A H 1.0337 1.5657 0.0074 0.075 Uiso 1 1 calc R U . . .
H96B H 1.0743 1.4944 0.0542 0.075 Uiso 1 1 calc R U . . .
H96C H 1.0606 1.4083 0.0064 0.075 Uiso 1 1 calc R U . . .
C97 C 0.9184(4) 1.4011(9) -0.0111(3) 0.0468(19) Uani 1 1 d . . . . .
H97A H 0.8714 1.3687 -0.0051 0.070 Uiso 1 1 calc R U . . .
H97B H 0.9121 1.4871 -0.0293 0.070 Uiso 1 1 calc R U . . .
H97C H 0.9400 1.3302 -0.0287 0.070 Uiso 1 1 calc R U . . .
C98 C 0.9355(5) 1.5426(8) 0.0634(3) 0.055(2) Uani 1 1 d . . . . .
H98A H 0.8892 1.5102 0.0707 0.083 Uiso 1 1 calc R U . . .
H98B H 0.9681 1.5634 0.0925 0.083 Uiso 1 1 calc R U . . .
H98C H 0.9280 1.6266 0.0442 0.083 Uiso 1 1 calc R U . . .
B1 B 0.7735(4) 0.3335(11) 0.3954(3) 0.043(2) Uani 1 1 d . . . . .
B2 B 0.7150(4) 0.7251(10) 0.1069(3) 0.0392(19) Uani 1 1 d . . . . .

loop_
_atom_site_aniso_label
_atom_site_aniso_U_11
_atom_site_aniso_U_22
_atom_site_aniso_U_33
_atom_site_aniso_U_23
_atom_site_aniso_U_13
_atom_site_aniso_U_12
Cl1 0.0815(18) 0.099(2) 0.084(2) -0.0233(18) 0.0436(15) -0.0305(18)
Cl2 0.092(2) 0.117(3) 0.0645(18) 0.0115(19) -0.0070(15) 0.0291(19)
Cl3 0.123(3) 0.0711(18) 0.078(2) -0.0204(16) 0.0285(19) 0.0143(17)
C99 0.057(4) 0.059(4) 0.046(4) -0.007(3) 0.009(3) 0.002(2)
Cl1A 0.104(11) 0.095(7) 0.087(11) 0.014(8) 0.014(10) 0.001(8)
Cl2A 0.111(10) 0.118(10) 0.077(10) -0.014(9) 0.008(9) -0.016(10)
Cl3A 0.079(7) 0.108(11) 0.087(10) 0.010(10) 0.030(7) 0.008(8)
C299 0.078(7) 0.083(7) 0.069(8) -0.004(6) 0.015(7) 0.003(7)
Cl4 0.084(2) 0.0676(18) 0.0679(19) -0.0109(15) 0.0047(15) 0.0165(15)
Cl5 0.0600(15) 0.0665(18) 0.068(2) 0.0074(16) 0.0108(15) -0.0005(14)
Cl6 0.0700(17) 0.076(2) 0.094(2) -0.0149(18) 0.0431(16) -0.0128(15)
C100 0.052(4) 0.063(4) 0.063(5) 0.002(4) 0.015(3) 0.012(4)
Cl4A 0.131(13) 0.127(12) 0.150(13) 0.023(10) 0.021(12) -0.009(10)
Cl5A 0.107(11) 0.144(14) 0.148(15) -0.019(14) 0.001(10) -0.020(10)
Cl6A 0.121(11) 0.146(12) 0.107(9) -0.005(9) 0.006(8) 0.002(11)
C300 0.083(8) 0.096(8) 0.100(8) -0.010(7) 0.020(7) 0.010(7)
F1 0.057(3) 0.096(4) 0.062(3) -0.033(3) 0.023(2) -0.039(3)
F2 0.037(2) 0.133(5) 0.039(2) 0.020(3) 0.0113(19) 0.020(3)
F3 0.031(2) 0.069(3) 0.057(3) 0.010(2) 0.0144(19) 0.008(2)
F4 0.042(2) 0.061(3) 0.029(2) 0.001(2) 0.0038(17) -0.009(2)
O1 0.041(3) 0.116(6) 0.052(4) -0.011(4) 0.007(3) -0.015(4)
C44 0.048(4) 0.094(6) 0.070(5) -0.006(5) -0.006(4) -0.007(4)
C45 0.063(10) 0.126(13) 0.074(10) -0.017(9) -0.001(8) -0.005(10)
C244 0.048(4) 0.094(6) 0.070(5) -0.006(5) -0.006(4) -0.007(4)
C245 0.060(11) 0.102(9) 0.093(13) 0.013(11) 0.004(10) -0.004(10)
O2 0.039(3) 0.114(6) 0.075(4) -0.010(4) 0.008(3) 0.004(4)
O3 0.034(4) 0.054(7) 0.035(5) -0.001(5) 0.006(3) -0.001(5)
C61 0.032(7) 0.066(11) 0.040(7) 0.000(8) -0.003(5) -0.012(7)
C62 0.079(11) 0.090(12) 0.064(10) 0.009(9) -0.002(8) -0.009(10)
O3A 0.045(4) 0.083(8) 0.035(6) -0.005(7) 0.006(3) -0.021(6)
C261 0.051(6) 0.079(10) 0.046(7) -0.007(8) -0.003(5) -0.023(8)
C262 0.048(5) 0.116(15) 0.053(11) 0.001(11) -0.007(6) -0.016(10)
O4 0.049(3) 0.067(4) 0.037(2) -0.012(3) 0.011(2) -0.008(3)
O5 0.032(3) 0.074(4) 0.041(3) 0.005(3) 0.003(2) -0.006(3)
O6 0.036(3) 0.094(5) 0.049(3) 0.010(3) 0.015(2) -0.004(3)
O7 0.047(3) 0.047(3) 0.047(3) 0.008(2) 0.007(2) 0.010(2)
C89 0.051(4) 0.061(4) 0.061(4) 0.012(3) 0.009(3) 0.021(3)
C90 0.069(7) 0.080(8) 0.064(4) 0.031(6) 0.009(5) 0.018(6)
C289 0.051(4) 0.061(4) 0.061(4) 0.012(3) 0.009(3) 0.021(3)
C290 0.045(12) 0.058(8) 0.070(13) 0.016(10) 0.007(11) 0.027(6)
O8 0.040(3) 0.060(4) 0.050(3) 0.003(3) 0.001(2) 0.006(3)
O9 0.077(6) 0.106(6) 0.064(5) -0.003(4) 0.022(4) 0.012(5)
C101 0.092(7) 0.123(7) 0.092(7) -0.025(5) 0.023(5) 0.014(7)
C102 0.094(9) 0.152(11) 0.096(8) -0.036(7) 0.028(6) 0.022(9)
C103 0.107(10) 0.109(6) 0.111(10) -0.031(7) 0.011(8) 0.005(9)
O9A 0.102(9) 0.118(14) 0.117(15) 0.000(13) 0.011(11) 0.020(11)
C301 0.103(8) 0.113(9) 0.097(9) -0.012(8) 0.016(7) 0.010(8)
C302 0.104(13) 0.112(10) 0.091(13) -0.010(11) 0.013(12) 0.010(10)
C303 0.104(11) 0.106(14) 0.097(14) -0.005(12) 0.015(12) 0.004(14)
O10 0.050(4) 0.105(7) 0.068(5) 0.014(5) 0.009(3) 0.008(4)
C104 0.057(5) 0.071(6) 0.048(5) 0.008(5) -0.002(4) 0.006(4)
C105 0.060(5) 0.042(6) 0.057(6) 0.006(6) -0.010(5) 0.004(5)
C106 0.093(8) 0.089(9) 0.053(5) 0.025(6) 0.021(5) 0.001(7)
O10A 0.060(11) 0.070(8) 0.070(12) 0.007(8) -0.006(9) 0.010(9)
C304 0.069(8) 0.068(7) 0.062(8) 0.008(6) -0.006(7) 0.005(8)
C305 0.067(11) 0.066(13) 0.069(13) 0.001(11) -0.007(10) 0.016(10)
C306 0.082(12) 0.071(10) 0.056(11) 0.011(8) -0.010(10) 0.016(11)
N1 0.0291(19) 0.048(3) 0.033(2) 0.002(3) 0.0083(17) -0.003(2)
N2 0.029(2) 0.046(3) 0.0302(18) -0.002(2) 0.0064(16) 0.000(2)
N3 0.026(2) 0.045(3) 0.031(3) 0.000(2) 0.0080(18) -0.001(2)
N4 0.031(2) 0.041(3) 0.033(3) 0.000(2) 0.006(2) 0.0028(19)
C1 0.030(2) 0.047(4) 0.034(2) 0.001(3) 0.0085(18) -0.004(3)
C2 0.032(2) 0.038(3) 0.0343(19) 0.000(2) 0.0091(16) -0.003(3)
C3 0.030(2) 0.041(3) 0.0342(18) 0.002(2) 0.0093(16) 0.000(3)
C4 0.0287(19) 0.043(3) 0.033(2) 0.005(3) 0.0058(16) -0.003(3)
C5 0.0297(19) 0.035(3) 0.0303(18) 0.000(2) 0.0074(14) 0.000(2)
C6 0.028(2) 0.041(3) 0.0311(17) 0.005(3) 0.0050(15) -0.003(3)
C7 0.030(2) 0.036(3) 0.030(2) 0.003(3) 0.0068(15) 0.000(2)
C8 0.031(2) 0.034(3) 0.032(2) -0.005(3) 0.0077(15) 0.002(2)
C9 0.033(2) 0.040(3) 0.0308(19) 0.000(3) 0.0063(17) 0.000(3)
C10 0.029(2) 0.034(3) 0.031(2) 0.001(2) 0.0074(17) 0.001(2)
C11 0.029(2) 0.039(3) 0.032(2) 0.001(3) 0.0067(18) 0.000(2)
C12 0.029(2) 0.034(3) 0.031(2) -0.001(2) 0.0056(18) -0.001(2)
C13 0.032(3) 0.041(4) 0.033(2) -0.001(3) 0.0094(19) -0.004(3)
C14 0.035(2) 0.039(3) 0.029(2) -0.001(3) 0.0111(19) -0.002(2)
C15 0.031(2) 0.036(3) 0.031(2) 0.000(3) 0.0081(17) -0.001(2)
C16 0.035(2) 0.033(3) 0.0303(19) -0.001(3) 0.0082(17) -0.001(2)
C17 0.039(3) 0.037(3) 0.030(2) -0.005(3) 0.009(2) -0.004(3)
C18 0.037(3) 0.034(3) 0.029(2) -0.001(3) 0.0100(19) 0.004(3)
C19 0.034(3) 0.040(3) 0.033(2) -0.002(3) 0.0126(19) 0.000(3)
C20 0.030(2) 0.043(3) 0.031(3) -0.003(2) 0.009(2) -0.004(2)
C21 0.032(2) 0.046(3) 0.031(3) 0.000(2) 0.009(2) 0.000(2)
C22 0.034(2) 0.041(3) 0.030(3) -0.002(2) 0.006(2) -0.004(2)
C23 0.028(2) 0.042(3) 0.034(3) -0.001(2) 0.007(2) 0.000(2)
C24 0.026(2) 0.039(3) 0.030(3) -0.002(2) 0.009(2) 0.0026(19)
C25 0.028(2) 0.040(3) 0.031(3) -0.002(2) 0.008(2) 0.0033(19)
C26 0.0320(17) 0.039(3) 0.031(3) -0.001(2) 0.007(2) 0.0007(19)
C27 0.0322(19) 0.037(3) 0.035(3) -0.004(2) 0.011(2) 0.0042(18)
C28 0.033(2) 0.042(3) 0.028(3) 0.000(2) 0.008(2) 0.003(2)
C29 0.0310(17) 0.038(3) 0.027(3) -0.004(2) 0.008(2) -0.0002(18)
C30 0.030(2) 0.042(3) 0.031(3) 0.002(3) 0.009(2) 0.000(2)
C31 0.031(2) 0.046(3) 0.033(3) -0.002(3) 0.009(2) -0.001(2)
C32 0.032(2) 0.047(3) 0.034(3) 0.001(3) 0.008(2) -0.005(2)
C33 0.035(2) 0.041(3) 0.034(3) -0.002(2) 0.011(2) -0.0017(19)
C34 0.0332(18) 0.037(3) 0.032(3) -0.002(2) 0.008(2) 0.0007(18)
C35 0.036(2) 0.036(3) 0.034(3) -0.002(2) 0.010(2) 0.0021(19)
C36 0.043(2) 0.036(3) 0.034(3) -0.002(2) 0.011(3) 0.005(2)
C37 0.048(3) 0.039(3) 0.026(3) -0.001(2) 0.008(2) -0.002(2)
C38 0.044(2) 0.038(3) 0.034(3) -0.004(2) 0.010(3) -0.004(2)
C39 0.029(2) 0.044(3) 0.034(2) 0.000(2) 0.0095(19) -0.002(2)
C40 0.039(3) 0.043(3) 0.038(3) -0.003(3) 0.011(3) 0.001(3)
C41 0.044(3) 0.043(3) 0.045(3) -0.008(3) 0.015(3) -0.006(2)
C42 0.034(2) 0.043(3) 0.034(2) -0.003(2) 0.0094(19) -0.004(2)
C43 0.030(2) 0.059(5) 0.042(3) 0.001(4) 0.008(2) -0.004(3)
C46 0.027(2) 0.037(3) 0.028(2) 0.005(2) 0.0085(17) -0.0034(19)
C47 0.026(3) 0.037(3) 0.032(3) 0.001(2) 0.0074(18) -0.003(2)
C48 0.032(3) 0.037(3) 0.028(2) 0.003(2) 0.0062(19) -0.005(2)
C49 0.030(3) 0.041(3) 0.030(3) 0.004(2) 0.003(2) -0.003(2)
C50 0.036(3) 0.046(3) 0.030(3) 0.004(2) 0.0070(19) 0.004(2)
C51 0.030(3) 0.041(3) 0.032(3) -0.002(2) 0.0071(19) 0.001(2)
C52 0.038(3) 0.042(3) 0.035(3) -0.003(2) 0.007(2) -0.006(2)
C53 0.046(3) 0.044(3) 0.047(4) -0.005(3) 0.008(3) 0.000(3)
C54 0.053(4) 0.055(5) 0.032(3) -0.005(3) 0.012(3) -0.004(3)
C55 0.042(3) 0.045(4) 0.047(4) -0.006(3) 0.003(3) -0.009(3)
C56 0.041(3) 0.051(3) 0.042(3) 0.004(3) 0.005(2) 0.011(2)
C57 0.048(5) 0.078(6) 0.064(4) 0.005(5) 0.023(3) 0.013(4)
C58 0.061(5) 0.049(3) 0.071(6) 0.006(4) 0.020(4) 0.010(3)
C59 0.074(6) 0.078(6) 0.058(4) -0.004(5) -0.021(4) 0.030(4)
C60 0.037(3) 0.052(4) 0.031(2) -0.004(3) 0.0044(18) -0.006(3)
C63 0.030(2) 0.042(3) 0.034(2) -0.002(2) 0.005(2) -0.004(2)
C64 0.031(4) 0.059(6) 0.034(3) -0.006(4) 0.005(3) -0.011(4)
C65 0.034(5) 0.040(3) 0.037(5) -0.004(3) 0.002(4) -0.007(3)
C66 0.029(3) 0.048(5) 0.045(5) -0.002(4) 0.001(3) -0.002(3)
C264 0.053(9) 0.048(8) 0.039(10) -0.011(6) 0.010(8) 0.001(6)
C265 0.038(6) 0.059(11) 0.038(9) -0.007(8) 0.009(6) -0.016(6)
C266 0.040(10) 0.062(9) 0.033(7) 0.006(6) 0.004(6) 0.002(8)
C67 0.040(4) 0.046(4) 0.027(3) -0.005(3) 0.014(3) -0.010(3)
C68 0.053(5) 0.051(5) 0.043(4) -0.010(4) 0.023(4) -0.008(4)
C69 0.053(5) 0.061(5) 0.042(4) -0.012(4) 0.022(4) -0.015(4)
C70 0.062(5) 0.054(5) 0.033(4) 0.003(4) 0.009(3) -0.011(4)
C71 0.036(4) 0.053(5) 0.030(3) -0.002(3) 0.007(3) -0.004(3)
C72 0.027(4) 0.093(7) 0.062(5) 0.010(5) -0.002(4) 0.000(4)
C73 0.049(6) 0.242(19) 0.056(6) 0.003(9) -0.011(5) 0.001(9)
C74 0.028(3) 0.040(4) 0.027(3) 0.003(3) 0.007(2) -0.001(3)
C75 0.032(3) 0.041(4) 0.036(3) -0.003(3) 0.011(3) -0.005(3)
C76 0.038(4) 0.043(4) 0.031(3) 0.001(3) 0.007(3) -0.008(3)
C77 0.028(3) 0.048(4) 0.037(4) 0.005(3) 0.005(3) -0.005(3)
C78 0.035(3) 0.042(4) 0.038(4) 0.002(3) 0.012(3) -0.007(3)
C79 0.028(3) 0.044(4) 0.034(3) 0.001(3) 0.009(3) 0.000(3)
C80 0.049(4) 0.047(4) 0.036(4) -0.005(3) 0.003(3) -0.002(4)
C81 0.044(5) 0.051(6) 0.048(6) -0.004(5) 0.009(4) 0.008(5)
C82 0.062(6) 0.051(6) 0.028(4) -0.003(4) 0.007(4) 0.011(5)
C83 0.042(5) 0.052(6) 0.055(6) -0.012(5) 0.013(4) -0.004(5)
C281 0.08(2) 0.06(2) 0.05(2) -0.016(18) -0.005(18) -0.003(19)
C282 0.040(17) 0.043(18) 0.042(17) -0.003(15) -0.024(14) -0.008(15)
C283 0.06(2) 0.05(2) 0.049(19) -0.010(17) 0.001(16) -0.005(17)
C84 0.037(4) 0.051(5) 0.051(5) 0.006(4) 0.008(3) 0.003(4)
C85 0.053(5) 0.056(5) 0.057(5) 0.001(4) 0.014(4) 0.007(4)
C86 0.067(6) 0.070(7) 0.061(6) -0.008(5) -0.023(5) 0.029(5)
C87 0.046(5) 0.062(6) 0.078(6) -0.012(5) 0.031(4) -0.005(4)
C88 0.042(4) 0.050(5) 0.028(3) 0.001(3) 0.007(3) 0.007(4)
C91 0.027(3) 0.046(4) 0.037(4) 0.001(3) 0.007(3) 0.000(3)
C92 0.035(4) 0.045(4) 0.047(4) -0.012(4) 0.008(3) 0.004(3)
C93 0.029(3) 0.047(4) 0.041(4) -0.008(3) 0.005(3) -0.003(3)
C94 0.020(3) 0.064(5) 0.058(5) 0.013(4) 0.012(3) -0.005(3)
C95 0.057(5) 0.040(4) 0.031(4) 0.000(3) 0.006(3) -0.004(4)
C96 0.062(5) 0.043(5) 0.046(4) 0.005(4) 0.012(4) -0.008(4)
C97 0.055(5) 0.049(5) 0.035(4) 0.007(4) 0.003(3) -0.002(4)
C98 0.086(7) 0.035(4) 0.046(5) -0.003(4) 0.014(4) 0.009(4)
B1 0.037(4) 0.063(6) 0.030(4) -0.002(4) 0.011(3) -0.001(4)
B2 0.028(4) 0.057(5) 0.034(4) 0.006(4) 0.009(3) 0.008(4)

loop_
_atom_type_symbol
_atom_type_description
_atom_type_scat_dispersion_real
_atom_type_scat_dispersion_imag
_atom_type_scat_source
C C 0.0033 0.0016
;
International Tables for Crystallography
(1992, Vol. C, Tables 4.2.6.8 and 6.1.1.4)
;
H H 0.0000 0.0000
;
International Tables for Crystallography
(1992, Vol. C, Table 6.1.1.4)
;
B B 0.0013 0.0007
;
International Tables for Crystallography
(1992, Vol. C, Tables 4.2.6.8 and 6.1.1.4)
;
F F 0.0171 0.0103
;
International Tables for Crystallography
(1992, Vol. C, Tables 4.2.6.8 and 6.1.1.4)
;
N N 0.0061 0.0033
;
International Tables for Crystallography
(1992, Vol. C, Tables 4.2.6.8 and 6.1.1.4)
;
O O 0.0106 0.0060
;
International Tables for Crystallography
(1992, Vol. C, Tables 4.2.6.8 and 6.1.1.4)
;
Cl Cl 0.1484 0.1585
;
International Tables for Crystallography
(1992, Vol. C, Tables 4.2.6.8 and 6.1.1.4)
;

loop_
_geom_angle_atom_site_label_1
_geom_angle_atom_site_label_2
_geom_angle_atom_site_label_3
_geom_angle
_geom_angle_publ_flag
C43 O1 C44 117.0(7) yes
C43 O1 C244 117.0(7) yes
C60 O3 C61 116.9(11) yes
C71 O5 C72 116.2(6) yes
C88 O7 C89 116.3(6) yes
C88 O7 C289 116.3(6) yes
C1 N1 C4 108.0(6) yes
C1 N1 B1 126.8(6) yes
C4 N1 B1 125.0(6) yes
C6 N2 C9 107.2(6) yes
C6 N2 B1 124.4(6) yes
C9 N2 B1 127.9(6) yes
C20 N3 C23 107.4(6) yes
C20 N3 B2 126.6(6) yes
C23 N3 B2 125.5(6) yes
C25 N4 C28 107.0(6) yes
C25 N4 B2 124.3(6) yes
C28 N4 B2 128.2(6) yes
N1 C1 C2 109.3(6) yes
N1 C1 C43 127.3(7) yes
C2 C1 C43 123.3(7) yes
C1 C2 C3 107.5(7) yes
C1 C2 C39 134.9(6) yes
C3 C2 C39 117.6(6) yes
C2 C3 C4 107.5(6) yes
C2 C3 C42 113.2(7) yes
C4 C3 C42 139.2(6) yes
N1 C4 C3 107.7(6) yes
N1 C4 C5 120.6(6) yes
C3 C4 C5 131.8(6) yes
C4 C5 C6 121.5(6) yes
C4 C5 C46 118.4(6) yes
C6 C5 C46 120.0(6) yes
N2 C6 C5 120.6(6) yes
N2 C6 C7 108.1(6) yes
C5 C6 C7 131.2(6) yes
C6 C7 C8 106.9(6) yes
C6 C7 C10 145.0(6) yes
C8 C7 C10 108.0(6) yes
C7 C8 C9 106.4(6) yes
C7 C8 C16 109.5(6) yes
C9 C8 C16 144.0(7) yes
N2 C9 C8 111.2(6) yes
N2 C9 C60 126.2(6) yes
C8 C9 C60 122.6(7) yes
C7 C10 C11 136.2(7) yes
C7 C10 C15 104.7(6) yes
C11 C10 C15 118.7(6) yes
C10 C11 C12 119.6(7) yes
C11 C12 C13 119.9(6) yes
C11 C12 C63 121.6(6) yes
C13 C12 C63 118.4(6) yes
C12 C13 C14 121.1(7) yes
C13 C14 C15 117.0(7) yes
C13 C14 C19 125.3(7) yes
C15 C14 C19 117.6(6) yes
C10 C15 C14 123.5(6) yes
C10 C15 C16 113.7(6) yes
C14 C15 C16 122.6(7) yes
C8 C16 C15 104.1(6) yes
C8 C16 C17 136.3(6) yes
C15 C16 C17 119.5(7) yes
C16 C17 C18 119.6(6) yes
C17 C18 C19 120.3(7) yes
C17 C18 C67 118.0(6) yes
C19 C18 C67 121.6(7) yes
C14 C19 C18 120.3(7) yes
N3 C20 C21 110.0(6) yes
N3 C20 C71 125.7(7) yes
C21 C20 C71 124.3(7) yes
C20 C21 C22 108.2(7) yes
C20 C21 C42 134.7(6) yes
C22 C21 C42 116.8(6) yes
C21 C22 C23 106.5(6) yes
C21 C22 C39 114.0(7) yes
C23 C22 C39 139.4(7) yes
N3 C23 C22 107.8(6) yes
N3 C23 C24 119.7(7) yes
C22 C23 C24 132.2(6) yes
C23 C24 C25 121.3(6) yes
C23 C24 C74 118.7(6) yes
C25 C24 C74 118.9(6) yes
N4 C25 C24 120.8(6) yes
N4 C25 C26 109.1(6) yes
C24 C25 C26 130.0(6) yes
C25 C26 C27 105.9(6) yes
C25 C26 C29 144.4(7) yes
C27 C26 C29 109.4(7) yes
C26 C27 C28 107.9(7) yes
C26 C27 C35 108.8(6) yes
C28 C27 C35 143.0(7) yes
N4 C28 C27 109.9(6) yes
N4 C28 C88 122.7(6) yes
C27 C28 C88 127.3(7) yes
C26 C29 C30 137.5(7) yes
C26 C29 C34 105.0(6) yes
C30 C29 C34 117.3(7) yes
C29 C30 C31 120.3(7) yes
C30 C31 C32 119.4(7) yes
C30 C31 C91 117.8(7) yes
C32 C31 C91 122.6(7) yes
C31 C32 C33 121.8(7) yes
C32 C33 C34 116.6(7) yes
C32 C33 C38 126.4(7) yes
C34 C33 C38 116.9(7) yes
C29 C34 C33 124.5(7) yes
C29 C34 C35 112.6(6) yes
C33 C34 C35 122.8(7) yes
C27 C35 C34 104.2(6) yes
C27 C35 C36 136.7(7) yes
C34 C35 C36 119.0(7) yes
C35 C36 C37 119.9(7) yes
C36 C37 C38 119.7(7) yes
C36 C37 C95 118.9(7) yes
C38 C37 C95 121.5(7) yes
C33 C38 C37 121.6(7) yes
C2 C39 C22 106.4(6) yes
C2 C39 C40 103.4(6) yes
C22 C39 C40 103.7(6) yes
C39 C40 C41 112.4(6) yes
C40 C41 C42 109.1(6) yes
C3 C42 C21 106.4(6) yes
C3 C42 C41 103.5(6) yes
C21 C42 C41 104.6(6) yes
O1 C43 O2 123.7(7) yes
O1 C43 C1 116.2(7) yes
O2 C43 C1 120.0(8) yes
O1 C44 C45 102.3(10) yes
C5 C46 C47 120.4(6) yes
C5 C46 C51 119.2(6) yes
C47 C46 C51 120.3(6) yes
C46 C47 C48 119.6(6) yes
C47 C48 C49 118.3(7) yes
C47 C48 C52 120.5(6) yes
C49 C48 C52 121.0(6) yes
C48 C49 C50 123.5(6) yes
C49 C50 C51 116.9(7) yes
C49 C50 C56 123.1(6) yes
C51 C50 C56 120.0(7) yes
C46 C51 C50 121.2(7) yes
C48 C52 C53 112.9(6) yes
C48 C52 C54 109.5(7) yes
C48 C52 C55 110.6(6) yes
C53 C52 C54 108.8(7) yes
C53 C52 C55 106.4(7) yes
C54 C52 C55 108.5(6) yes
C50 C56 C57 108.6(7) yes
C50 C56 C58 109.8(7) yes
C50 C56 C59 112.0(7) yes
C57 C56 C58 108.3(8) yes
C57 C56 C59 109.1(7) yes
C58 C56 C59 108.9(8) yes
O3 C60 O4 122.8(8) yes
O3 C60 C9 114.2(8) yes
O4 C60 C9 121.8(7) yes
O4 C60 O3A 119.2(11) yes
C9 C60 O3A 116.2(10) yes
O3 C61 C62 110.6(13) yes
C12 C63 C64 112.9(7) yes
C12 C63 C65 109.1(6) yes
C12 C63 C66 108.7(7) yes
C12 C63 C264 104.9(10) yes
C12 C63 C265 113.8(11) yes
C12 C63 C266 105.7(10) yes
C64 C63 C65 106.3(8) yes
C64 C63 C66 110.3(7) yes
C65 C63 C66 109.5(7) yes
C264 C63 C265 115.8(16) yes
C264 C63 C266 108.1(14) yes
C265 C63 C266 108.0(14) yes
C18 C67 C68 109.1(6) yes
C18 C67 C69 112.9(6) yes
C18 C67 C70 109.3(6) yes
C68 C67 C69 107.2(7) yes
C68 C67 C70 109.9(6) yes
C69 C67 C70 108.4(7) yes
O5 C71 O6 125.4(7) yes
O5 C71 C20 111.9(7) yes
O6 C71 C20 122.6(7) yes
O5 C72 C73 107.3(8) yes
C24 C74 C75 116.7(6) yes
C24 C74 C79 123.5(6) yes
C75 C74 C79 119.8(6) yes
C74 C75 C76 121.2(7) yes
C75 C76 C77 117.5(7) yes
C75 C76 C80 122.2(7) yes
C77 C76 C80 120.2(6) yes
C76 C77 C78 123.2(6) yes
C77 C78 C79 117.4(7) yes
C77 C78 C84 122.3(6) yes
C79 C78 C84 120.2(7) yes
C74 C79 C78 120.7(7) yes
C76 C80 C81 112.1(6) yes
C76 C80 C82 107.7(7) yes
C76 C80 C83 111.4(7) yes
C76 C80 C281 110.6(17) yes
C76 C80 C282 106.6(14) yes
C76 C80 C283 102.9(14) yes
C81 C80 C82 106.4(8) yes
C81 C80 C83 108.3(8) yes
C82 C80 C83 110.7(7) yes
C281 C80 C282 112.2(19) yes
C281 C80 C283 121(3) yes
C282 C80 C283 102(2) yes
C78 C84 C85 110.1(7) yes
C78 C84 C86 110.8(7) yes
C78 C84 C87 108.6(7) yes
C85 C84 C86 108.9(8) yes
C85 C84 C87 108.3(8) yes
C86 C84 C87 110.1(7) yes
O7 C88 O8 124.4(7) yes
O7 C88 C28 109.6(6) yes
O8 C88 C28 126.0(8) yes
O7 C89 C90 110.9(9) yes
C31 C91 C92 109.9(6) yes
C31 C91 C93 109.7(6) yes
C31 C91 C94 112.2(7) yes
C92 C91 C93 109.9(7) yes
C92 C91 C94 107.8(7) yes
C93 C91 C94 107.4(6) yes
C37 C95 C96 113.0(7) yes
C37 C95 C97 107.5(7) yes
C37 C95 C98 110.1(7) yes
C96 C95 C97 107.3(7) yes
C96 C95 C98 109.6(7) yes
C97 C95 C98 109.3(7) yes
Cl1 C99 Cl2 109.4(6) yes
Cl1 C99 Cl3 109.3(6) yes
Cl2 C99 Cl3 111.4(6) yes
Cl4 C100 Cl5 111.2(6) yes
Cl4 C100 Cl6 113.0(7) yes
Cl5 C100 Cl6 112.4(7) yes
O9 C101 C102 108.1(14) yes
O9 C101 C103 107.5(13) yes
C102 C101 C103 112.7(16) yes
O10 C104 C105 115.8(12) yes
O10 C104 C106 106.1(10) yes
C105 C104 C106 110.8(12) yes
F1 B1 F2 111.7(7) yes
F1 B1 N1 110.1(7) yes
F1 B1 N2 110.2(7) yes
F2 B1 N1 107.1(7) yes
F2 B1 N2 110.2(7) yes
N1 B1 N2 107.5(6) yes
F3 B2 F4 112.5(6) yes
F3 B2 N3 108.9(7) yes
F3 B2 N4 111.3(7) yes
F4 B2 N3 108.3(7) yes
F4 B2 N4 108.8(7) yes
N3 B2 N4 106.8(6) yes
C60 O3A C261 117.6(18) yes
O3A C261 C262 104(2) yes
Cl1A C299 Cl2A 106(3) yes
Cl1A C299 Cl3A 108(3) yes
Cl2A C299 Cl3A 109(3) yes
Cl4A C300 Cl5A 111(3) yes
Cl4A C300 Cl6A 115(3) yes
Cl5A C300 Cl6A 126(4) yes
O10A C304 C305 115(4) yes
O10A C304 C306 117(3) yes
C305 C304 C306 107(4) yes
O9A C301 C302 115(5) yes
O9A C301 C303 113(6) yes
C302 C301 C303 112(5) yes
O1 C244 C245 109.3(12) yes
O7 C289 C290 111.4(14) yes
C101 O9 H9 109.468 no
C104 O10 H10 109.470 no
C10 C11 H11 120.197 no
C12 C11 H11 120.190 no
C12 C13 H13 119.449 no
C14 C13 H13 119.450 no
C16 C17 H17 120.179 no
C18 C17 H17 120.175 no
C14 C19 H19 119.884 no
C18 C19 H19 119.853 no
C29 C30 H30 119.852 no
C31 C30 H30 119.847 no
C31 C32 H32 119.103 no
C33 C32 H32 119.096 no
C35 C36 H36 120.058 no
C37 C36 H36 120.070 no
C33 C38 H38 119.179 no
C37 C38 H38 119.183 no
C2 C39 H39 114.070 no
C22 C39 H39 114.081 no
C40 C39 H39 114.075 no
C39 C40 H40A 109.120 no
C39 C40 H40B 109.109 no
C41 C40 H40A 109.101 no
C41 C40 H40B 109.101 no
H40A C40 H40B 107.863 no
C40 C41 H41A 109.857 no
C40 C41 H41B 109.856 no
C42 C41 H41A 109.860 no
C42 C41 H41B 109.866 no
H41A C41 H41B 108.287 no
C3 C42 H42 113.780 no
C21 C42 H42 113.792 no
C41 C42 H42 113.782 no
O1 C44 H44A 111.309 no
O1 C44 H44B 111.318 no
C45 C44 H44A 111.296 no
C45 C44 H44B 111.300 no
H44A C44 H44B 109.199 no
C44 C45 H45A 109.485 no
C44 C45 H45B 109.488 no
C44 C45 H45C 109.474 no
H45A C45 H45B 109.474 no
H45A C45 H45C 109.454 no
H45B C45 H45C 109.451 no
C46 C47 H47 120.183 no
C48 C47 H47 120.199 no
C48 C49 H49 118.264 no
C50 C49 H49 118.280 no
C46 C51 H51 119.384 no
C50 C51 H51 119.384 no
C52 C53 H53A 109.483 no
C52 C53 H53B 109.472 no
C52 C53 H53C 109.465 no
H53A C53 H53B 109.473 no
H53A C53 H53C 109.470 no
H53B C53 H53C 109.465 no
C52 C54 H54A 109.462 no
C52 C54 H54B 109.482 no
C52 C54 H54C 109.471 no
H54A C54 H54B 109.467 no
H54A C54 H54C 109.473 no
H54B C54 H54C 109.472 no
C52 C55 H55A 109.477 no
C52 C55 H55B 109.475 no
C52 C55 H55C 109.484 no
H55A C55 H55B 109.449 no
H55A C55 H55C 109.473 no
H55B C55 H55C 109.468 no
C56 C57 H57A 109.474 no
C56 C57 H57B 109.479 no
C56 C57 H57C 109.475 no
H57A C57 H57B 109.460 no
H57A C57 H57C 109.473 no
H57B C57 H57C 109.466 no
C56 C58 H58A 109.469 no
C56 C58 H58B 109.478 no
C56 C58 H58C 109.474 no
H58A C58 H58B 109.466 no
H58A C58 H58C 109.461 no
H58B C58 H58C 109.480 no
C56 C59 H59A 109.467 no
C56 C59 H59B 109.469 no
C56 C59 H59C 109.477 no
H59A C59 H59B 109.467 no
H59A C59 H59C 109.476 no
H59B C59 H59C 109.471 no
O3 C61 H61A 109.521 no
O3 C61 H61B 109.526 no
C62 C61 H61A 109.510 no
C62 C61 H61B 109.516 no
H61A C61 H61B 108.090 no
C61 C62 H62A 109.475 no
C61 C62 H62B 109.469 no
C61 C62 H62C 109.465 no
H62A C62 H62B 109.472 no
H62A C62 H62C 109.476 no
H62B C62 H62C 109.471 no
C63 C64 H64A 109.460 no
C63 C64 H64B 109.475 no
C63 C64 H64C 109.459 no
H64A C64 H64B 109.474 no
H64A C64 H64C 109.478 no
H64B C64 H64C 109.483 no
C63 C65 H65A 109.469 no
C63 C65 H65B 109.465 no
C63 C65 H65C 109.475 no
H65A C65 H65B 109.478 no
H65A C65 H65C 109.470 no
H65B C65 H65C 109.471 no
C63 C66 H66A 109.474 no
C63 C66 H66B 109.478 no
C63 C66 H66C 109.468 no
H66A C66 H66B 109.475 no
H66A C66 H66C 109.474 no
H66B C66 H66C 109.457 no
C67 C68 H68A 109.461 no
C67 C68 H68B 109.468 no
C67 C68 H68C 109.479 no
H68A C68 H68B 109.469 no
H68A C68 H68C 109.474 no
H68B C68 H68C 109.476 no
C67 C69 H69A 109.471 no
C67 C69 H69B 109.475 no
C67 C69 H69C 109.476 no
H69A C69 H69B 109.467 no
H69A C69 H69C 109.460 no
H69B C69 H69C 109.479 no
C67 C70 H70A 109.459 no
C67 C70 H70B 109.476 no
C67 C70 H70C 109.479 no
H70A C70 H70B 109.477 no
H70A C70 H70C 109.472 no
H70B C70 H70C 109.463 no
O5 C72 H72A 110.251 no
O5 C72 H72B 110.261 no
C73 C72 H72A 110.249 no
C73 C72 H72B 110.233 no
H72A C72 H72B 108.525 no
C72 C73 H73A 109.466 no
C72 C73 H73B 109.474 no
C72 C73 H73C 109.481 no
H73A C73 H73B 109.469 no
H73A C73 H73C 109.464 no
H73B C73 H73C 109.474 no
C74 C75 H75 119.434 no
C76 C75 H75 119.413 no
C76 C77 H77 118.383 no
C78 C77 H77 118.381 no
C74 C79 H79 119.625 no
C78 C79 H79 119.628 no
C80 C81 H81A 109.476 no
C80 C81 H81B 109.471 no
C80 C81 H81C 109.466 no
H81A C81 H81B 109.467 no
H81A C81 H81C 109.476 no
H81B C81 H81C 109.472 no
C80 C82 H82A 109.467 no
C80 C82 H82B 109.461 no
C80 C82 H82C 109.470 no
H82A C82 H82B 109.469 no
H82A C82 H82C 109.492 no
H82B C82 H82C 109.468 no
C80 C83 H83A 109.467 no
C80 C83 H83B 109.477 no
C80 C83 H83C 109.479 no
H83A C83 H83B 109.454 no
H83A C83 H83C 109.472 no
H83B C83 H83C 109.478 no
C84 C85 H85A 109.476 no
C84 C85 H85B 109.472 no
C84 C85 H85C 109.476 no
H85A C85 H85B 109.474 no
H85A C85 H85C 109.465 no
H85B C85 H85C 109.465 no
C84 C86 H86A 109.468 no
C84 C86 H86B 109.472 no
C84 C86 H86C 109.471 no
H86A C86 H86B 109.473 no
H86A C86 H86C 109.465 no
H86B C86 H86C 109.478 no
C84 C87 H87A 109.467 no
C84 C87 H87B 109.467 no
C84 C87 H87C 109.466 no
H87A C87 H87B 109.471 no
H87A C87 H87C 109.483 no
H87B C87 H87C 109.474 no
O7 C89 H89A 109.479 no
O7 C89 H89B 109.472 no
C90 C89 H89A 109.457 no
C90 C89 H89B 109.466 no
H89A C89 H89B 108.050 no
C89 C90 H90A 109.482 no
C89 C90 H90B 109.466 no
C89 C90 H90C 109.469 no
H90A C90 H90B 109.470 no
H90A C90 H90C 109.473 no
H90B C90 H90C 109.467 no
C91 C92 H92A 109.473 no
C91 C92 H92B 109.480 no
C91 C92 H92C 109.476 no
H92A C92 H92B 109.467 no
H92A C92 H92C 109.475 no
H92B C92 H92C 109.457 no
C91 C93 H93A 109.464 no
C91 C93 H93B 109.465 no
C91 C93 H93C 109.469 no
H93A C93 H93B 109.471 no
H93A C93 H93C 109.473 no
H93B C93 H93C 109.486 no
C91 C94 H94A 109.474 no
C91 C94 H94B 109.465 no
C91 C94 H94C 109.467 no
H94A C94 H94B 109.473 no
H94A C94 H94C 109.473 no
H94B C94 H94C 109.476 no
C95 C96 H96A 109.473 no
C95 C96 H96B 109.482 no
C95 C96 H96C 109.467 no
H96A C96 H96B 109.473 no
H96A C96 H96C 109.472 no
H96B C96 H96C 109.461 no
C95 C97 H97A 109.467 no
C95 C97 H97B 109.469 no
C95 C97 H97C 109.463 no
H97A C97 H97B 109.479 no
H97A C97 H97C 109.479 no
H97B C97 H97C 109.470 no
C95 C98 H98A 109.474 no
C95 C98 H98B 109.468 no
C95 C98 H98C 109.485 no
H98A C98 H98B 109.453 no
H98A C98 H98C 109.479 no
H98B C98 H98C 109.468 no
Cl1 C99 H99 108.868 no
Cl2 C99 H99 108.864 no
Cl3 C99 H99 108.862 no
Cl4 C100 H100 106.579 no
Cl5 C100 H100 106.574 no
Cl6 C100 H100 106.589 no
O9 C101 H101 109.512 no
C102 C101 H101 109.499 no
C103 C101 H101 109.519 no
C101 C102 H10A 109.474 no
C101 C102 H10B 109.476 no
C101 C102 H10C 109.480 no
H10A C102 H10B 109.466 no
H10A C102 H10C 109.465 no
H10B C102 H10C 109.467 no
C101 C103 H10D 109.470 no
C101 C103 H10E 109.472 no
C101 C103 H10F 109.463 no
H10D C103 H10E 109.482 no
H10D C103 H10F 109.459 no
H10E C103 H10F 109.482 no
O10 C104 H104 107.960 no
C105 C104 H104 107.971 no
C106 C104 H104 107.965 no
C104 C105 H10G 109.478 no
C104 C105 H10H 109.474 no
C104 C105 H10I 109.462 no
H10G C105 H10H 109.481 no
H10G C105 H10I 109.463 no
H10H C105 H10I 109.470 no
C104 C106 H10J 109.477 no
C104 C106 H10K 109.462 no
C104 C106 H10L 109.458 no
H10J C106 H10K 109.479 no
H10J C106 H10L 109.474 no
H10K C106 H10L 109.478 no
C63 C264 H26F 109.474 no
C63 C264 H26G 109.469 no
C63 C264 H26H 109.476 no
H26F C264 H26G 109.471 no
H26F C264 H26H 109.473 no
H26G C264 H26H 109.464 no
C63 C265 H26I 109.470 no
C63 C265 H26J 109.460 no
C63 C265 H26K 109.471 no
H26I C265 H26J 109.474 no
H26I C265 H26K 109.472 no
H26J C265 H26K 109.480 no
C63 C266 H26L 109.476 no
C63 C266 H26M 109.475 no
C63 C266 H26N 109.473 no
H26L C266 H26M 109.469 no
H26L C266 H26N 109.471 no
H26M C266 H26N 109.464 no
O3A C261 H26A 110.961 no
O3A C261 H26B 110.968 no
C262 C261 H26A 110.974 no
C262 C261 H26B 110.974 no
H26A C261 H26B 108.965 no
C261 C262 H26C 109.460 no
C261 C262 H26D 109.463 no
C261 C262 H26E 109.467 no
H26C C262 H26D 109.476 no
H26C C262 H26E 109.483 no
H26D C262 H26E 109.479 no
C80 C281 H28C 109.463 no
C80 C281 H28D 109.468 no
C80 C281 H28E 109.461 no
H28C C281 H28D 109.492 no
H28C C281 H28E 109.468 no
H28D C281 H28E 109.475 no
C80 C282 H28F 109.464 no
C80 C282 H28G 109.477 no
C80 C282 H28H 109.474 no
H28F C282 H28G 109.468 no
H28F C282 H28H 109.474 no
H28G C282 H28H 109.470 no
C80 C283 H28I 109.468 no
C80 C283 H28J 109.471 no
C80 C283 H28K 109.476 no
H28I C283 H28J 109.473 no
H28I C283 H28K 109.473 no
H28J C283 H28K 109.467 no
Cl1A C299 H299 111.116 no
Cl2A C299 H299 111.121 no
Cl3A C299 H299 111.109 no
Cl4A C300 H300 99.538 no
Cl5A C300 H300 99.533 no
Cl6A C300 H300 99.530 no
C304 O10A H10M 109.473 no
O10A C304 H304 105.722 no
C305 C304 H304 105.727 no
C306 C304 H304 105.739 no
C304 C305 H30G 109.465 no
C304 C305 H30H 109.465 no
C304 C305 H30I 109.474 no
H30G C305 H30H 109.480 no
H30G C305 H30I 109.473 no
H30H C305 H30I 109.470 no
C304 C306 H30J 109.467 no
C304 C306 H30K 109.474 no
C304 C306 H30L 109.463 no
H30J C306 H30K 109.478 no
H30J C306 H30L 109.472 no
H30K C306 H30L 109.474 no
C301 O9A H9A 109.470 no
O9A C301 H301 105.105 no
C302 C301 H301 105.108 no
C303 C301 H301 105.104 no
O1 C244 H24A 109.821 no
O1 C244 H24B 109.829 no
C245 C244 H24A 109.824 no
C245 C244 H24B 109.818 no
H24A C244 H24B 108.249 no
C244 C245 H24C 109.474 no
C244 C245 H24D 109.466 no
C244 C245 H24E 109.474 no
H24C C245 H24D 109.469 no
H24C C245 H24E 109.479 no
H24D C245 H24E 109.466 no
O7 C289 H28A 109.349 no
O7 C289 H28B 109.346 no
C290 C289 H28A 109.336 no
C290 C289 H28B 109.349 no
H28A C289 H28B 107.988 no
C289 C290 H29A 109.473 no
C289 C290 H29B 109.461 no
C289 C290 H29C 109.479 no
H29A C290 H29B 109.466 no
H29A C290 H29C 109.474 no
H29B C290 H29C 109.474 no
C301 C302 H30A 109.475 no
C301 C302 H30B 109.470 no
C301 C302 H30C 109.467 no
H30A C302 H30B 109.476 no
H30A C302 H30C 109.479 no
H30B C302 H30C 109.461 no
C301 C303 H30D 109.488 no
C301 C303 H30E 109.484 no
C301 C303 H30F 109.469 no
H30D C303 H30E 109.471 no
H30D C303 H30F 109.453 no
H30E C303 H30F 109.463 no

loop_
_geom_bond_atom_site_label_1
_geom_bond_atom_site_label_2
_geom_bond_distance
_geom_bond_publ_flag
Cl1 C99 1.769(11) yes
Cl2 C99 1.742(10) yes
Cl3 C99 1.739(11) yes
Cl4 C100 1.749(12) yes
Cl5 C100 1.740(11) yes
Cl6 C100 1.727(12) yes
F1 B1 1.392(12) yes
F2 B1 1.395(11) yes
F3 B2 1.377(10) yes
F4 B2 1.395(9) yes
O1 C43 1.301(11) yes
O1 C44 1.491(11) yes
O1 C244 1.491(11) yes
O2 C43 1.207(11) yes
O3 C60 1.345(13) yes
O3 C61 1.455(18) yes
O4 C60 1.214(10) yes
O5 C71 1.322(9) yes
O5 C72 1.481(9) yes
O6 C71 1.207(10) yes
O7 C88 1.351(10) yes
O7 C89 1.486(11) yes
O7 C289 1.486(11) yes
O8 C88 1.216(9) yes
O9 C101 1.46(2) yes
O10 C104 1.497(16) yes
N1 C1 1.372(10) yes
N1 C4 1.396(8) yes
N1 B1 1.557(11) yes
N2 C6 1.411(8) yes
N2 C9 1.373(10) yes
N2 B1 1.554(11) yes
N3 C20 1.360(10) yes
N3 C23 1.423(8) yes
N3 B2 1.557(11) yes
N4 C25 1.398(8) yes
N4 C28 1.376(10) yes
N4 B2 1.562(11) yes
C1 C2 1.416(10) yes
C1 C43 1.477(10) yes
C2 C3 1.381(10) yes
C2 C39 1.502(10) yes
C3 C4 1.434(10) yes
C3 C42 1.517(10) yes
C4 C5 1.399(10) yes
C5 C6 1.400(10) yes
C5 C46 1.494(9) yes
C6 C7 1.423(10) yes
C7 C8 1.434(9) yes
C7 C10 1.474(9) yes
C8 C9 1.390(10) yes
C8 C16 1.468(10) yes
C9 C60 1.492(9) yes
C10 C11 1.395(9) yes
C10 C15 1.422(10) yes
C11 C12 1.426(10) yes
C12 C13 1.409(10) yes
C12 C63 1.534(9) yes
C13 C14 1.425(9) yes
C14 C15 1.384(10) yes
C14 C19 1.436(10) yes
C15 C16 1.419(9) yes
C16 C17 1.370(10) yes
C17 C18 1.436(11) yes
C18 C19 1.392(9) yes
C18 C67 1.534(10) yes
C20 C21 1.421(10) yes
C20 C71 1.491(10) yes
C21 C22 1.388(10) yes
C21 C42 1.501(11) yes
C22 C23 1.448(11) yes
C22 C39 1.501(10) yes
C23 C24 1.398(10) yes
C24 C25 1.419(10) yes
C24 C74 1.487(9) yes
C25 C26 1.418(10) yes
C26 C27 1.413(10) yes
C26 C29 1.461(10) yes
C27 C28 1.390(10) yes
C27 C35 1.486(11) yes
C28 C88 1.493(10) yes
C29 C30 1.395(9) yes
C29 C34 1.430(10) yes
C30 C31 1.441(10) yes
C31 C32 1.396(11) yes
C31 C91 1.517(10) yes
C32 C33 1.423(10) yes
C33 C34 1.381(11) yes
C33 C38 1.431(11) yes
C34 C35 1.429(10) yes
C35 C36 1.381(11) yes
C36 C37 1.428(11) yes
C37 C38 1.391(10) yes
C37 C95 1.535(11) yes
C39 C40 1.558(11) yes
C40 C41 1.558(10) yes
C41 C42 1.590(11) yes
C44 C45 1.56(3) yes
C46 C47 1.411(10) yes
C46 C51 1.395(10) yes
C47 C48 1.415(9) yes
C48 C49 1.387(10) yes
C48 C52 1.533(11) yes
C49 C50 1.411(11) yes
C50 C51 1.407(9) yes
C50 C56 1.529(11) yes
C52 C53 1.529(11) yes
C52 C54 1.543(11) yes
C52 C55 1.555(11) yes
C56 C57 1.532(13) yes
C56 C58 1.540(13) yes
C56 C59 1.520(12) yes
C60 O3A 1.341(19) yes
C61 C62 1.54(3) yes
C63 C64 1.506(13) yes
C63 C65 1.577(13) yes
C63 C66 1.533(12) yes
C63 C264 1.52(3) yes
C63 C265 1.44(3) yes
C63 C266 1.63(3) yes
C67 C68 1.541(12) yes
C67 C69 1.528(12) yes
C67 C70 1.541(11) yes
C72 C73 1.482(14) yes
C74 C75 1.412(10) yes
C74 C79 1.395(10) yes
C75 C76 1.391(9) yes
C76 C77 1.406(11) yes
C76 C80 1.546(11) yes
C77 C78 1.404(11) yes
C78 C79 1.411(9) yes
C78 C84 1.552(12) yes
C80 C81 1.579(13) yes
C80 C82 1.562(12) yes
C80 C83 1.512(13) yes
C80 C281 1.47(4) yes
C80 C282 1.61(3) yes
C80 C283 1.52(4) yes
C84 C85 1.543(12) yes
C84 C86 1.514(12) yes
C84 C87 1.543(14) yes
C89 C90 1.484(16) yes
C91 C92 1.520(11) yes
C91 C93 1.536(10) yes
C91 C94 1.560(11) yes
C95 C96 1.522(13) yes
C95 C97 1.567(10) yes
C95 C98 1.538(13) yes
C101 C102 1.51(3) yes
C101 C103 1.52(3) yes
C104 C105 1.494(18) yes
C104 C106 1.536(18) yes
Cl1A C299 1.76(5) yes
O3A C261 1.43(3) yes
C261 C262 1.54(3) yes
C299 Cl2A 1.75(6) yes
C299 Cl3A 1.75(5) yes
Cl4A C300 1.71(6) yes
Cl5A C300 1.69(6) yes
Cl6A C300 1.71(5) yes
O10A C304 1.48(5) yes
C304 C305 1.57(7) yes
C304 C306 1.57(6) yes
O9A C301 1.45(7) yes
C301 C302 1.54(9) yes
C301 C303 1.54(9) yes
C244 C245 1.50(3) yes
C289 C290 1.47(3) yes
O9 H9 0.840 no
O10 H10 0.840 no
C11 H11 0.950 no
C13 H13 0.950 no
C17 H17 0.950 no
C19 H19 0.950 no
C30 H30 0.950 no
C32 H32 0.950 no
C36 H36 0.950 no
C38 H38 0.950 no
C39 H39 1.000 no
C40 H40A 0.990 no
C40 H40B 0.990 no
C41 H41A 0.990 no
C41 H41B 0.990 no
C42 H42 1.000 no
C44 H44A 0.990 no
C44 H44B 0.990 no
C45 H45A 0.980 no
C45 H45B 0.980 no
C45 H45C 0.980 no
C47 H47 0.950 no
C49 H49 0.950 no
C51 H51 0.950 no
C53 H53A 0.980 no
C53 H53B 0.980 no
C53 H53C 0.980 no
C54 H54A 0.980 no
C54 H54B 0.980 no
C54 H54C 0.980 no
C55 H55A 0.980 no
C55 H55B 0.980 no
C55 H55C 0.980 no
C57 H57A 0.980 no
C57 H57B 0.980 no
C57 H57C 0.980 no
C58 H58A 0.980 no
C58 H58B 0.980 no
C58 H58C 0.980 no
C59 H59A 0.980 no
C59 H59B 0.980 no
C59 H59C 0.980 no
C61 H61A 0.990 no
C61 H61B 0.990 no
C62 H62A 0.980 no
C62 H62B 0.980 no
C62 H62C 0.980 no
C64 H64A 0.980 no
C64 H64B 0.980 no
C64 H64C 0.980 no
C65 H65A 0.980 no
C65 H65B 0.980 no
C65 H65C 0.980 no
C66 H66A 0.980 no
C66 H66B 0.980 no
C66 H66C 0.980 no
C68 H68A 0.980 no
C68 H68B 0.980 no
C68 H68C 0.980 no
C69 H69A 0.980 no
C69 H69B 0.980 no
C69 H69C 0.980 no
C70 H70A 0.980 no
C70 H70B 0.980 no
C70 H70C 0.980 no
C72 H72A 0.990 no
C72 H72B 0.990 no
C73 H73A 0.980 no
C73 H73B 0.980 no
C73 H73C 0.980 no
C75 H75 0.950 no
C77 H77 0.950 no
C79 H79 0.950 no
C81 H81A 0.980 no
C81 H81B 0.980 no
C81 H81C 0.980 no
C82 H82A 0.980 no
C82 H82B 0.980 no
C82 H82C 0.980 no
C83 H83A 0.980 no
C83 H83B 0.980 no
C83 H83C 0.980 no
C85 H85A 0.980 no
C85 H85B 0.980 no
C85 H85C 0.980 no
C86 H86A 0.980 no
C86 H86B 0.980 no
C86 H86C 0.980 no
C87 H87A 0.980 no
C87 H87B 0.980 no
C87 H87C 0.980 no
C89 H89A 0.990 no
C89 H89B 0.990 no
C90 H90A 0.980 no
C90 H90B 0.980 no
C90 H90C 0.980 no
C92 H92A 0.980 no
C92 H92B 0.980 no
C92 H92C 0.980 no
C93 H93A 0.980 no
C93 H93B 0.980 no
C93 H93C 0.980 no
C94 H94A 0.980 no
C94 H94B 0.980 no
C94 H94C 0.980 no
C96 H96A 0.980 no
C96 H96B 0.980 no
C96 H96C 0.980 no
C97 H97A 0.980 no
C97 H97B 0.980 no
C97 H97C 0.980 no
C98 H98A 0.980 no
C98 H98B 0.980 no
C98 H98C 0.980 no
C99 H99 1.000 no
C100 H100 1.000 no
C101 H101 1.000 no
C102 H10A 0.980 no
C102 H10B 0.980 no
C102 H10C 0.980 no
C103 H10D 0.980 no
C103 H10E 0.980 no
C103 H10F 0.980 no
C104 H104 1.000 no
C105 H10G 0.980 no
C105 H10H 0.980 no
C105 H10I 0.980 no
C106 H10J 0.980 no
C106 H10K 0.980 no
C106 H10L 0.980 no
C264 H26F 0.980 no
C264 H26G 0.980 no
C264 H26H 0.980 no
C265 H26I 0.980 no
C265 H26J 0.980 no
C265 H26K 0.980 no
C266 H26L 0.980 no
C266 H26M 0.980 no
C266 H26N 0.980 no
C261 H26A 0.990 no
C261 H26B 0.990 no
C262 H26C 0.980 no
C262 H26D 0.980 no
C262 H26E 0.980 no
C281 H28C 0.980 no
C281 H28D 0.980 no
C281 H28E 0.980 no
C282 H28F 0.980 no
C282 H28G 0.980 no
C282 H28H 0.980 no
C283 H28I 0.980 no
C283 H28J 0.980 no
C283 H28K 0.980 no
C299 H299 1.000 no
C300 H300 1.000 no
O10A H10M 0.840 no
C304 H304 1.000 no
C305 H30G 0.980 no
C305 H30H 0.980 no
C305 H30I 0.980 no
C306 H30J 0.980 no
C306 H30K 0.980 no
C306 H30L 0.980 no
O9A H9A 0.840 no
C301 H301 1.000 no
C244 H24A 0.990 no
C244 H24B 0.990 no
C245 H24C 0.980 no
C245 H24D 0.980 no
C245 H24E 0.980 no
C289 H28A 0.990 no
C289 H28B 0.990 no
C290 H29A 0.980 no
C290 H29B 0.980 no
C290 H29C 0.980 no
C302 H30A 0.980 no
C302 H30B 0.980 no
C302 H30C 0.980 no
C303 H30D 0.980 no
C303 H30E 0.980 no
C303 H30F 0.980 no

loop_
_geom_contact_atom_site_label_1
_geom_contact_atom_site_label_2
_geom_contact_distance
_geom_contact_publ_flag
_geom_contact_site_symmetry_2
F1 O1 2.742(9) no .
F1 O3 3.062(14) no .
F1 C1 3.123(10) no .
F1 C4 3.487(9) no .
F1 C6 3.512(9) no .
F1 C9 3.101(10) no .
F1 C43 3.400(10) no .
F1 C60 3.292(10) no .
F1 O3A 2.67(2) no .
F2 O1 2.806(9) no .
F2 O3 2.601(14) no .
F2 C1 3.045(9) no .
F2 C4 3.546(8) no .
F2 C6 3.564(8) no .
F2 C9 3.172(9) no .
F2 C43 3.159(10) no .
F2 C60 3.362(9) no .
F2 O3A 2.72(2) no .
F2 C245 3.54(3) no .
F3 O5 2.961(8) no .
F3 O8 2.817(8) no .
F3 C20 2.953(9) no .
F3 C23 3.599(8) no .
F3 C28 3.121(9) no .
F3 C71 2.988(10) no .
F3 C88 3.135(10) no .
F4 O5 2.865(8) no .
F4 O8 2.958(8) no .
F4 C20 3.215(9) no .
F4 C23 3.469(8) no .
F4 C25 3.400(8) no .
F4 C28 3.175(9) no .
F4 C71 3.500(9) no .
F4 C88 3.417(10) no .
O1 N1 2.942(8) no .
O1 B1 2.950(11) no .
O2 N1 3.557(9) no .
O2 C2 2.918(9) no .
O2 C39 3.143(9) no .
O2 C44 2.672(13) no .
O2 C78 3.562(11) no .
O2 C85 3.558(12) no .
O2 C86 3.590(13) no .
O2 C244 2.672(13) no .
O2 C245 3.00(3) no .
O3 N2 2.914(12) no .
O3 B1 2.955(15) no .
O4 C8 2.903(8) no .
O4 C16 3.266(9) no .
O4 C17 3.168(9) no .
O4 C61 2.691(15) no .
O4 C62 3.12(2) no .
O4 C261 2.62(3) no .
O5 N3 2.927(7) no .
O5 C21 3.566(8) no .
O5 B2 3.049(11) no .
O6 N3 3.537(8) no .
O6 C21 3.039(9) no .
O6 C42 3.345(9) no .
O6 C49 3.467(10) no .
O6 C50 3.406(10) no .
O6 C58 3.436(12) no .
O6 C72 2.702(11) no .
O7 N4 3.585(9) no .
O7 C27 2.850(9) no .
O7 C35 3.228(9) no .
O7 C36 3.168(10) no .
O8 N4 2.997(8) no .
O8 C89 2.717(12) no .
O8 C90 3.246(16) no .
O8 B2 3.024(11) no .
O8 C289 2.717(12) no .
N1 C6 2.839(9) no .
N2 C4 2.850(9) no .
N2 O3A 2.898(19) no .
N3 C25 2.841(9) no .
N4 C23 2.864(10) no .
C1 C5 3.563(10) no .
C2 C21 2.745(9) no .
C2 C41 2.813(10) no .
C3 C22 2.812(11) no .
C3 C40 2.847(11) no .
C3 C46 3.075(10) no .
C3 C47 3.349(10) no .
C4 C47 3.174(9) no .
C4 C51 3.466(9) no .
C5 C9 3.567(10) no .
C5 C10 3.566(10) no .
C5 C42 3.515(10) no .
C5 B1 3.004(10) no .
C6 C47 3.568(9) no .
C6 C51 3.180(9) no .
C7 C46 3.094(10) no .
C7 C51 3.414(10) no .
C9 C10 3.560(9) no .
C9 C17 3.586(11) no .
C10 C13 2.819(10) no .
C10 C46 3.494(10) no .
C10 C51 3.534(10) no .
C11 C14 2.858(10) no .
C11 C46 3.417(10) no .
C11 C51 3.354(11) no .
C11 C64 2.875(12) no .
C11 C66 3.597(11) no .
C11 C264 2.95(3) no .
C11 C266 3.07(3) no .
C12 C15 2.783(9) no .
C13 C65 3.005(12) no .
C13 C66 3.060(12) no .
C13 C264 3.52(3) no .
C13 C265 2.79(3) no .
C14 C17 2.840(9) no .
C15 C18 2.779(10) no .
C16 C19 2.816(10) no .
C16 C60 3.405(10) no .
C17 C68 3.048(12) no .
C17 C70 3.041(11) no .
C19 C69 2.867(11) no .
C19 C70 3.588(10) no .
C20 C24 3.555(10) no .
C21 C40 2.796(11) no .
C22 C41 2.877(11) no .
C22 C74 3.095(10) no .
C22 C79 3.407(10) no .
C23 C75 3.462(10) no .
C23 C79 3.208(9) no .
C24 C28 3.577(10) no .
C24 C29 3.534(10) no .
C24 C39 3.536(11) no .
C24 B2 3.020(10) no .
C25 C35 3.588(11) no .
C25 C75 3.057(9) no .
C26 C74 3.068(10) no .
C26 C75 3.263(10) no .
C28 C29 3.560(9) no .
C29 C32 2.831(10) no .
C29 C74 3.458(10) no .
C29 C75 3.448(10) no .
C30 C33 2.855(11) no .
C30 C74 3.418(10) no .
C30 C75 3.408(11) no .
C30 C92 3.029(11) no .
C30 C93 3.041(9) no .
C31 C34 2.778(10) no .
C32 C92 3.549(11) no .
C32 C94 2.873(10) no .
C33 C36 2.848(10) no .
C34 C37 2.786(11) no .
C35 C38 2.805(11) no .
C35 C88 3.497(10) no .
C36 C97 2.964(11) no .
C36 C98 3.128(11) no .
C38 C96 2.868(12) no .
C38 C98 3.564(12) no .
C39 C42 2.675(10) no .
C39 C43 3.292(10) no .
C39 C74 3.401(11) no .
C39 C79 3.213(11) no .
C42 C46 3.345(11) no .
C42 C47 3.173(11) no .
C42 C71 3.324(10) no .
C43 B1 3.208(12) no .
C43 C245 2.97(3) no .
C44 C82 3.574(16) no .
C46 C49 2.771(9) no .
C47 C50 2.837(10) no .
C47 C53 2.882(11) no .
C47 C54 3.473(10) no .
C48 C51 2.815(10) no .
C49 C54 3.170(11) no .
C49 C55 3.004(11) no .
C49 C57 3.567(13) no .
C49 C59 2.881(13) no .
C51 C57 3.084(12) no .
C51 C58 3.008(12) no .
C57 C266 3.47(3) no .
C60 C62 3.03(2) no .
C60 B1 3.212(12) no .
C71 B2 3.160(12) no .
C74 C77 2.772(9) no .
C75 C78 2.819(11) no .
C75 C81 2.897(13) no .
C75 C281 3.16(4) no .
C75 C283 2.97(4) no .
C76 C79 2.826(10) no .
C77 C82 3.059(12) no .
C77 C83 3.111(13) no .
C77 C86 2.876(13) no .
C77 C87 3.489(13) no .
C77 C281 3.51(5) no .
C77 C282 2.75(4) no .
C77 C283 3.48(3) no .
C79 C85 2.953(12) no .
C79 C87 3.229(12) no .
C88 C90 3.156(16) no .
C88 B2 3.154(13) no .
B1 O3A 2.84(2) no .
Cl1 F4 3.233(6) no 2_645
Cl1 C97 3.550(10) no 2_635
Cl3 O8 3.564(8) no 2_645
Cl5 C4 3.532(9) no .
Cl6 C75 3.341(8) no .
F1 C103 3.469(18) no .
F1 Cl6A 2.72(3) no .
F1 C302 3.35(7) no .
F2 O9 2.898(12) no 1_545
F2 C101 3.441(19) no 1_545
F2 C102 3.43(3) no 1_545
F2 O9A 2.99(6) no 1_545
F2 C301 2.93(6) no 1_545
F2 C303 3.09(7) no 1_545
F3 C53 3.224(10) no 1_565
F3 C54 3.559(10) no 1_565
F4 Cl1 3.233(6) no 2_655
F4 C99 3.019(12) no 2_655
F4 Cl1A 3.41(4) no 2_655
F4 C299 2.89(6) no 2_655
F4 Cl3A 3.59(3) no 2_655
F4 C290 2.80(3) no 1_545
O1 Cl6A 3.50(3) no .
O3 O9 2.933(17) no 1_545
O4 C13 3.286(10) no 2_656
O4 C19 3.324(10) no 2_656
O4 C105 3.573(17) no 1_545
O5 C89 3.498(12) no 1_545
O5 C289 3.498(12) no 1_545
O5 C290 3.27(4) no 1_545
O6 Cl5A 3.42(4) no .
O8 Cl3 3.564(8) no 2_655
O8 C99 3.203(13) no 2_655
O8 C299 3.09(5) no 2_655
O8 Cl3A 3.49(3) no 2_655
O9 F2 2.898(12) no 1_565
O9 O3 2.933(17) no 1_565
O9 O10 2.829(14) no .
O9 C45 3.53(2) no 2_756
O9 C61 3.47(2) no 1_565
O9 C104 3.587(17) no .
O10 O9 2.829(14) no .
O10 C61 3.35(2) no 1_565
N1 Cl6A 3.30(3) no .
N2 O9A 3.44(6) no 1_545
N3 C290 3.49(4) no 1_545
C1 Cl6A 3.30(3) no .
C2 C300 3.58(6) no .
C3 Cl5A 3.40(4) no .
C4 Cl5 3.532(9) no .
C4 Cl5A 3.53(4) no .
C9 O9A 3.49(6) no 1_545
C10 C68 3.342(11) no 2_646
C11 C68 3.447(11) no 2_646
C13 O4 3.286(10) no 2_646
C15 C68 3.516(11) no 2_646
C19 O4 3.324(10) no 2_646
C20 Cl5A 3.52(4) no .
C21 Cl5A 3.38(4) no .
C28 Cl3A 3.58(3) no 2_655
C32 C97 3.471(11) no 2_745
C33 C85 3.521(12) no 1_565
C33 C97 3.545(11) no 2_745
C34 C85 3.572(12) no 1_565
C45 O9 3.53(2) no 2_746
C53 F3 3.224(10) no 1_545
C53 Cl5A 3.47(4) no 1_545
C54 F3 3.559(10) no 1_545
C55 C94 3.571(10) no 1_445
C57 C106 3.551(17) no 2_646
C59 Cl2A 3.40(4) no .
C61 O9 3.47(2) no 1_545
C61 O10 3.35(2) no 1_545
C62 C103 3.36(3) no .
C68 C10 3.342(11) no 2_656
C68 C11 3.447(11) no 2_656
C68 C15 3.516(11) no 2_656
C72 Cl2A 3.51(4) no .
C75 Cl6 3.341(8) no .
C85 C33 3.521(12) no 1_545
C85 C34 3.572(12) no 1_545
C85 C283 3.25(4) no 1_545
C88 Cl3A 3.56(3) no 2_655
C89 O5 3.498(12) no 1_565
C94 C55 3.571(10) no 1_665
C96 Cl3A 3.34(3) no 1_665
C97 Cl1 3.550(10) no 2_665
C97 C32 3.471(11) no 2_755
C97 C33 3.545(11) no 2_755
C99 F4 3.019(12) no 2_645
C99 O8 3.203(13) no 2_645
C101 F2 3.441(19) no 1_565
C102 F2 3.43(3) no 1_565
C103 F1 3.469(18) no .
C103 C62 3.36(3) no .
C104 O9 3.587(17) no .
C105 O4 3.573(17) no 1_565
C106 C57 3.551(17) no 2_656
B1 Cl6A 3.56(3) no .
C265 C282 3.58(4) no 1_445
Cl1A F4 3.41(4) no 2_645
Cl1A C290 3.38(5) no 2_635
C282 C265 3.58(4) no 1_665
C282 C306 3.26(5) no 2_746
C283 C85 3.25(4) no 1_565
C299 F4 2.89(6) no 2_645
C299 O8 3.09(5) no 2_645
Cl5A O6 3.42(4) no .
Cl5A C3 3.40(4) no .
Cl5A C4 3.53(4) no .
Cl5A C20 3.52(4) no .
Cl5A C21 3.38(4) no .
Cl5A C53 3.47(4) no 1_565
Cl6A F1 2.72(3) no .
Cl6A O1 3.50(3) no .
Cl6A N1 3.30(3) no .
Cl6A C1 3.30(3) no .
Cl6A B1 3.56(3) no .
Cl6A C302 3.02(8) no .
C300 C2 3.58(6) no .
Cl2A C59 3.40(4) no .
Cl2A C72 3.51(4) no .
Cl3A F4 3.59(3) no 2_645
Cl3A O8 3.49(3) no 2_645
Cl3A C28 3.58(3) no 2_645
Cl3A C88 3.56(3) no 2_645
Cl3A C96 3.34(3) no 1_445
C305 O9A 3.47(8) no .
C306 C282 3.26(5) no 2_756
O9A F2 2.99(6) no 1_565
O9A N2 3.44(6) no 1_565
O9A C9 3.49(6) no 1_565
O9A C305 3.47(8) no .
C301 F2 2.93(6) no 1_565
C289 O5 3.498(12) no 1_565
C290 F4 2.80(3) no 1_565
C290 O5 3.27(4) no 1_565
C290 N3 3.49(4) no 1_565
C290 Cl1A 3.38(5) no 2_665
C302 F1 3.35(7) no .
C302 Cl6A 3.02(8) no .
C303 F2 3.09(7) no 1_565
F1 H45C 3.2735 no .
F1 H62B 3.3612 no .
F1 H26E 3.2538 no .
F2 H44B 3.5768 no .
F2 H45C 3.3699 no .
F2 H24D 2.8953 no .
F2 H26D 3.2309 no .
F2 H26E 3.4650 no .
F3 H72A 3.5389 no .
F4 H73B 3.3564 no .
O1 H45A 3.2455 no .
O1 H45B 2.5488 no .
O1 H45C 2.5488 no .
O1 H24C 3.2900 no .
O1 H24D 2.6314 no .
O1 H24E 2.6315 no .
O1 H82A 3.0919 no .
O1 H28C 3.2647 no .
O2 H44A 2.6042 no .
O2 H44B 2.7753 no .
O2 H24B 2.5240 no .
O2 H24D 3.5684 no .
O2 H24E 2.4451 no .
O2 H39 2.6064 no .
O2 H85C 2.6938 no .
O2 H86B 2.7327 no .
O3 H62A 3.2977 no .
O3 H62B 2.6646 no .
O3 H62C 2.6646 no .
O4 H61B 2.4870 no .
O4 H62C 2.6013 no .
O4 H26A 2.5323 no .
O4 H26B 2.7080 no .
O4 H17 2.4955 no .
O5 H73A 3.2442 no .
O5 H73B 2.5704 no .
O5 H73C 2.5705 no .
O6 H42 2.7954 no .
O6 H54A 3.5324 no .
O6 H58B 2.5789 no .
O6 H59B 3.3311 no .
O6 H72A 2.7796 no .
O6 H72B 2.5956 no .
O7 H90A 3.2906 no .
O7 H90B 2.6414 no .
O7 H90C 2.6414 no .
O7 H29A 3.2869 no .
O7 H29B 2.6395 no .
O7 H29C 2.6396 no .
O7 H36 2.5172 no .
O8 H89A 2.4365 no .
O8 H90C 2.7743 no .
O8 H28A 2.4617 no .
O8 H28B 2.9151 no .
O9 H10A 3.2557 no .
O9 H10B 2.5996 no .
O9 H10C 2.5997 no .
O9 H10D 3.2504 no .
O9 H10E 2.5903 no .
O9 H10F 2.5903 no .
O10 H10G 3.3577 no .
O10 H10H 2.7457 no .
O10 H10I 2.7456 no .
O10 H10J 2.5553 no .
O10 H10K 2.6546 no .
O10 H10L 3.2787 no .
C1 H39 2.9115 no .
C1 H40B 3.5460 no .
C2 H40A 3.2711 no .
C2 H40B 2.6417 no .
C2 H41A 3.1239 no .
C2 H42 3.2927 no .
C3 H39 3.3260 no .
C3 H40B 3.2074 no .
C3 H41A 2.6343 no .
C3 H41B 3.3143 no .
C3 H47 3.2716 no .
C4 H41A 3.5653 no .
C4 H42 3.0075 no .
C4 H47 3.1328 no .
C5 H42 3.3491 no .
C5 H47 2.6892 no .
C5 H51 2.6381 no .
C6 H11 3.5948 no .
C6 H51 3.0285 no .
C7 H11 2.9478 no .
C7 H51 3.1816 no .
C8 H17 2.9163 no .
C9 H17 3.5264 no .
C10 H51 3.4240 no .
C11 H13 3.3098 no .
C11 H51 3.5344 no .
C11 H57A 3.5162 no .
C11 H57C 3.4929 no .
C11 H64A 2.7757 no .
C11 H64C 2.7684 no .
C11 H66B 3.5172 no .
C11 H26F 2.5492 no .
C11 H26G 3.2359 no .
C11 H26L 2.7396 no .
C11 H26N 3.3378 no .
C12 H64A 2.7171 no .
C12 H64B 3.3718 no .
C12 H64C 2.7432 no .
C12 H65A 2.7062 no .
C12 H65B 3.3797 no .
C12 H65C 2.7371 no .
C12 H66A 2.6416 no .
C12 H66B 2.7068 no .
C12 H66C 3.3421 no .
C12 H26F 2.5397 no .
C12 H26G 2.6396 no .
C12 H26H 3.2855 no .
C12 H26I 2.6739 no .
C12 H26J 3.3323 no .
C12 H26K 2.6976 no .
C12 H26L 2.6821 no .
C12 H26M 3.3721 no .
C12 H26N 2.7142 no .
C13 H11 3.3118 no .
C13 H19 2.7547 no .
C13 H65A 2.6822 no .
C13 H65C 3.2713 no .
C13 H66A 2.7199 no .
C13 H66B 3.3931 no .
C13 H26G 3.4538 no .
C13 H26I 2.6904 no .
C13 H26K 2.6719 no .
C13 H26N 3.5445 no .
C15 H11 3.2879 no .
C15 H13 3.2562 no .
C15 H17 3.2728 no .
C15 H19 3.2722 no .
C17 H19 3.3114 no .
C17 H68A 2.7112 no .
C17 H68B 3.3481 no .
C17 H70A 2.6970 no .
C17 H70C 3.3471 no .
C18 H68A 2.6712 no .
C18 H68B 2.7092 no .
C18 H68C 3.3546 no .
C18 H69A 3.3870 no .
C18 H69B 2.7482 no .
C18 H69C 2.7483 no .
C18 H70A 2.6684 no .
C18 H70B 3.3565 no .
C18 H70C 2.7199 no .
C19 H13 2.7441 no .
C19 H17 3.3069 no .
C19 H68B 3.5334 no .
C19 H69B 2.7846 no .
C19 H69C 2.7609 no .
C19 H70C 3.5147 no .
C20 H41B 3.5605 no .
C20 H42 2.9098 no .
C21 H39 3.2967 no .
C21 H40A 3.1111 no .
C21 H41A 3.3126 no .
C21 H41B 2.6972 no .
C22 H40A 2.6027 no .
C22 H40B 3.2767 no .
C22 H41B 3.2438 no .
C22 H42 3.3220 no .
C22 H79 3.3151 no .
C23 H39 3.0108 no .
C23 H40A 3.5443 no .
C23 H75 3.5835 no .
C23 H79 3.1688 no .
C24 H30 3.5886 no .
C24 H39 3.3795 no .
C24 H75 2.5982 no .
C24 H79 2.7193 no .
C25 H30 3.5929 no .
C25 H75 2.8359 no .
C26 H30 2.9513 no .
C26 H75 2.9740 no .
C27 H36 2.9472 no .
C28 H36 3.5495 no .
C29 H75 3.3382 no .
C30 H32 3.3059 no .
C30 H28I 3.3653 no .
C30 H92B 2.7117 no .
C30 H92C 3.2999 no .
C30 H93B 3.3158 no .
C30 H93C 2.7256 no .
C31 H92A 3.3336 no .
C31 H92B 2.6755 no .
C31 H92C 2.6755 no .
C31 H93A 3.3421 no .
C31 H93B 2.6850 no .
C31 H93C 2.6850 no .
C31 H94A 3.3870 no .
C31 H94B 2.7525 no .
C31 H94C 2.7525 no .
C32 H30 3.3045 no .
C32 H38 2.7569 no .
C32 H92C 3.4391 no .
C32 H93B 3.5671 no .
C32 H94B 2.7502 no .
C32 H94C 2.8124 no .
C34 H30 3.2796 no .
C34 H32 3.2454 no .
C34 H36 3.2853 no .
C34 H38 3.2550 no .
C36 H29C 3.4496 no .
C36 H38 3.2930 no .
C36 H97A 2.6241 no .
C36 H97C 3.2085 no .
C36 H98A 2.7961 no .
C36 H98B 3.4766 no .
C37 H96A 3.3838 no .
C37 H96B 2.7449 no .
C37 H96C 2.7447 no .
C37 H97A 2.6672 no .
C37 H97B 3.3530 no .
C37 H97C 2.6942 no .
C37 H98A 2.6712 no .
C37 H98B 2.7435 no .
C37 H98C 3.3630 no .
C38 H32 2.7545 no .
C38 H36 3.2929 no .
C38 H96B 2.7261 no .
C38 H96C 2.8251 no .
C38 H97C 3.5808 no .
C38 H98B 3.4847 no .
C39 H41A 3.2205 no .
C39 H41B 3.2591 no .
C39 H79 3.1480 no .
C39 H85A 3.5303 no .
C39 H85C 3.1806 no .
C40 H42 3.4586 no .
C40 H85A 3.4357 no .
C40 H85C 3.2831 no .
C41 H39 3.4774 no .
C41 H47 3.5086 no .
C41 H53B 3.4048 no .
C41 H54B 3.0637 no .
C42 H40A 3.1979 no .
C42 H40B 3.2382 no .
C42 H47 3.2009 no .
C42 H54B 3.1697 no .
C43 H44A 2.6443 no .
C43 H44B 2.6930 no .
C43 H24A 3.1911 no .
C43 H24B 2.5899 no .
C43 H24D 3.2802 no .
C43 H24E 2.7006 no .
C43 H39 3.0307 no .
C43 H82A 3.5610 no .
C44 H82A 3.1807 no .
C44 H82B 3.1113 no .
C45 H62B 3.3753 no .
C45 H82A 3.3953 no .
C45 H82B 3.5001 no .
C46 H11 2.7446 no .
C46 H42 2.7659 no .
C47 H11 2.9715 no .
C47 H41A 3.4742 no .
C47 H42 2.4595 no .
C47 H49 3.2596 no .
C47 H51 3.2865 no .
C47 H53B 2.6831 no .
C47 H53C 2.9013 no .
C47 H54B 3.3281 no .
C48 H11 3.2483 no .
C48 H42 2.8177 no .
C48 H53A 3.3871 no .
C48 H53B 2.7496 no .
C48 H53C 2.7495 no .
C48 H54A 2.6699 no .
C48 H54B 2.7278 no .
C48 H54C 3.3584 no .
C48 H55A 2.7068 no .
C48 H55B 3.3790 no .
C48 H55C 2.7502 no .
C48 H64A 3.5135 no .
C48 H64C 3.2491 no .
C48 H26L 3.5616 no .
C49 H11 3.2674 no .
C49 H42 3.3683 no .
C49 H47 3.2672 no .
C49 H51 3.2654 no .
C49 H54A 2.8689 no .
C49 H54B 3.5086 no .
C49 H55A 2.6955 no .
C49 H55C 3.2398 no .
C49 H57C 3.4620 no .
C49 H59B 2.8134 no .
C49 H59C 2.7469 no .
C49 H64C 2.9165 no .
C49 H26L 2.9525 no .
C50 H11 3.0509 no .
C50 H57A 2.6507 no .
C50 H57B 3.3371 no .
C50 H57C 2.6863 no .
C50 H58A 2.6767 no .
C50 H58B 2.7220 no .
C50 H58C 3.3570 no .
C50 H59A 3.3680 no .
C50 H59B 2.7229 no .
C50 H59C 2.7230 no .
C50 H64C 3.2802 no .
C50 H26L 3.0279 no .
C51 H11 2.7477 no .
C51 H42 3.3867 no .
C51 H47 3.2891 no .
C51 H49 3.2582 no .
C51 H57A 2.7645 no .
C51 H57C 3.3885 no .
C51 H58A 2.6804 no .
C51 H58B 3.2706 no .
C52 H42 3.4877 no .
C52 H47 2.7185 no .
C52 H49 2.6692 no .
C53 H47 2.5113 no .
C53 H54A 3.3474 no .
C53 H54B 2.6818 no .
C53 H54C 2.6816 no .
C53 H55A 3.3270 no .
C53 H55B 2.6462 no .
C53 H55C 2.6462 no .
C54 H41B 3.5057 no .
C54 H42 3.2592 no .
C54 H49 3.0994 no .
C54 H53A 2.6645 no .
C54 H53B 2.6924 no .
C54 H53C 3.3500 no .
C54 H55A 2.7194 no .
C54 H55B 2.6723 no .
C54 H55C 3.3643 no .
C55 H49 2.7313 no .
C55 H53A 2.6281 no .
C55 H53B 3.3319 no .
C55 H53C 2.6511 no .
C55 H54A 2.7287 no .
C55 H54B 3.3658 no .
C55 H54C 2.6577 no .
C55 H64A 3.4316 no .
C55 H64B 3.4542 no .
C55 H64C 3.4066 no .
C56 H49 2.7322 no .
C56 H51 2.6842 no .
C56 H26L 3.3816 no .
C57 H51 2.9550 no .
C57 H58A 2.6834 no .
C57 H58B 3.3424 no .
C57 H58C 2.6611 no .
C57 H59A 2.6677 no .
C57 H59B 3.3376 no .
C57 H59C 2.6714 no .
C57 H66B 3.4035 no .
C57 H26L 3.0089 no .
C57 H26N 3.0145 no .
C58 H51 2.8102 no .
C58 H57A 2.6822 no .
C58 H57B 2.6585 no .
C58 H57C 3.3441 no .
C58 H59A 2.6591 no .
C58 H59B 2.6851 no .
C58 H59C 3.3432 no .
C59 H49 2.4939 no .
C59 H57A 3.3354 no .
C59 H57B 2.6726 no .
C59 H57C 2.6724 no .
C59 H58A 3.3395 no .
C59 H58B 2.6770 no .
C59 H58C 2.6771 no .
C60 H61A 3.2002 no .
C60 H61B 2.5720 no .
C60 H62B 3.3530 no .
C60 H62C 2.7608 no .
C60 H26A 2.5586 no .
C60 H26B 2.7373 no .
C60 H17 3.3087 no .
C62 H45C 3.3906 no .
C63 H11 2.7525 no .
C63 H13 2.6600 no .
C64 H11 2.5190 no .
C64 H55C 2.8233 no .
C64 H65A 3.3207 no .
C64 H65B 2.6491 no .
C64 H65C 2.6492 no .
C64 H66A 3.3369 no .
C64 H66B 2.6867 no .
C64 H66C 2.6865 no .
C65 H13 2.8258 no .
C65 H64A 2.6425 no .
C65 H64B 2.6196 no .
C65 H64C 3.3342 no .
C65 H66A 2.7428 no .
C65 H66B 3.3905 no .
C65 H66C 2.6908 no .
C66 H13 2.8912 no .
C66 H57C 3.3707 no .
C66 H64A 3.3419 no .
C66 H64B 2.6803 no .
C66 H64C 2.6801 no .
C66 H65A 2.7337 no .
C66 H65B 2.7204 no .
C66 H65C 3.3825 no .
C67 H17 2.6883 no .
C67 H19 2.7128 no .
C68 H17 2.8901 no .
C68 H69A 2.6433 no .
C68 H69B 2.6459 no .
C68 H69C 3.3281 no .
C68 H70A 2.7335 no .
C68 H70B 2.6861 no .
C68 H70C 3.3696 no .
C69 H19 2.4817 no .
C69 H68A 3.3254 no .
C69 H68B 2.6480 no .
C69 H68C 2.6482 no .
C69 H70A 3.3399 no .
C69 H70B 2.6715 no .
C69 H70C 2.6715 no .
C70 H17 2.8824 no .
C70 H68A 2.7278 no .
C70 H68B 3.3697 no .
C70 H68C 2.6917 no .
C70 H69A 2.6586 no .
C70 H69B 3.3425 no .
C70 H69C 2.6776 no .
C71 H42 3.0575 no .
C71 H72A 2.6673 no .
C71 H72B 2.6097 no .
C74 H30 2.7722 no .
C74 H39 2.8452 no .
C75 H30 2.9154 no .
C75 H77 3.2455 no .
C75 H79 3.2849 no .
C75 H81A 2.7814 no .
C75 H81C 2.8296 no .
C75 H82A 3.4964 no .
C75 H83C 3.5222 no .
C75 H28C 3.4333 no .
C75 H28E 2.8861 no .
C75 H28I 3.1523 no .
C75 H28J 2.6756 no .
C76 H30 3.2328 no .
C76 H81A 2.7638 no .
C76 H81B 3.4256 no .
C76 H81C 2.8116 no .
C76 H82A 2.6731 no .
C76 H82B 2.7045 no .
C76 H82C 3.3629 no .
C76 H83A 3.3702 no .
C76 H83B 2.7146 no .
C76 H83C 2.7145 no .
C76 H28C 2.6624 no .
C76 H28D 3.3344 no .
C76 H28E 2.6691 no .
C76 H28F 2.7000 no .
C76 H28G 3.3830 no .
C76 H28H 2.7178 no .
C76 H28I 2.5256 no .
C76 H28J 2.5929 no .
C76 H28K 3.2737 no .
C76 H93C 3.3266 no .
C77 H30 3.3213 no .
C77 H75 3.2537 no .
C77 H79 3.2685 no .
C77 H82A 3.2842 no .
C77 H82B 2.7700 no .
C77 H83B 2.8233 no .
C77 H83C 3.3729 no .
C77 H28C 3.3725 no .
C77 H28F 2.6820 no .
C77 H28H 2.5755 no .
C77 H28I 3.3065 no .
C77 H86A 2.6557 no .
C77 H86B 2.8924 no .
C77 H87B 3.3275 no .
C77 H93C 2.8856 no .
C78 H30 3.1925 no .
C78 H39 2.8946 no .
C78 H85A 2.7084 no .
C78 H85B 3.3824 no .
C78 H85C 2.7335 no .
C78 H86A 2.6994 no .
C78 H86B 2.7180 no .
C78 H86C 3.3701 no .
C78 H87A 2.6814 no .
C78 H87B 2.7036 no .
C78 H87C 3.3652 no .
C78 H93C 3.1888 no .
C79 H30 2.8860 no .
C79 H39 2.4190 no .
C79 H75 3.2809 no .
C79 H77 3.2621 no .
C79 H85A 2.6465 no .
C79 H85C 3.1305 no .
C79 H87A 2.9453 no .
C79 H87B 3.5583 no .
C80 H75 2.7249 no .
C80 H77 2.6830 no .
C81 H75 2.4961 no .
C81 H82A 2.7027 no .
C81 H82B 3.3755 no .
C81 H82C 2.6637 no .
C81 H83A 2.6484 no .
C81 H83B 3.3641 no .
C81 H83C 2.7074 no .
C82 H44A 2.9131 no .
C82 H45B 3.1512 no .
C82 H77 2.8918 no .
C82 H81A 2.6943 no .
C82 H81B 2.6802 no .
C82 H81C 3.3725 no .
C82 H83A 2.7132 no .
C82 H83B 2.7115 no .
C82 H83C 3.3773 no .
C83 H77 2.9422 no .
C83 H81A 3.3519 no .
C83 H81B 2.6940 no .
C83 H81C 2.6938 no .
C83 H82A 3.3676 no .
C83 H82B 2.7241 no .
C83 H82C 2.7241 no .
C83 H93B 3.1683 no .
C83 H93C 3.3957 no .
C84 H39 3.5245 no .
C84 H77 2.7267 no .
C84 H79 2.7118 no .
C85 H39 3.0125 no .
C85 H40A 3.5957 no .
C85 H40B 3.4975 no .
C85 H79 2.6888 no .
C85 H86A 3.3413 no .
C85 H86B 2.6682 no .
C85 H86C 2.6682 no .
C85 H87A 2.6890 no .
C85 H87B 3.3542 no .
C85 H87C 2.6739 no .
C86 H77 2.5044 no .
C86 H85A 3.3359 no .
C86 H85B 2.6753 no .
C86 H85C 2.6754 no .
C86 H87A 3.3489 no .
C86 H87B 2.6970 no .
C86 H87C 2.6968 no .
C87 H79 3.1769 no .
C87 H85A 2.6836 no .
C87 H85B 2.6794 no .
C87 H85C 3.3544 no .
C87 H86A 2.7003 no .
C87 H86B 3.3545 no .
C87 H86C 2.6796 no .
C87 H92A 3.5823 no .
C87 H92B 3.0540 no .
C87 H93C 3.3629 no .
C88 H89A 2.5140 no .
C88 H89B 3.1921 no .
C88 H90B 3.5242 no .
C88 H90C 2.9249 no .
C88 H28A 2.5382 no .
C88 H28B 2.7678 no .
C88 H36 3.4420 no .
C89 H36 3.2886 no .
C90 H36 3.4273 no .
C90 H97A 3.4511 no .
C91 H30 2.6750 no .
C91 H32 2.7178 no .
C92 H30 2.9148 no .
C92 H87A 3.4244 no .
C92 H87B 3.1595 no .
C92 H93A 2.6838 no .
C92 H93B 3.3469 no .
C92 H93C 2.6973 no .
C92 H94A 2.6635 no .
C92 H94B 2.6801 no .
C92 H94C 3.3394 no .
C93 H30 2.8432 no .
C93 H83B 3.3577 no .
C93 H83C 3.2076 no .
C93 H28F 3.3514 no .
C93 H28I 3.2082 no .
C93 H87B 3.1087 no .
C93 H92A 2.6810 no .
C93 H92B 2.6929 no .
C93 H92C 3.3502 no .
C93 H94A 2.6697 no .
C93 H94B 3.3487 no .
C93 H94C 2.6784 no .
C94 H32 2.4824 no .
C94 H92A 2.6427 no .
C94 H92B 3.3467 no .
C94 H92C 2.6817 no .
C94 H93A 2.6515 no .
C94 H93B 2.6845 no .
C94 H93C 3.3529 no .
C95 H36 2.6969 no .
C95 H38 2.6982 no .
C96 H38 2.4811 no .
C96 H97A 3.3393 no .
C96 H97B 2.6690 no .
C96 H97C 2.6690 no .
C96 H98A 3.3469 no .
C96 H98B 2.6884 no .
C96 H98C 2.6885 no .
C97 H90B 3.4483 no .
C97 H29C 3.3325 no .
C97 H36 2.7808 no .
C97 H96A 2.6715 no .
C97 H96B 3.3480 no .
C97 H96C 2.6442 no .
C97 H98A 2.7317 no .
C97 H98B 3.3830 no .
C97 H98C 2.6904 no .
C98 H36 2.9922 no .
C98 H96A 2.6604 no .
C98 H96B 2.7090 no .
C98 H96C 3.3493 no .
C98 H97A 2.7268 no .
C98 H97B 2.7081 no .
C98 H97C 3.3778 no .
C102 H9 2.5260 no .
C102 H10D 2.7293 no .
C102 H10E 2.7147 no .
C102 H10F 3.3587 no .
C103 H9 3.1349 no .
C103 H10A 2.7313 no .
C103 H10B 3.3594 no .
C103 H10C 2.7113 no .
C105 H10 2.4903 no .
C105 H10J 3.3333 no .
C105 H10K 2.6905 no .
C105 H10L 2.6905 no .
C106 H10 2.9758 no .
C106 H10G 2.6745 no .
C106 H10H 2.6868 no .
C106 H10I 3.3417 no .
C264 H11 2.8259 no .
C264 H55C 3.3513 no .
C264 H26I 3.3394 no .
C264 H26J 2.7126 no .
C264 H26K 2.7128 no .
C264 H26L 2.6932 no .
C264 H26M 2.7818 no .
C264 H26N 3.3878 no .
C265 H13 2.3962 no .
C265 H26F 3.3237 no .
C265 H26G 2.7304 no .
C265 H26H 2.7305 no .
C265 H26L 3.3167 no .
C265 H26M 2.6843 no .
C265 H26N 2.6842 no .
C266 H11 2.9000 no .
C266 H57C 2.5121 no .
C266 H59C 3.5168 no .
C266 H26F 2.7007 no .
C266 H26G 3.4101 no .
C266 H26H 2.7208 no .
C266 H26I 2.6266 no .
C266 H26J 2.6488 no .
C266 H26K 3.3531 no .
O3A H26C 3.2036 no .
O3A H26D 2.5323 no .
O3A H26E 2.5323 no .
C262 H24A 3.5953 no .
C262 H24D 3.4695 no .
C281 H75 3.0974 no .
C281 H28F 3.3847 no .
C281 H28G 2.7698 no .
C281 H28H 2.7697 no .
C281 H28I 3.4066 no .
C281 H28J 2.8479 no .
C281 H28K 2.8479 no .
C282 H77 2.2947 no .
C282 H28C 2.7332 no .
C282 H28D 2.7440 no .
C282 H28E 3.4107 no .
C282 H28I 2.5334 no .
C282 H28J 3.3172 no .
C282 H28K 2.6269 no .
C283 H75 2.8447 no .
C283 H28C 3.4154 no .
C283 H28D 2.8384 no .
C283 H28E 2.8385 no .
C283 H28F 2.5175 no .
C283 H28G 2.6961 no .
C283 H28H 3.2941 no .
O10A H30G 3.3841 no .
O10A H30H 2.7797 no .
O10A H30I 2.7797 no .
O10A H30J 3.4068 no .
O10A H30K 2.8198 no .
O10A H30L 2.8197 no .
C305 H10M 2.4958 no .
C305 H30J 2.6334 no .
C305 H30K 2.7904 no .
C305 H30L 3.3841 no .
C306 H10M 3.1958 no .
C306 H30G 2.6245 no .
C306 H30H 3.3825 no .
C306 H30I 2.8006 no .
O9A H30A 3.3469 no .
O9A H30B 2.7509 no .
O9A H30C 2.7509 no .
O9A H30D 3.3215 no .
O9A H30E 2.7082 no .
O9A H30F 2.7082 no .
C244 H26E 3.4794 no .
C244 H28C 3.4023 no .
C289 H36 3.2886 no .
C290 H36 3.0325 no .
C290 H97A 3.3594 no .
C290 H98A 3.3981 no .
C302 H9A 3.2394 no .
C302 H30D 2.6514 no .
C302 H30E 3.3760 no .
C302 H30F 2.8304 no .
C303 H9A 2.5576 no .
C303 H30A 2.6599 no .
C303 H30B 2.8226 no .
C303 H30C 3.3765 no .
H44A H45A 2.4358 no .
H44A H45B 2.4249 no .
H44A H45C 2.9091 no .
H44A H77 3.3872 no .
H44A H82A 2.7239 no .
H44A H82B 2.2823 no .
H44A H82C 3.4111 no .
H44A H86B 3.1871 no .
H44B H45A 2.4357 no .
H44B H45B 2.9090 no .
H44B H45C 2.4249 no .
H45B H62B 3.4214 no .
H45B H82A 2.7492 no .
H45B H82B 3.1375 no .
H45B H82C 3.0444 no .
H45C H61A 3.2730 no .
H45C H62B 2.5569 no .
H24A H24C 2.3528 no .
H24A H24D 2.3587 no .
H24A H24E 2.8515 no .
H24A H26D 3.5780 no .
H24A H26E 2.8184 no .
H24A H28C 3.3863 no .
H24B H24C 2.3526 no .
H24B H24D 2.8514 no .
H24B H24E 2.3586 no .
H24B H77 3.3729 no .
H24B H28C 3.0162 no .
H24B H28H 2.9340 no .
H24B H86B 3.1148 no .
H24D H26D 2.8256 no .
H24D H26E 3.2264 no .
H24E H86B 3.4158 no .
H61A H62A 2.3789 no .
H61A H62B 2.3878 no .
H61A H62C 2.8752 no .
H61B H62A 2.3789 no .
H61B H62B 2.8753 no .
H61B H62C 2.3878 no .
H26A H26C 2.4137 no .
H26A H26D 2.4066 no .
H26A H26E 2.8933 no .
H26B H26C 2.4137 no .
H26B H26D 2.8932 no .
H26B H26E 2.4067 no .
H89A H90A 2.3288 no .
H89A H90B 2.8342 no .
H89A H90C 2.3384 no .
H89B H90A 2.3289 no .
H89B H90B 2.3385 no .
H89B H90C 2.8343 no .
H89B H36 3.3656 no .
H90B H36 2.7949 no .
H90B H97A 2.4850 no .
H28A H29A 2.3143 no .
H28A H29B 2.8232 no .
H28A H29C 2.3254 no .
H28B H29A 2.3144 no .
H28B H29B 2.3253 no .
H28B H29C 2.8233 no .
H29B H36 2.9754 no .
H29B H98A 2.9289 no .
H29C H36 2.5112 no .
H29C H97A 2.4120 no .
H29C H98A 2.9586 no .
H9 H101 2.2548 no .
H9 H10A 3.4230 no .
H9 H10B 2.3877 no .
H9 H10C 2.8033 no .
H9 H10E 3.3624 no .
H9 H10F 3.3611 no .
H101 H10A 2.3708 no .
H101 H10B 2.3625 no .
H101 H10C 2.8660 no .
H101 H10D 2.3762 no .
H101 H10E 2.8687 no .
H101 H10F 2.3636 no .
H10A H10D 2.5736 no .
H10A H10E 3.0189 no .
H10B H10E 3.5978 no .
H10C H10D 3.0106 no .
H10C H10E 2.5364 no .
H10C H10F 3.5961 no .
H9A H301 2.2260 no .
H9A H30B 3.4944 no .
H9A H30C 3.5148 no .
H9A H30D 3.4589 no .
H9A H30E 2.4573 no .
H9A H30F 2.8053 no .
H301 H30A 2.3561 no .
H301 H30B 2.8446 no .
H301 H30C 2.3019 no .
H301 H30D 2.3584 no .
H301 H30E 2.2912 no .
H301 H30F 2.8404 no .
H30A H30D 2.3937 no .
H30A H30E 3.5189 no .
H30A H30F 3.0405 no .
H30B H30D 3.0163 no .
H30B H30F 2.7618 no .
H30C H30D 3.5178 no .
H10 H104 2.5912 no .
H10 H10G 3.4309 no .
H10 H10H 2.5155 no .
H10 H10I 2.5370 no .
H10 H10J 3.2642 no .
H10 H10K 3.0111 no .
H104 H10G 2.3200 no .
H104 H10H 2.8369 no .
H104 H10I 2.3329 no .
H104 H10J 2.3765 no .
H104 H10K 2.8687 no .
H104 H10L 2.3541 no .
H10G H10J 3.5644 no .
H10G H10K 2.9649 no .
H10G H10L 2.5003 no .
H10H H10J 3.5735 no .
H10H H10K 2.5135 no .
H10H H10L 2.9833 no .
H10I H10K 3.5871 no .
H10I H10L 3.5812 no .
H10M H304 2.4830 no .
H10M H30G 3.4326 no .
H10M H30H 2.5089 no .
H10M H30I 2.5689 no .
H10M H30K 3.3015 no .
H10M H30L 3.5681 no .
H304 H30G 2.3898 no .
H304 H30H 2.3439 no .
H304 H30I 2.8748 no .
H304 H30J 2.3827 no .
H304 H30K 2.8756 no .
H304 H30L 2.3512 no .
H30G H30J 2.3472 no .
H30G H30K 2.9703 no .
H30G H30L 3.5026 no .
H30H H30J 3.5027 no .
H30I H30J 2.9983 no .
H30I H30K 2.7034 no .
H11 H47 3.4812 no .
H11 H51 3.1574 no .
H11 H57A 3.4347 no .
H11 H57C 3.2878 no .
H11 H64A 2.3404 no .
H11 H64B 3.4831 no .
H11 H64C 2.2318 no .
H11 H26F 2.1743 no .
H11 H26G 3.2995 no .
H11 H26L 2.3082 no .
H11 H26N 3.3342 no .
H13 H19 2.6196 no .
H13 H65A 2.2435 no .
H13 H65C 3.2758 no .
H13 H66A 2.3090 no .
H13 H66B 3.4029 no .
H13 H26I 2.1715 no .
H13 H26J 3.3575 no .
H13 H26K 2.1500 no .
H17 H68A 2.3029 no .
H17 H68B 3.3694 no .
H17 H70A 2.2895 no .
H17 H70C 3.3682 no .
H19 H69A 3.4490 no .
H19 H69B 2.2765 no .
H19 H69C 2.2381 no .
H30 H75 3.3640 no .
H30 H79 3.3320 no .
H30 H28I 3.3355 no .
H30 H87A 3.5917 no .
H30 H92B 2.3500 no .
H30 H92C 3.3816 no .
H30 H93B 3.2800 no .
H30 H93C 2.2613 no .
H32 H38 2.6273 no .
H32 H94A 3.4504 no .
H32 H94B 2.2396 no .
H32 H94C 2.2817 no .
H36 H97A 2.1708 no .
H36 H97B 3.5968 no .
H36 H97C 3.2021 no .
H36 H98A 2.4285 no .
H36 H98B 3.5194 no .
H38 H96A 3.4439 no .
H38 H96B 2.1477 no .
H38 H96C 2.3755 no .
H38 H98B 3.5449 no .
H39 H40A 2.4784 no .
H39 H40B 2.4491 no .
H39 H79 2.4871 no .
H39 H85A 2.8732 no .
H39 H85C 2.4540 no .
H40A H41A 2.7516 no .
H40A H41B 2.2188 no .
H40A H79 3.2582 no .
H40A H85A 2.9870 no .
H40A H85C 3.3018 no .
H40B H41A 2.2193 no .
H40B H41B 2.7214 no .
H40B H85A 3.3062 no .
H40B H85C 2.8430 no .
H41A H42 2.5169 no .
H41A H47 2.9234 no .
H41A H53B 2.7134 no .
H41A H54B 3.1278 no .
H41B H42 2.4896 no .
H41B H53B 3.3882 no .
H41B H54B 2.5328 no .
H42 H47 2.6996 no .
H42 H53B 3.4422 no .
H42 H54A 3.4146 no .
H42 H54B 2.5719 no .
H47 H53A 3.4638 no .
H47 H53B 2.1030 no .
H47 H53C 2.4863 no .
H47 H54B 3.3851 no .
H49 H54A 2.5965 no .
H49 H55A 2.1433 no .
H49 H55B 3.5772 no .
H49 H55C 3.0996 no .
H49 H57C 3.5743 no .
H49 H59A 3.4583 no .
H49 H59B 2.3274 no .
H49 H59C 2.2023 no .
H49 H64C 3.0214 no .
H49 H26L 3.0389 no .
H51 H57A 2.3940 no .
H51 H57C 3.4458 no .
H51 H58A 2.2133 no .
H51 H58B 3.2377 no .
H53A H54A 3.5630 no .
H53A H54B 2.9403 no .
H53A H54C 2.4764 no .
H53A H55A 3.5306 no .
H53A H55B 2.4272 no .
H53A H55C 2.9007 no .
H53B H54A 3.5841 no .
H53B H54B 2.5064 no .
H53B H54C 2.9813 no .
H53B H55B 3.5437 no .
H53B H55C 3.5544 no .
H53C H54B 3.5849 no .
H53C H54C 3.5716 no .
H53C H55A 3.5484 no .
H53C H55B 2.9343 no .
H53C H55C 2.4519 no .
H53C H64A 3.3890 no .
H53C H26F 3.4008 no .
H54A H55A 2.5693 no .
H54A H55B 2.9901 no .
H54A H72B 3.1498 no .
H54B H55B 3.5570 no .
H54C H55A 2.9552 no .
H54C H55B 2.4428 no .
H54C H55C 3.5504 no .
H55A H64B 3.4537 no .
H55A H64C 3.2681 no .
H55C H64A 2.5599 no .
H55C H64B 2.6266 no .
H55C H64C 2.8061 no .
H55C H26F 2.8455 no .
H55C H26H 2.9575 no .
H55C H26L 3.4589 no .
H57A H58A 2.5040 no .
H57A H58B 3.5808 no .
H57A H58C 2.9519 no .
H57A H59A 3.5627 no .
H57A H59C 3.5655 no .
H57A H26L 3.3580 no .
H57A H26N 3.3956 no .
H57B H58A 2.9499 no .
H57B H58B 3.5524 no .
H57B H58C 2.4549 no .
H57B H59A 2.4810 no .
H57B H59B 3.5675 no .
H57B H59C 2.9567 no .
H57B H26N 3.4236 no .
H57C H58A 3.5837 no .
H57C H58C 3.5556 no .
H57C H59A 2.9512 no .
H57C H59B 3.5692 no .
H57C H59C 2.4848 no .
H57C H64C 2.8963 no .
H57C H66B 2.4562 no .
H57C H26L 2.1642 no .
H57C H26M 3.1402 no .
H57C H26N 2.0479 no .
H58A H59A 3.5565 no .
H58A H59B 3.5762 no .
H58B H59A 2.9372 no .
H58B H59B 2.5001 no .
H58B H59C 3.5796 no .
H58C H59A 2.4723 no .
H58C H59B 2.9757 no .
H58C H59C 3.5674 no .
H59B H72B 3.3024 no .
H59C H64C 3.4163 no .
H59C H26L 2.9874 no .
H59C H26M 3.5128 no .
H59C H26N 3.5006 no .
H64A H65A 3.5373 no .
H64A H65B 2.9310 no .
H64A H65C 2.4482 no .
H64A H66B 3.5804 no .
H64A H66C 3.5803 no .
H64B H65A 3.5196 no .
H64B H65B 2.4235 no .
H64B H65C 2.8977 no .
H64B H66A 3.5709 no .
H64B H66B 2.9702 no .
H64B H66C 2.5021 no .
H64C H65B 3.5494 no .
H64C H65C 3.5599 no .
H64C H66A 3.5707 no .
H64C H66B 2.5020 no .
H64C H66C 2.9699 no .
H65A H66A 2.5748 no .
H65A H66C 2.9733 no .
H65B H66A 3.0297 no .
H65B H66C 2.5049 no .
H65C H66C 3.5850 no .
H26F H26J 3.5849 no .
H26F H26K 3.5851 no .
H26F H26L 2.4789 no .
H26F H26M 3.0492 no .
H26F H26N 3.5694 no .
H26G H26J 3.0279 no .
H26G H26K 2.5706 no .
H26H H26J 2.5705 no .
H26H H26K 3.0281 no .
H26H H26L 2.9460 no .
H26H H26M 2.5954 no .
H26I H26L 3.5152 no .
H26I H26M 2.9244 no .
H26I H26N 2.4548 no .
H26J H26L 3.5321 no .
H26J H26M 2.4785 no .
H26J H26N 2.9560 no .
H26K H26M 3.5975 no .
H26K H26N 3.5876 no .
H68A H69A 3.5426 no .
H68A H69B 3.5446 no .
H68A H70A 2.5738 no .
H68A H70B 2.9841 no .
H68B H69A 2.9218 no .
H68B H69B 2.4482 no .
H68B H69C 3.5492 no .
H68B H70B 3.5760 no .
H68C H69A 2.4455 no .
H68C H69B 2.9257 no .
H68C H69C 3.5480 no .
H68C H70A 3.0010 no .
H68C H70B 2.4842 no .
H68C H70C 3.5772 no .
H69A H70A 3.5569 no .
H69A H70B 2.4679 no .
H69A H70C 2.9358 no .
H69B H70B 3.5646 no .
H69B H70C 3.5736 no .
H69C H70A 3.5713 no .
H69C H70B 2.9639 no .
H69C H70C 2.4884 no .
H72A H73A 2.3417 no .
H72A H73B 2.3428 no .
H72A H73C 2.8392 no .
H72B H73A 2.3414 no .
H72B H73B 2.8390 no .
H72B H73C 2.3427 no .
H75 H81A 2.2778 no .
H75 H81B 3.4655 no .
H75 H81C 2.2762 no .
H75 H28C 3.5621 no .
H75 H28E 2.5860 no .
H75 H28I 3.2101 no .
H75 H28J 2.2685 no .
H77 H82A 3.3018 no .
H77 H82B 2.3408 no .
H77 H83B 2.3974 no .
H77 H83C 3.3786 no .
H77 H28C 3.4283 no .
H77 H28F 2.1876 no .
H77 H28G 3.2468 no .
H77 H28H 1.9373 no .
H77 H28I 3.4611 no .
H77 H86A 2.0502 no .
H77 H86B 2.5184 no .
H77 H86C 3.4472 no .
H77 H87B 3.3189 no .
H77 H93C 2.9627 no .
H79 H85A 2.0946 no .
H79 H85B 3.5572 no .
H79 H85C 2.9936 no .
H79 H87A 2.6889 no .
H81A H82A 2.5136 no .
H81A H82C 2.9376 no .
H81A H83A 3.5480 no .
H81A H83C 3.5929 no .
H81B H82A 2.9737 no .
H81B H82B 3.5746 no .
H81B H82C 2.4569 no .
H81B H83A 2.4646 no .
H81B H83B 3.5800 no .
H81B H83C 3.0070 no .
H81C H82C 3.5649 no .
H81C H83A 2.9210 no .
H81C H83C 2.5276 no .
H82A H83B 3.5994 no .
H82B H83A 3.0047 no .
H82B H83B 2.5406 no .
H82C H83A 2.5424 no .
H82C H83B 3.0020 no .
H83B H93B 2.8933 no .
H83B H93C 3.0167 no .
H83C H93B 2.5644 no .
H83C H93C 2.9779 no .
H28C H28G 3.0345 no .
H28C H28H 2.5815 no .
H28D H28G 2.5931 no .
H28D H28H 3.0500 no .
H28D H28J 3.1623 no .
H28D H28K 2.7275 no .
H28E H28J 2.7275 no .
H28E H28K 3.1624 no .
H28F H28I 2.2258 no .
H28F H28J 3.4297 no .
H28F H28K 2.7904 no .
H28F H93B 2.9531 no .
H28F H93C 2.9750 no .
H28G H28I 2.9183 no .
H28G H28K 2.5156 no .
H28H H28I 3.3983 no .
H28H H28K 3.5561 no .
H28H H86A 3.3929 no .
H28I H93B 2.6459 no .
H28I H93C 2.9167 no .
H85A H86B 3.5621 no .
H85A H86C 3.5622 no .
H85A H87A 2.5006 no .
H85A H87B 3.5835 no .
H85A H87C 2.9522 no .
H85B H86A 3.5725 no .
H85B H86B 2.9539 no .
H85B H86C 2.4829 no .
H85B H87A 2.9681 no .
H85B H87B 3.5731 no .
H85B H87C 2.4799 no .
H85C H86A 3.5726 no .
H85C H86B 2.4830 no .
H85C H86C 2.9541 no .
H85C H87A 3.5852 no .
H85C H87C 3.5718 no .
H86A H87A 3.5885 no .
H86A H87B 2.5231 no .
H86A H87C 2.9935 no .
H86B H87B 3.5961 no .
H86B H87C 3.5861 no .
H86C H87A 3.5731 no .
H86C H87B 2.9629 no .
H86C H87C 2.5007 no .
H87A H92A 3.4243 no .
H87A H92B 2.5978 no .
H87A H93C 3.5402 no .
H87B H92A 2.9291 no .
H87B H92B 2.6297 no .
H87B H93A 2.8742 no .
H87B H93C 2.5720 no .
H92A H93A 2.4922 no .
H92A H93B 3.5713 no .
H92A H93C 2.9745 no .
H92A H94A 2.4426 no .
H92A H94B 2.9287 no .
H92A H94C 3.5391 no .
H92B H93A 2.9719 no .
H92B H93B 3.5868 no .
H92B H93C 2.5195 no .
H92B H94A 3.5566 no .
H92B H94B 3.5872 no .
H92C H93A 3.5769 no .
H92C H93C 3.5925 no .
H92C H94A 2.9610 no .
H92C H94B 2.5021 no .
H92C H94C 3.5769 no .
H93A H94A 2.4524 no .
H93A H94B 3.5509 no .
H93A H94C 2.9291 no .
H93B H94A 2.9645 no .
H93B H94B 3.5804 no .
H93B H94C 2.4970 no .
H93C H94A 3.5630 no .
H93C H94C 3.5851 no .
H96A H97A 3.5648 no .
H96A H97B 2.4805 no .
H96A H97C 2.9593 no .
H96A H98A 3.5594 no .
H96A H98B 2.9341 no .
H96A H98C 2.4769 no .
H96B H97B 3.5770 no .
H96B H97C 3.5644 no .
H96B H98A 3.5957 no .
H96B H98B 2.5289 no .
H96B H98C 3.0058 no .
H96C H97A 3.5439 no .
H96C H97B 2.9197 no .
H96C H97C 2.4514 no .
H96C H98B 3.5939 no .
H96C H98C 3.5709 no .
H97A H98A 2.5626 no .
H97A H98C 2.9773 no .
H97B H98A 3.0103 no .
H97B H98B 3.5964 no .
H97B H98C 2.4984 no .
H97C H98C 3.5836 no .
Cl1 H90B 3.5504 no 2_635
Cl1 H32 3.1751 no 1_445
Cl1 H38 3.2526 no 1_445
Cl1 H94B 3.3885 no 1_445
Cl1 H97A 3.2965 no 2_635
Cl1 H97B 2.9459 no 2_635
Cl1 H98A 3.5518 no 2_635
Cl1 H98C 3.1793 no 2_635
Cl2 H49 3.4205 no .
Cl2 H54A 2.9936 no .
Cl2 H55A 3.0371 no .
Cl2 H72B 3.2705 no .
Cl2 H73B 3.3655 no 2_645
Cl3 H90C 2.9362 no 2_645
Cl3 H59B 3.4772 no .
Cl3 H92A 3.0274 no 1_455
Cl3 H92C 3.4187 no 1_455
Cl3 H96B 3.5693 no 1_445
Cl4 H101 3.0292 no .
Cl4 H10A 3.4574 no .
Cl4 H47 2.9872 no 1_565
Cl4 H69A 3.3444 no 2_656
Cl5 H51 3.2636 no .
Cl5 H53B 3.5228 no 1_565
Cl5 H53C 3.1258 no 1_565
Cl5 H58A 3.1661 no .
Cl5 H69A 3.0601 no 2_656
Cl6 H10A 3.4142 no .
Cl6 H75 3.0884 no .
Cl6 H81A 2.8877 no .
Cl6 H82A 3.3781 no .
F1 H10D 2.4956 no .
F1 H30B 3.0093 no .
F1 H30C 2.8949 no .
F1 H69A 3.5187 no 2_656
F1 H69B 3.5279 no 2_656
F1 H69C 3.2116 no 2_656
F1 H100 2.7545 no .
F2 H9 2.0778 no 1_545
F2 H101 3.3727 no 1_545
F2 H10B 2.6806 no 1_545
F2 H9A 2.4711 no 1_545
F2 H301 2.3828 no 1_545
F2 H30D 3.5770 no 1_545
F2 H30E 2.4420 no 1_545
F3 H53A 2.5821 no 1_565
F3 H53B 3.0287 no 1_565
F3 H54B 3.3581 no 1_565
F3 H54C 3.0116 no 1_565
F4 H89B 3.1534 no 1_545
F4 H29A 2.4147 no 1_545
F4 H29B 2.3916 no 1_545
F4 H29C 3.2554 no 1_545
F4 H299 2.0827 no 2_655
F4 H99 2.2653 no 2_655
O2 H81B 3.0536 no 1_545
O2 H81C 3.3895 no 1_545
O2 H28K 3.5118 no 1_545
O3 H9 2.4126 no 1_545
O3 H10 2.7768 no 1_545
O3 H10H 3.3960 no 1_545
O4 H10 3.5844 no 1_545
O4 H10H 2.6714 no 1_545
O4 H30G 2.8269 no 1_545
O4 H30J 2.9525 no 1_545
O4 H13 2.6807 no 2_656
O4 H19 2.7475 no 2_656
O4 H65A 3.0705 no 2_656
O4 H26K 3.2422 no 2_656
O4 H69C 3.4875 no 2_656
O5 H89A 3.3357 no 1_545
O5 H89B 2.7654 no 1_545
O5 H28B 2.8239 no 1_545
O5 H29A 2.8647 no 1_545
O5 H29B 3.0607 no 1_545
O6 H53A 3.1882 no 1_565
O7 H40A 3.1906 no 1_565
O7 H41B 2.7209 no 1_565
O8 H54C 3.5021 no 1_565
O8 H73A 2.7454 no 2_655
O8 H299 2.3725 no 2_655
O8 H99 2.3118 no 2_655
O9 H45A 2.5472 no 2_756
O9 H61A 3.1348 no 1_565
O9 H10 2.3453 no .
O9 H10I 3.0004 no .
O10 H44A 3.1489 no 2_756
O10 H45A 3.3930 no 2_756
O10 H61A 3.2454 no 1_565
O10 H61B 2.7997 no 1_565
O10 H9 3.3498 no .
O10 H10F 3.1439 no .
O10 H82B 3.4016 no 2_756
N1 H100 3.4380 no .
N1 H300 3.4784 no .
N2 H9 3.5459 no 1_545
N2 H9A 2.8117 no 1_545
N2 H69C 2.9591 no 2_656
N3 H89B 3.2832 no 1_545
N3 H29B 2.5829 no 1_545
N4 H299 3.5899 no 2_655
N4 H99 3.5455 no 2_655
C1 H300 3.0701 no .
C2 H300 2.7363 no .
C3 H300 3.0051 no .
C4 H300 3.4583 no .
C6 H69C 3.3131 no 2_656
C7 H68B 3.2864 no 2_646
C7 H69C 3.3608 no 2_656
C7 H70C 3.0764 no 2_656
C8 H9A 3.5523 no 1_545
C8 H10H 3.4751 no 1_545
C8 H30G 3.5429 no 1_545
C8 H68B 3.4261 no 2_646
C8 H69C 2.9462 no 2_656
C8 H70C 3.1241 no 2_656
C9 H9A 2.7678 no 1_545
C9 H10H 3.4435 no 1_545
C9 H10I 3.5182 no 1_545
C9 H30G 3.5074 no 1_545
C9 H69C 2.6776 no 2_656
C10 H68A 2.9944 no 2_646
C10 H68B 3.1590 no 2_646
C10 H68C 3.3192 no 2_646
C10 H70C 3.1881 no 2_656
C11 H68A 2.9917 no 2_646
C11 H68C 3.1807 no 2_646
C12 H10L 3.3325 no 2_646
C12 H68A 2.9640 no 2_646
C13 H104 3.3522 no 2_646
C13 H10L 3.1659 no 2_646
C13 H10M 3.1552 no 2_646
C13 H30I 3.4813 no 2_646
C13 H17 3.5988 no 2_646
C13 H68A 2.9910 no 2_646
C14 H104 3.4775 no 2_646
C14 H10G 3.0732 no 2_646
C14 H10L 3.3775 no 2_646
C14 H10M 3.5869 no 2_646
C14 H30H 3.5838 no 2_646
C14 H30I 3.0765 no 2_646
C14 H68A 3.0158 no 2_646
C15 H10G 3.4240 no 2_646
C15 H30I 3.4569 no 2_646
C15 H68A 2.9650 no 2_646
C15 H68B 3.2468 no 2_646
C15 H70C 3.2297 no 2_656
C16 H10H 3.3668 no 1_545
C16 H30G 3.4540 no 1_545
C16 H68B 3.4733 no 2_646
C16 H70C 3.2060 no 2_656
C17 H10G 3.5484 no 1_545
C17 H10H 3.0667 no 1_545
C17 H30G 3.1900 no 1_545
C18 H10G 3.2551 no 2_646
C18 H30H 3.5668 no 2_646
C19 H104 3.4599 no 2_646
C19 H10G 2.9513 no 2_646
C19 H30H 3.1247 no 2_646
C19 H30I 3.2840 no 2_646
C20 H89B 3.0766 no 1_545
C20 H28B 3.4156 no 1_545
C20 H29B 2.8749 no 1_545
C21 H29B 3.5201 no 1_545
C21 H300 3.0513 no .
C22 H300 2.7912 no .
C23 H29B 3.1260 no 1_545
C23 H98A 3.4793 no 1_545
C23 H300 3.2041 no .
C24 H98A 3.1579 no 1_545
C24 H98B 3.2467 no 1_545
C25 H98A 3.3618 no 1_545
C25 H98B 3.4203 no 1_545
C25 H98C 3.5624 no 1_545
C26 H98B 3.5144 no 1_545
C26 H98C 3.5536 no 1_545
C27 H40A 2.9446 no 1_565
C28 H40A 3.3425 no 1_565
C28 H41B 3.1078 no 1_565
C28 H299 3.5635 no 2_655
C28 H99 3.4107 no 2_655
C29 H85B 3.5057 no 1_565
C29 H98B 3.5264 no 1_545
C30 H85B 3.5681 no 1_565
C30 H97C 3.5554 no 2_745
C30 H98B 3.3269 no 1_545
C31 H85B 3.4559 no 1_565
C31 H97B 3.3751 no 2_745
C31 H97C 3.3914 no 2_745
C32 H85B 3.2332 no 1_565
C32 H87C 3.2119 no 1_565
C32 H97B 2.7423 no 2_745
C32 H97C 3.4003 no 2_745
C33 H85A 2.9721 no 1_565
C33 H85B 3.1966 no 1_565
C33 H87A 3.2690 no 1_565
C33 H87C 3.4522 no 1_565
C33 H96A 3.4345 no 2_745
C33 H97B 2.7327 no 2_745
C33 H97C 3.5219 no 2_745
C34 H85A 2.9394 no 1_565
C34 H85B 3.3102 no 1_565
C34 H96A 3.4304 no 2_745
C34 H97B 3.3664 no 2_745
C35 H40A 3.0341 no 1_565
C35 H85A 3.2511 no 1_565
C35 H96A 3.2542 no 2_745
C35 H96C 3.5222 no 2_745
C36 H40A 3.3969 no 1_565
C36 H85A 3.5082 no 1_565
C36 H96A 3.0626 no 2_745
C37 H79 3.5083 no 1_565
C37 H85A 3.5426 no 1_565
C37 H87A 3.5034 no 1_565
C37 H96A 3.0039 no 2_745
C38 H85A 3.2735 no 1_565
C38 H87A 2.8474 no 1_565
C38 H87C 3.5946 no 1_565
C38 H96A 3.1967 no 2_745
C38 H97B 3.0399 no 2_745
C39 H300 3.2079 no .
C45 H10C 3.5284 no 2_746
C53 H58B 3.2017 no 1_545
C55 H58B 3.5649 no 1_545
C55 H58C 3.3858 no 1_545
C55 H94A 2.9726 no 1_445
C55 H94C 3.4824 no 1_445
C57 H10J 3.5477 no 2_646
C57 H10K 3.4066 no 2_646
C57 H10L 3.1271 no 2_646
C57 H30K 3.4190 no 2_646
C57 H70B 3.4766 no 2_656
C58 H53C 3.0441 no 1_565
C58 H55C 3.2105 no 1_565
C58 H64A 3.5286 no 1_565
C58 H26F 3.5800 no 1_565
C58 H26H 3.2565 no 1_565
C58 H70B 3.5995 no 2_656
C59 H92A 3.4050 no 1_455
C60 H9 3.3971 no 1_545
C60 H9A 2.9420 no 1_545
C60 H10 3.3820 no 1_545
C60 H10H 2.9287 no 1_545
C60 H10I 3.4493 no 1_545
C60 H30G 3.0286 no 1_545
C60 H30J 3.5373 no 1_545
C60 H19 3.2059 no 2_656
C60 H69C 3.1809 no 2_656
C61 H9 3.1377 no 1_545
C61 H10 2.6254 no 1_545
C61 H82C 3.1707 no 2_746
C62 H10D 3.2429 no .
C62 H10E 3.1098 no .
C62 H10F 3.1651 no .
C62 H82C 3.3538 no 2_746
C62 H83A 3.4746 no 2_746
C64 H58C 3.3512 no 1_545
C64 H93B 3.5074 no 1_445
C64 H94C 3.4436 no 1_445
C65 H10K 3.1909 no 2_636
C65 H57B 3.5751 no 1_545
C65 H70A 3.4220 no 2_646
C65 H83B 3.4865 no 1_445
C66 H10J 3.4236 no 2_646
C66 H83A 3.3388 no 1_445
C66 H83C 3.4287 no 1_445
C66 H86C 2.7150 no 1_455
C66 H93B 3.3724 no 1_445
C68 H65C 3.5894 no 2_656
C68 H26G 3.3615 no 2_656
C69 H100 3.2851 no 2_646
C70 H30I 3.5304 no 1_545
C70 H51 3.4008 no 2_646
C70 H57A 3.1299 no 2_646
C70 H65C 3.2216 no 2_656
C70 H26G 3.2406 no 2_656
C71 H89B 3.2924 no 1_545
C71 H28B 3.2879 no 1_545
C71 H29B 3.4833 no 1_545
C71 H53A 3.3344 no 1_565
C73 H29A 3.3135 no 1_545
C74 H98B 3.2990 no 1_545
C77 H30L 3.5594 no 2_746
C79 H98B 3.0267 no 1_545
C81 H10B 3.5590 no .
C81 H40B 3.4517 no 1_565
C81 H85C 3.2978 no 1_565
C82 H61A 3.3018 no 2_756
C82 H62A 3.5741 no 2_756
C82 H10A 3.2307 no .
C82 H10C 3.4699 no .
C83 H62A 3.5101 no 2_756
C83 H65B 3.5823 no 1_665
C83 H66A 3.4438 no 1_665
C83 H66C 2.9787 no 1_665
C85 H81C 3.1153 no 1_545
C85 H83C 3.5445 no 1_545
C85 H28I 3.2519 no 1_545
C85 H28J 2.8106 no 1_545
C85 H28K 3.1681 no 1_545
C86 H10J 2.9969 no 2_746
C86 H66A 3.5621 no 1_655
C86 H66B 3.1845 no 1_655
C86 H66C 3.5179 no 1_655
C86 H26N 3.3914 no 1_655
C86 H28K 3.3582 no 1_545
C87 H38 3.4446 no 1_545
C88 H41B 2.9512 no 1_565
C88 H299 3.1444 no 2_655
C88 H99 2.9933 no 2_655
C89 H41B 3.4656 no 1_565
C89 H73A 3.5659 no 2_655
C89 H73C 3.5529 no 1_565
C92 H59A 3.4937 no 1_655
C92 H96B 3.1575 no 1_545
C92 H97C 3.5387 no 2_745
C93 H64B 3.1495 no 1_665
C93 H65B 3.2959 no 1_665
C93 H66C 3.4254 no 1_665
C93 H26H 3.3930 no 1_665
C93 H26J 3.2124 no 1_665
C93 H26M 3.5011 no 1_665
C94 H55A 3.1959 no 1_665
C94 H55B 3.5871 no 1_665
C94 H55C 3.3544 no 1_665
C94 H64B 3.1715 no 1_665
C94 H26M 3.4339 no 1_665
C96 H92B 3.5818 no 1_565
C96 H97C 3.4050 no 2_755
C97 H92C 3.2146 no 2_755
C97 H96A 3.3528 no 2_745
C98 H79 3.2219 no 1_565
C100 H10A 3.4689 no .
C100 H69A 3.0710 no 2_656
C101 H45A 3.3874 no 2_756
C101 H10 3.5339 no .
C101 H10I 3.3388 no .
C101 H69B 3.5378 no 2_656
C102 H45A 3.5106 no 2_756
C102 H45B 3.3792 no .
C102 H81A 3.5336 no .
C102 H81B 3.5436 no .
C102 H82A 3.2922 no .
C102 H82C 3.2606 no .
C103 H45B 3.4547 no .
C103 H62B 2.7099 no .
C103 H62C 3.1655 no .
C103 H104 3.3428 no .
C103 H10I 3.5031 no .
C103 H69B 3.2265 no 2_656
C104 H10F 3.0240 no .
C105 H10F 3.3503 no .
C105 H17 3.4673 no 1_565
C105 H68B 3.5368 no 2_656
C105 H70A 3.4659 no 1_565
C106 H57A 3.3090 no 2_656
C106 H57B 3.3737 no 2_656
C106 H57C 3.3793 no 2_656
C106 H66B 3.4510 no 2_656
C106 H70A 3.5290 no 1_565
C106 H86A 3.2981 no 2_756
B1 H9 3.2720 no 1_545
B1 H9A 3.1772 no 1_545
B1 H301 3.5175 no 1_545
B1 H100 3.5805 no .
B2 H29A 3.5521 no 1_545
B2 H29B 3.0276 no 1_545
B2 H299 3.1813 no 2_655
B2 H99 3.2972 no 2_655
C264 H57B 3.5679 no 1_545
C264 H58A 3.5443 no 1_545
C264 H58C 2.9331 no 1_545
C264 H68A 3.5573 no 2_646
C264 H68C 3.4953 no 2_646
C265 H30J 3.3027 no 2_636
C265 H28F 2.9969 no 1_445
C265 H28G 3.2434 no 1_445
C265 H93B 3.3528 no 1_445
C266 H86C 3.3132 no 1_455
C266 H93B 3.5226 no 1_445
C266 H94C 3.4775 no 1_445
Cl1A H29A 2.8144 no 2_635
Cl1A H29C 3.0615 no 2_635
Cl1A H32 3.4588 no 1_445
Cl1A H55A 3.4587 no .
Cl1A H94B 2.7933 no 1_445
O3A H9A 3.0825 no 1_545
O3A H30E 3.1880 no 1_545
C261 H30E 3.5491 no 1_545
C261 H30J 3.4828 no 1_545
C261 H28G 3.0442 no 2_746
C262 H30D 3.0022 no 2_746
C262 H30E 3.0783 no 1_545
C262 H28D 3.5097 no 2_746
C262 H28G 3.3815 no 2_746
C281 H26C 3.4052 no 2_756
C281 H30A 3.1393 no .
C282 H26A 3.1558 no 2_756
C282 H30J 3.2819 no 2_746
C282 H30L 2.4337 no 2_746
C282 H26J 3.0602 no 1_665
C282 H26K 3.4835 no 1_665
C283 H85B 2.7224 no 1_565
C283 H85C 2.8915 no 1_565
C283 H86C 3.5883 no 1_565
C299 H29A 3.5971 no 2_635
Cl4A H41A 2.7658 no 1_565
Cl4A H53B 3.0596 no 1_565
Cl4A H75 3.1742 no .
Cl4A H28E 3.2729 no .
Cl5A H51 3.3895 no .
Cl5A H53A 3.4741 no 1_565
Cl5A H53B 3.3350 no 1_565
Cl5A H53C 3.0292 no 1_565
Cl5A H58A 3.2218 no .
Cl5A H58B 3.4629 no .
Cl6A H30A 3.3049 no .
Cl6A H30B 3.4803 no .
Cl6A H30C 2.0769 no .
Cl6A H69A 3.3489 no 2_656
Cl6A H28C 3.4696 no .
Cl6A H28E 3.3196 no .
Cl2A H59B 2.6840 no .
Cl2A H59C 3.3952 no .
Cl2A H72A 3.5755 no .
Cl2A H72B 2.7303 no .
Cl2A H73A 3.5163 no .
Cl3A H38 3.0319 no 1_445
Cl3A H96B 3.0965 no 1_445
Cl3A H96C 2.7331 no 1_445
Cl3A H98C 3.5837 no 2_635
O10A H24B 3.5727 no 2_756
O10A H24C 3.0747 no 2_756
O10A H26B 3.5888 no .
O10A H30F 3.4866 no .
O10A H13 3.4634 no 2_656
O10A H26I 3.4360 no 2_656
O10A H86A 3.5208 no 2_756
O10A H86B 3.4329 no 2_756
C304 H30F 3.2821 no .
C305 H9A 3.3801 no .
C305 H70A 3.4603 no 1_565
C306 H26A 3.1974 no 1_565
C306 H26K 3.1703 no 2_666
C306 H77 3.5172 no 2_756
C306 H28F 3.1262 no 2_756
C306 H28G 3.3687 no 2_756
C306 H28H 2.7626 no 2_756
C306 H86A 3.3075 no 2_756
O9A H304 3.1702 no .
O9A H30G 3.5197 no .
O9A H30H 2.7959 no .
O9A H68B 3.4896 no 2_656
O9A H69B 3.1832 no 2_656
C244 H30D 3.5522 no 2_746
C244 H30F 3.0719 no 2_746
C245 H26C 3.5363 no 2_746
C245 H30E 3.5532 no 1_545
C245 H30F 3.1498 no 2_746
C289 H41B 3.4656 no 1_565
C289 H73A 3.5659 no 2_655
C289 H73C 3.5529 no 1_565
C290 H73C 3.5787 no 1_565
C302 H28C 3.4936 no .
C302 H28D 3.5658 no .
C303 H24A 2.9647 no 2_756
C303 H24C 3.3202 no 2_756
C303 H24D 3.1211 no 1_565
C303 H26D 3.0539 no 1_565
C303 H304 3.1205 no .
H44A O10 3.1489 no 2_746
H44A H10 3.4833 no 2_746
H44B H10E 3.1642 no 2_746
H45A O9 2.5472 no 2_746
H45A O10 3.3930 no 2_746
H45A C101 3.3874 no 2_746
H45A C102 3.5106 no 2_746
H45A H61A 3.1051 no 2_756
H45A H9 2.8644 no 2_746
H45A H10C 2.8833 no 2_746
H45A H10E 3.0242 no 2_746
H45A H10 3.2338 no 2_746
H45B C102 3.3792 no .
H45B C103 3.4547 no .
H45B H61A 3.2706 no 2_756
H45B H10A 2.9919 no .
H45B H10C 2.9493 no .
H45B H10D 3.0733 no .
H45B H10E 3.0423 no .
H45C H10C 3.2722 no 2_746
H45C H10D 3.2958 no .
H45C H10E 3.3885 no .
H24A C303 2.9647 no 2_746
H24A H30A 3.4291 no .
H24A H30D 2.7303 no 2_746
H24A H30E 3.2308 no 2_746
H24A H30F 2.4885 no 2_746
H24B O10A 3.5727 no 2_746
H24B H30F 3.2022 no 2_746
H24B H304 3.4960 no 2_746
H24B H30L 3.4295 no 2_746
H24C O10A 3.0747 no 2_746
H24C C303 3.3202 no 2_746
H24C H26B 3.4899 no 2_746
H24C H26C 3.3570 no 2_746
H24C H26E 3.4610 no 2_746
H24C H30B 3.3080 no 2_746
H24C H30D 3.3052 no 2_746
H24C H30F 2.5342 no 2_746
H24C H10M 3.3985 no 2_746
H24C H304 3.4823 no 2_746
H24D C303 3.1211 no 1_545
H24D H26C 3.4035 no 2_746
H24D H26E 3.5999 no 2_746
H24D H301 3.4573 no 1_545
H24D H30D 2.8209 no 1_545
H24D H30D 3.5397 no 2_746
H24D H30E 2.5882 no 1_545
H24D H30F 3.4612 no 2_746
H24E H26C 3.2617 no 2_746
H24E H28D 3.2139 no 1_545
H24E H28K 3.3565 no 1_545
H61A O9 3.1348 no 1_545
H61A O10 3.2454 no 1_545
H61A C82 3.3018 no 2_746
H61A H45A 3.1051 no 2_746
H61A H45B 3.2706 no 2_746
H61A H9 2.8593 no 1_545
H61A H10 2.5880 no 1_545
H61A H82B 3.1184 no 2_746
H61A H82C 2.6203 no 2_746
H61B O10 2.7997 no 1_545
H61B H9 3.5750 no 1_545
H61B H10 2.1957 no 1_545
H61B H10H 3.2641 no 1_545
H61B H65A 3.1273 no 2_656
H61B H82B 3.2435 no 2_746
H61B H82C 3.1588 no 2_746
H61B H83A 3.4355 no 2_746
H61B H83B 3.5098 no 2_746
H62A C82 3.5741 no 2_746
H62A C83 3.5101 no 2_746
H62A H10E 3.3638 no .
H62A H81B 3.5292 no 2_746
H62A H82C 2.7262 no 2_746
H62A H83A 2.6358 no 2_746
H62B C103 2.7099 no .
H62B H10D 2.5042 no .
H62B H10E 2.3951 no .
H62B H10F 2.7840 no .
H62C C103 3.1655 no .
H62C H10D 3.1281 no .
H62C H10E 3.1445 no .
H62C H10F 2.7065 no .
H62C H104 3.1749 no .
H62C H13 2.7676 no 2_656
H62C H19 3.1417 no 2_656
H62C H66A 3.5311 no 2_656
H26A C282 3.1558 no 2_746
H26A C306 3.1974 no 1_545
H26A H304 3.1838 no 1_545
H26A H30J 2.5626 no 1_545
H26A H30L 3.1252 no 1_545
H26A H26K 3.1948 no 2_656
H26A H28G 2.3786 no 2_746
H26A H28H 3.1365 no 2_746
H26B O10A 3.5888 no .
H26B H24C 3.4899 no 2_756
H26B H30B 3.5370 no .
H26B H10M 3.0648 no .
H26B H13 3.1343 no 2_656
H26B H19 3.5491 no 2_656
H26B H26I 3.5139 no 2_656
H26B H28G 3.1607 no 2_746
H26C C281 3.4052 no 2_746
H26C C245 3.5363 no 2_756
H26C H24C 3.3570 no 2_756
H26C H24D 3.4035 no 2_756
H26C H24E 3.2617 no 2_756
H26C H30A 3.2657 no 2_746
H26C H30D 2.6320 no 2_746
H26C H28C 3.4910 no 2_746
H26C H28D 2.5801 no 2_746
H26C H28G 2.8828 no 2_746
H26D C303 3.0539 no 1_545
H26D H30A 3.5110 no 2_746
H26D H30D 3.4014 no 1_545
H26D H30D 3.1547 no 2_746
H26D H30E 2.1761 no 1_545
H26D H30F 3.2649 no 1_545
H26E H24C 3.4610 no 2_756
H26E H24D 3.5999 no 2_756
H26E H30B 3.1493 no .
H26E H30D 2.7383 no 2_746
H26E H30E 3.4682 no 1_545
H89A O5 3.3357 no 1_565
H89A H41B 3.4630 no 1_565
H89A H54B 3.2310 no 1_565
H89A H54C 3.5800 no 1_565
H89A H73A 2.8002 no 2_655
H89A H73B 3.5808 no 2_655
H89A H73C 3.1424 no 1_565
H89B F4 3.1534 no 1_565
H89B O5 2.7654 no 1_565
H89B N3 3.2832 no 1_565
H89B C20 3.0766 no 1_565
H89B C71 3.2924 no 1_565
H89B H41B 3.4698 no 1_565
H89B H73C 3.3682 no 1_565
H90A H73C 2.9032 no 1_565
H90B Cl1 3.5504 no 2_665
H90B H92C 3.3912 no 2_755
H90B H94B 3.3982 no 2_755
H90C Cl3 2.9362 no 2_655
H90C H73A 3.1478 no 2_655
H28A H73A 2.8577 no 2_655
H28A H73C 3.4262 no 1_565
H28B O5 2.8239 no 1_565
H28B C20 3.4156 no 1_565
H28B C71 3.2879 no 1_565
H28B H41B 3.1378 no 1_565
H28B H54A 3.5489 no 1_565
H28B H54B 3.1044 no 1_565
H28B H73A 3.4168 no 2_655
H28B H73C 3.1223 no 1_565
H29A F4 2.4147 no 1_565
H29A O5 2.8647 no 1_565
H29A C73 3.3135 no 1_565
H29A B2 3.5521 no 1_565
H29A Cl1A 2.8144 no 2_665
H29A C299 3.5971 no 2_665
H29A H73B 3.1054 no 1_565
H29A H73C 2.8187 no 1_565
H29A H299 3.2528 no 2_665
H29B F4 2.3916 no 1_565
H29B O5 3.0607 no 1_565
H29B N3 2.5829 no 1_565
H29B C20 2.8749 no 1_565
H29B C21 3.5201 no 1_565
H29B C23 3.1260 no 1_565
H29B C71 3.4833 no 1_565
H29B B2 3.0276 no 1_565
H29C F4 3.2554 no 1_565
H29C Cl1A 3.0615 no 2_665
H9 F2 2.0778 no 1_565
H9 O3 2.4126 no 1_565
H9 O10 3.3498 no .
H9 N2 3.5459 no 1_565
H9 C60 3.3971 no 1_565
H9 C61 3.1377 no 1_565
H9 B1 3.2720 no 1_565
H9 H45A 2.8644 no 2_756
H9 H61A 2.8593 no 1_565
H9 H61B 3.5750 no 1_565
H9 H10 2.7091 no .
H9 H10I 3.3264 no .
H101 Cl4 3.0292 no .
H101 F2 3.3727 no 1_565
H101 H10I 3.0292 no .
H101 H69B 2.9008 no 2_656
H101 H100 3.3329 no .
H10A Cl4 3.4574 no .
H10A Cl6 3.4142 no .
H10A C82 3.2307 no .
H10A C100 3.4689 no .
H10A H45B 2.9919 no .
H10A H81A 3.0559 no .
H10A H81B 3.4468 no .
H10A H82A 2.5982 no .
H10A H82C 3.0123 no .
H10A H100 3.0996 no .
H10B F2 2.6806 no 1_565
H10B C81 3.5590 no .
H10B H81A 3.1786 no .
H10B H81B 3.0395 no .
H10B H82C 3.4435 no .
H10C C45 3.5284 no 2_756
H10C C82 3.4699 no .
H10C H45A 2.8833 no 2_756
H10C H45B 2.9493 no .
H10C H45C 3.2722 no 2_756
H10C H81B 3.5890 no .
H10C H82A 3.2261 no .
H10C H82C 2.8189 no .
H10D F1 2.4956 no .
H10D C62 3.2429 no .
H10D H45B 3.0733 no .
H10D H45C 3.2958 no .
H10D H62B 2.5042 no .
H10D H62C 3.1281 no .
H10D H69B 2.9706 no 2_656
H10D H100 3.3346 no .
H10E C62 3.1098 no .
H10E H44B 3.1642 no 2_756
H10E H45A 3.0242 no 2_756
H10E H45B 3.0423 no .
H10E H45C 3.3885 no .
H10E H62A 3.3638 no .
H10E H62B 2.3951 no .
H10E H62C 3.1445 no .
H10E H104 3.5569 no .
H10F O10 3.1439 no .
H10F C62 3.1651 no .
H10F C104 3.0240 no .
H10F C105 3.3503 no .
H10F H62B 2.7840 no .
H10F H62C 2.7065 no .
H10F H10 3.2978 no .
H10F H104 2.4325 no .
H10F H10I 2.8002 no .
H10F H19 3.2396 no 2_656
H10F H69B 2.8382 no 2_656
H9A F2 2.4711 no 1_565
H9A N2 2.8117 no 1_565
H9A C8 3.5523 no 1_565
H9A C9 2.7678 no 1_565
H9A C60 2.9420 no 1_565
H9A B1 3.1772 no 1_565
H9A O3A 3.0825 no 1_565
H9A C305 3.3801 no .
H9A H304 3.0175 no .
H9A H30G 3.2112 no .
H9A H30H 2.8944 no .
H301 F2 2.3828 no 1_565
H301 B1 3.5175 no 1_565
H301 H24D 3.4573 no 1_565
H301 H28D 3.3473 no .
H301 H28E 3.5951 no .
H30A C281 3.1393 no .
H30A Cl6A 3.3049 no .
H30A H24A 3.4291 no .
H30A H26C 3.2657 no 2_756
H30A H26D 3.5110 no 2_756
H30A H28C 2.7623 no .
H30A H28D 2.8384 no .
H30A H28E 3.3239 no .
H30B F1 3.0093 no .
H30B Cl6A 3.4803 no .
H30B H24C 3.3080 no 2_756
H30B H26B 3.5370 no .
H30B H26E 3.1493 no .
H30B H69B 3.3473 no 2_656
H30C F1 2.8949 no .
H30C Cl6A 2.0769 no .
H30C H69B 3.2942 no 2_656
H30C H28C 3.3624 no .
H30C H28E 3.4505 no .
H30D F2 3.5770 no 1_565
H30D C262 3.0022 no 2_756
H30D C244 3.5522 no 2_756
H30D H24A 2.7303 no 2_756
H30D H24C 3.3052 no 2_756
H30D H24D 2.8209 no 1_565
H30D H24D 3.5397 no 2_756
H30D H26C 2.6320 no 2_756
H30D H26D 3.4014 no 1_565
H30D H26D 3.1547 no 2_756
H30D H26E 2.7383 no 2_756
H30D H28D 3.5656 no .
H30E F2 2.4420 no 1_565
H30E O3A 3.1880 no 1_565
H30E C261 3.5491 no 1_565
H30E C262 3.0783 no 1_565
H30E C245 3.5532 no 1_565
H30E H24A 3.2308 no 2_756
H30E H24D 2.5882 no 1_565
H30E H26D 2.1761 no 1_565
H30E H26E 3.4682 no 1_565
H30E H304 3.1926 no .
H30F O10A 3.4866 no .
H30F C304 3.2821 no .
H30F C244 3.0719 no 2_756
H30F C245 3.1498 no 2_756
H30F H24A 2.4885 no 2_756
H30F H24B 3.2022 no 2_756
H30F H24C 2.5342 no 2_756
H30F H24D 3.4612 no 2_756
H30F H26D 3.2649 no 1_565
H30F H304 2.3783 no .
H10 O3 2.7768 no 1_565
H10 O4 3.5844 no 1_565
H10 O9 2.3453 no .
H10 C60 3.3820 no 1_565
H10 C61 2.6254 no 1_565
H10 C101 3.5339 no .
H10 H44A 3.4833 no 2_756
H10 H45A 3.2338 no 2_756
H10 H61A 2.5880 no 1_565
H10 H61B 2.1957 no 1_565
H10 H9 2.7091 no .
H10 H10F 3.2978 no .
H10 H82B 3.4895 no 2_756
H104 C13 3.3522 no 2_656
H104 C14 3.4775 no 2_656
H104 C19 3.4599 no 2_656
H104 C103 3.3428 no .
H104 H62C 3.1749 no .
H104 H10E 3.5569 no .
H104 H10F 2.4325 no .
H104 H13 3.0865 no 2_656
H104 H19 3.1932 no 2_656
H104 H66A 3.4913 no 2_656
H10G C14 3.0732 no 2_656
H10G C15 3.4240 no 2_656
H10G C17 3.5484 no 1_565
H10G C18 3.2551 no 2_656
H10G C19 2.9513 no 2_656
H10G H17 3.4800 no 1_565
H10G H19 3.2450 no 2_656
H10G H68B 3.2924 no 2_656
H10G H70A 3.1369 no 1_565
H10G H70C 3.2562 no 1_565
H10H O3 3.3960 no 1_565
H10H O4 2.6714 no 1_565
H10H C8 3.4751 no 1_565
H10H C9 3.4435 no 1_565
H10H C16 3.3668 no 1_565
H10H C17 3.0667 no 1_565
H10H C60 2.9287 no 1_565
H10H H61B 3.2641 no 1_565
H10H H17 2.6589 no 1_565
H10H H70A 2.9600 no 1_565
H10I O9 3.0004 no .
H10I C9 3.5182 no 1_565
H10I C60 3.4493 no 1_565
H10I C101 3.3388 no .
H10I C103 3.5031 no .
H10I H9 3.3264 no .
H10I H101 3.0292 no .
H10I H10F 2.8002 no .
H10I H19 3.5681 no 2_656
H10I H68B 2.9380 no 2_656
H10I H69B 3.2381 no 2_656
H10J C57 3.5477 no 2_656
H10J C66 3.4236 no 2_656
H10J C86 2.9969 no 2_756
H10J H57A 3.5676 no 2_656
H10J H57B 3.3113 no 2_656
H10J H57C 3.1904 no 2_656
H10J H66A 3.0692 no 2_656
H10J H66B 2.8711 no 2_656
H10J H86A 2.3803 no 2_756
H10J H86B 3.1509 no 2_756
H10J H86C 3.0072 no 2_756
H10K C57 3.4066 no 2_656
H10K C65 3.1909 no 2_666
H10K H57A 3.1498 no 2_656
H10K H57B 3.0301 no 2_656
H10K H57C 3.4925 no 2_656
H10K H65A 3.0117 no 2_666
H10K H65B 3.0106 no 2_666
H10K H65C 3.0067 no 2_666
H10K H70A 3.0265 no 1_565
H10K H86A 3.4773 no 2_756
H10L C12 3.3325 no 2_656
H10L C13 3.1659 no 2_656
H10L C14 3.3775 no 2_656
H10L C57 3.1271 no 2_656
H10L H13 3.4618 no 2_656
H10L H57A 2.7308 no 2_656
H10L H57B 3.2193 no 2_656
H10L H57C 2.9216 no 2_656
H10L H66A 3.3705 no 2_656
H10L H66B 3.1251 no 2_656
H10L H70A 3.2238 no 1_565
H10L H70C 3.4225 no 1_565
H10M C13 3.1552 no 2_656
H10M C14 3.5869 no 2_656
H10M H24C 3.3985 no 2_756
H10M H26B 3.0648 no .
H10M H13 2.7213 no 2_656
H10M H19 3.3401 no 2_656
H10M H26I 3.0926 no 2_656
H304 O9A 3.1702 no .
H304 C303 3.1205 no .
H304 H24B 3.4960 no 2_756
H304 H24C 3.4823 no 2_756
H304 H26A 3.1838 no 1_565
H304 H9A 3.0175 no .
H304 H30E 3.1926 no .
H304 H30F 2.3783 no .
H304 H28H 3.5258 no 2_756
H30G O4 2.8269 no 1_565
H30G C8 3.5429 no 1_565
H30G C9 3.5074 no 1_565
H30G C16 3.4540 no 1_565
H30G C17 3.1900 no 1_565
H30G C60 3.0286 no 1_565
H30G O9A 3.5197 no .
H30G H9A 3.2112 no .
H30G H17 2.8179 no 1_565
H30G H70A 3.0652 no 1_565
H30H C14 3.5838 no 2_656
H30H C18 3.5668 no 2_656
H30H C19 3.1247 no 2_656
H30H O9A 2.7959 no .
H30H H9A 2.8944 no .
H30H H19 3.0479 no 2_656
H30H H68B 3.1723 no 2_656
H30H H69B 3.1517 no 2_656
H30I C13 3.4813 no 2_656
H30I C14 3.0765 no 2_656
H30I C15 3.4569 no 2_656
H30I C19 3.2840 no 2_656
H30I C70 3.5304 no 1_565
H30I H19 3.5386 no 2_656
H30I H70A 2.9605 no 1_565
H30I H70C 3.1894 no 1_565
H30J O4 2.9525 no 1_565
H30J C60 3.5373 no 1_565
H30J C265 3.3027 no 2_666
H30J C261 3.4828 no 1_565
H30J C282 3.2819 no 2_756
H30J H26A 2.5626 no 1_565
H30J H26J 3.4030 no 2_666
H30J H26K 2.4272 no 2_666
H30J H70A 3.5719 no 1_565
H30J H28F 3.1562 no 2_756
H30J H28G 3.1229 no 2_756
H30J H28H 3.0121 no 2_756
H30K C57 3.4190 no 2_656
H30K H57A 3.3248 no 2_656
H30K H57B 2.9289 no 2_656
H30K H57C 3.4594 no 2_656
H30K H26K 3.2924 no 2_666
H30K H70A 3.5172 no 1_565
H30K H28F 3.3819 no 2_756
H30K H28H 3.3437 no 2_756
H30K H86A 2.9797 no 2_756
H30L C77 3.5594 no 2_756
H30L C282 2.4337 no 2_756
H30L H24B 3.4295 no 2_756
H30L H26A 3.1252 no 1_565
H30L H26K 3.3598 no 2_666
H30L H77 2.6286 no 2_756
H30L H28F 2.4124 no 2_756
H30L H28G 2.7242 no 2_756
H30L H28H 1.8311 no 2_756
H30L H86A 2.8355 no 2_756
H30L H86B 3.5216 no 2_756
H11 H68A 3.5518 no 2_646
H11 H68C 3.3257 no 2_646
H13 O4 2.6807 no 2_646
H13 O10A 3.4634 no 2_646
H13 H62C 2.7676 no 2_646
H13 H26B 3.1343 no 2_646
H13 H104 3.0865 no 2_646
H13 H10L 3.4618 no 2_646
H13 H10M 2.7213 no 2_646
H13 H68A 3.5491 no 2_646
H17 C13 3.5988 no 2_656
H17 C105 3.4673 no 1_545
H17 H10G 3.4800 no 1_545
H17 H10H 2.6589 no 1_545
H17 H30G 2.8179 no 1_545
H17 H65A 3.5847 no 2_656
H17 H65C 3.5935 no 2_656
H19 O4 2.7475 no 2_646
H19 C60 3.2059 no 2_646
H19 H62C 3.1417 no 2_646
H19 H26B 3.5491 no 2_646
H19 H10F 3.2396 no 2_646
H19 H104 3.1932 no 2_646
H19 H10G 3.2450 no 2_646
H19 H10I 3.5681 no 2_646
H19 H10M 3.3401 no 2_646
H19 H30H 3.0479 no 2_646
H19 H30I 3.5386 no 2_646
H30 H98B 2.9275 no 1_545
H32 Cl1 3.1751 no 1_665
H32 Cl1A 3.4588 no 1_665
H32 H87A 3.5251 no 1_565
H32 H87C 2.9253 no 1_565
H32 H97B 2.9162 no 2_745
H36 H40A 3.3851 no 1_565
H36 H96A 3.5146 no 2_745
H38 Cl1 3.2526 no 1_665
H38 C87 3.4446 no 1_565
H38 Cl3A 3.0319 no 1_665
H38 H87A 2.6620 no 1_565
H38 H87C 3.3788 no 1_565
H38 H97B 3.1832 no 2_745
H39 H300 3.5392 no .
H40A O7 3.1906 no 1_545
H40A C27 2.9446 no 1_545
H40A C28 3.3425 no 1_545
H40A C35 3.0341 no 1_545
H40A C36 3.3969 no 1_545
H40A H36 3.3851 no 1_545
H40B C81 3.4517 no 1_545
H40B H75 3.2787 no 1_545
H40B H81A 3.2934 no 1_545
H40B H81C 2.7917 no 1_545
H40B H28J 3.1293 no 1_545
H41A Cl4A 2.7658 no 1_545
H41B O7 2.7209 no 1_545
H41B C28 3.1078 no 1_545
H41B C88 2.9512 no 1_545
H41B C89 3.4656 no 1_545
H41B C289 3.4656 no 1_545
H41B H89A 3.4630 no 1_545
H41B H89B 3.4698 no 1_545
H41B H28B 3.1378 no 1_545
H47 Cl4 2.9872 no 1_545
H49 Cl2 3.4205 no .
H51 Cl5 3.2636 no .
H51 C70 3.4008 no 2_656
H51 Cl5A 3.3895 no .
H51 H69A 3.5654 no 2_656
H51 H70B 2.6799 no 2_656
H51 H70C 3.2485 no 2_656
H53A F3 2.5821 no 1_545
H53A O6 3.1882 no 1_545
H53A C71 3.3344 no 1_545
H53A Cl5A 3.4741 no 1_545
H53A H58B 2.8854 no 1_545
H53A H72A 3.3669 no 1_545
H53B Cl5 3.5228 no 1_545
H53B F3 3.0287 no 1_545
H53B Cl4A 3.0596 no 1_545
H53B Cl5A 3.3350 no 1_545
H53C Cl5 3.1258 no 1_545
H53C C58 3.0441 no 1_545
H53C Cl5A 3.0292 no 1_545
H53C H58A 2.9042 no 1_545
H53C H58B 2.6561 no 1_545
H53C H58C 3.0664 no 1_545
H54A Cl2 2.9936 no .
H54A H28B 3.5489 no 1_545
H54B F3 3.3581 no 1_545
H54B H89A 3.2310 no 1_545
H54B H28B 3.1044 no 1_545
H54C F3 3.0116 no 1_545
H54C O8 3.5021 no 1_545
H54C H89A 3.5800 no 1_545
H54C H73A 3.4538 no 2_645
H54C H73C 3.5563 no 2_645
H55A Cl2 3.0371 no .
H55A C94 3.1959 no 1_445
H55A Cl1A 3.4587 no .
H55A H94A 2.8554 no 1_445
H55A H94B 3.2394 no 1_445
H55A H94C 2.9648 no 1_445
H55B C94 3.5871 no 1_445
H55B H58B 3.3013 no 1_545
H55B H58C 3.4313 no 1_545
H55B H72A 3.3669 no 1_545
H55B H94A 2.8923 no 1_445
H55C C58 3.2105 no 1_545
H55C C94 3.3544 no 1_445
H55C H58B 3.0644 no 1_545
H55C H58C 2.5524 no 1_545
H55C H94A 2.6651 no 1_445
H55C H94C 3.2260 no 1_445
H57A C70 3.1299 no 2_656
H57A C106 3.3090 no 2_646
H57A H10J 3.5676 no 2_646
H57A H10K 3.1498 no 2_646
H57A H10L 2.7308 no 2_646
H57A H30K 3.3248 no 2_646
H57A H65C 3.4694 no 1_565
H57A H26G 3.4645 no 1_565
H57A H70A 3.1475 no 2_656
H57A H70B 2.5981 no 2_656
H57A H70C 3.1459 no 2_656
H57B C65 3.5751 no 1_565
H57B C106 3.3737 no 2_646
H57B C264 3.5679 no 1_565
H57B H10J 3.3113 no 2_646
H57B H10K 3.0301 no 2_646
H57B H10L 3.2193 no 2_646
H57B H30K 2.9289 no 2_646
H57B H65B 3.0452 no 1_565
H57B H65C 3.1854 no 1_565
H57B H26G 3.2287 no 1_565
H57B H26H 2.9970 no 1_565
H57B H93A 2.9857 no 1_455
H57C C106 3.3793 no 2_646
H57C H10J 3.1904 no 2_646
H57C H10K 3.4925 no 2_646
H57C H10L 2.9216 no 2_646
H57C H30K 3.4594 no 2_646
H58A Cl5 3.1661 no .
H58A C264 3.5443 no 1_565
H58A Cl5A 3.2218 no .
H58A H53C 2.9042 no 1_565
H58A H64A 3.4249 no 1_565
H58A H26F 3.3692 no 1_565
H58A H26G 3.2926 no 1_565
H58A H26H 3.3821 no 1_565
H58A H70B 2.7616 no 2_656
H58B C53 3.2017 no 1_565
H58B C55 3.5649 no 1_565
H58B Cl5A 3.4629 no .
H58B H53A 2.8854 no 1_565
H58B H53C 2.6561 no 1_565
H58B H55B 3.3013 no 1_565
H58B H55C 3.0644 no 1_565
H58C C55 3.3858 no 1_565
H58C C64 3.3512 no 1_565
H58C C264 2.9331 no 1_565
H58C H53C 3.0664 no 1_565
H58C H55B 3.4313 no 1_565
H58C H55C 2.5524 no 1_565
H58C H64A 2.7842 no 1_565
H58C H64B 3.0182 no 1_565
H58C H65C 3.5472 no 1_565
H58C H26F 2.9094 no 1_565
H58C H26G 3.0499 no 1_565
H58C H26H 2.3807 no 1_565
H58C H93A 3.3877 no 1_455
H58C H94A 3.3496 no 1_455
H59A C92 3.4937 no 1_455
H59A H87B 3.2720 no 1_455
H59A H92A 2.5790 no 1_455
H59A H93A 2.7327 no 1_455
H59A H94A 3.1815 no 1_455
H59B Cl3 3.4772 no .
H59B Cl2A 2.6840 no .
H59B H92A 3.5861 no 1_455
H59C Cl2A 3.3952 no .
H59C H87B 3.5052 no 1_455
H59C H87C 3.4495 no 1_455
H64A C58 3.5286 no 1_545
H64A H58A 3.4249 no 1_545
H64A H58C 2.7842 no 1_545
H64A H68C 3.4991 no 2_646
H64B C93 3.1495 no 1_445
H64B C94 3.1715 no 1_445
H64B H58C 3.0182 no 1_545
H64B H93A 2.8591 no 1_445
H64B H93B 2.6475 no 1_445
H64B H94A 2.9101 no 1_445
H64B H94C 2.6537 no 1_445
H64C H94C 3.3846 no 1_445
H65A O4 3.0705 no 2_646
H65A H61B 3.1273 no 2_646
H65A H10K 3.0117 no 2_636
H65A H17 3.5847 no 2_646
H65A H70A 3.4471 no 2_646
H65A H83B 3.3104 no 1_445
H65B C83 3.5823 no 1_445
H65B C93 3.2959 no 1_445
H65B H10K 3.0106 no 2_636
H65B H57B 3.0452 no 1_545
H65B H83B 2.8434 no 1_445
H65B H93A 2.9549 no 1_445
H65B H93B 2.8349 no 1_445
H65C C68 3.5894 no 2_646
H65C C70 3.2216 no 2_646
H65C H10K 3.0067 no 2_636
H65C H17 3.5935 no 2_646
H65C H57A 3.4694 no 1_545
H65C H57B 3.1854 no 1_545
H65C H58C 3.5472 no 1_545
H65C H68A 3.0295 no 2_646
H65C H68C 3.4207 no 2_646
H65C H70A 2.5849 no 2_646
H65C H70B 3.0261 no 2_646
H66A C83 3.4438 no 1_445
H66A C86 3.5621 no 1_455
H66A H62C 3.5311 no 2_646
H66A H104 3.4913 no 2_646
H66A H10J 3.0692 no 2_646
H66A H10L 3.3705 no 2_646
H66A H83A 2.8910 no 1_445
H66A H83B 3.4755 no 1_445
H66A H83C 3.4296 no 1_445
H66A H86C 2.7845 no 1_455
H66B C86 3.1845 no 1_455
H66B C106 3.4510 no 2_646
H66B H10J 2.8711 no 2_646
H66B H10L 3.1251 no 2_646
H66B H86A 3.1973 no 1_455
H66B H86C 2.3659 no 1_455
H66C C83 2.9787 no 1_445
H66C C86 3.5179 no 1_455
H66C C93 3.4254 no 1_445
H66C H83A 2.8828 no 1_445
H66C H83B 2.9530 no 1_445
H66C H83C 2.6014 no 1_445
H66C H86C 2.5474 no 1_455
H66C H93B 2.4686 no 1_445
H26F C58 3.5800 no 1_545
H26F H58A 3.3692 no 1_545
H26F H58C 2.9094 no 1_545
H26F H68A 3.5310 no 2_646
H26F H68C 3.1196 no 2_646
H26G C68 3.3615 no 2_646
H26G C70 3.2406 no 2_646
H26G H57A 3.4645 no 1_545
H26G H57B 3.2287 no 1_545
H26G H58A 3.2926 no 1_545
H26G H58C 3.0499 no 1_545
H26G H68A 2.9412 no 2_646
H26G H68C 2.9992 no 2_646
H26G H70A 2.8115 no 2_646
H26G H70B 2.8530 no 2_646
H26H C58 3.2565 no 1_545
H26H C93 3.3930 no 1_445
H26H H57B 2.9970 no 1_545
H26H H58A 3.3821 no 1_545
H26H H58C 2.3807 no 1_545
H26H H93A 2.8388 no 1_445
H26H H93B 3.0533 no 1_445
H26H H94A 3.4330 no 1_445
H26H H94C 3.5803 no 1_445
H26I O10A 3.4360 no 2_646
H26I H26B 3.5139 no 2_646
H26I H10M 3.0926 no 2_646
H26I H28F 3.2449 no 1_445
H26I H28G 3.1055 no 1_445
H26I H28K 3.5391 no 1_445
H26I H86C 3.1810 no 1_455
H26J C93 3.2124 no 1_445
H26J C282 3.0602 no 1_445
H26J H30J 3.4030 no 2_636
H26J H28F 2.3088 no 1_445
H26J H28G 2.9780 no 1_445
H26J H28I 3.0829 no 1_445
H26J H28K 3.5457 no 1_445
H26J H93A 3.2804 no 1_445
H26J H93B 2.4315 no 1_445
H26J H93C 3.5257 no 1_445
H26K O4 3.2422 no 2_646
H26K C282 3.4835 no 1_445
H26K C306 3.1703 no 2_636
H26K H26A 3.1948 no 2_646
H26K H30J 2.4272 no 2_636
H26K H30K 3.2924 no 2_636
H26K H30L 3.3598 no 2_636
H26K H28F 3.0168 no 1_445
H26K H28G 3.0975 no 1_445
H26M C93 3.5011 no 1_445
H26M C94 3.4339 no 1_445
H26M H86C 3.1694 no 1_455
H26M H87C 3.4382 no 1_455
H26M H93B 2.6801 no 1_445
H26M H94C 2.5806 no 1_445
H26N C86 3.3914 no 1_455
H26N H86A 3.3193 no 1_455
H26N H86C 2.6126 no 1_455
H68A C10 2.9944 no 2_656
H68A C11 2.9917 no 2_656
H68A C12 2.9640 no 2_656
H68A C13 2.9910 no 2_656
H68A C14 3.0158 no 2_656
H68A C15 2.9650 no 2_656
H68A C264 3.5573 no 2_656
H68A H11 3.5518 no 2_656
H68A H13 3.5491 no 2_656
H68A H65C 3.0295 no 2_656
H68A H26F 3.5310 no 2_656
H68A H26G 2.9412 no 2_656
H68B C7 3.2864 no 2_656
H68B C8 3.4261 no 2_656
H68B C10 3.1590 no 2_656
H68B C15 3.2468 no 2_656
H68B C16 3.4733 no 2_656
H68B C105 3.5368 no 2_646
H68B O9A 3.4896 no 2_646
H68B H10G 3.2924 no 2_646
H68B H10I 2.9380 no 2_646
H68B H30H 3.1723 no 2_646
H68C C10 3.3192 no 2_656
H68C C11 3.1807 no 2_656
H68C C264 3.4953 no 2_656
H68C H11 3.3257 no 2_656
H68C H64A 3.4991 no 2_656
H68C H65C 3.4207 no 2_656
H68C H26F 3.1196 no 2_656
H68C H26G 2.9992 no 2_656
H69A Cl4 3.3444 no 2_646
H69A Cl5 3.0601 no 2_646
H69A F1 3.5187 no 2_646
H69A C100 3.0710 no 2_646
H69A Cl6A 3.3489 no 2_646
H69A H51 3.5654 no 2_646
H69A H100 2.5786 no 2_646
H69B F1 3.5279 no 2_646
H69B C101 3.5378 no 2_646
H69B C103 3.2265 no 2_646
H69B O9A 3.1832 no 2_646
H69B H101 2.9008 no 2_646
H69B H10D 2.9706 no 2_646
H69B H10F 2.8382 no 2_646
H69B H30B 3.3473 no 2_646
H69B H30C 3.2942 no 2_646
H69B H10I 3.2381 no 2_646
H69B H30H 3.1517 no 2_646
H69B H100 3.2495 no 2_646
H69C F1 3.2116 no 2_646
H69C O4 3.4875 no 2_646
H69C N2 2.9591 no 2_646
H69C C6 3.3131 no 2_646
H69C C7 3.3608 no 2_646
H69C C8 2.9462 no 2_646
H69C C9 2.6776 no 2_646
H69C C60 3.1809 no 2_646
H69C H100 3.5914 no 2_646
H70A C65 3.4220 no 2_656
H70A C105 3.4659 no 1_545
H70A C106 3.5290 no 1_545
H70A C305 3.4603 no 1_545
H70A H10G 3.1369 no 1_545
H70A H10H 2.9600 no 1_545
H70A H10K 3.0265 no 1_545
H70A H10L 3.2238 no 1_545
H70A H30G 3.0652 no 1_545
H70A H30I 2.9605 no 1_545
H70A H30J 3.5719 no 1_545
H70A H30K 3.5172 no 1_545
H70A H57A 3.1475 no 2_646
H70A H65A 3.4471 no 2_656
H70A H65C 2.5849 no 2_656
H70A H26G 2.8115 no 2_656
H70B C57 3.4766 no 2_646
H70B C58 3.5995 no 2_646
H70B H51 2.6799 no 2_646
H70B H57A 2.5981 no 2_646
H70B H58A 2.7616 no 2_646
H70B H65C 3.0261 no 2_656
H70B H26G 2.8530 no 2_656
H70C C7 3.0764 no 2_646
H70C C8 3.1241 no 2_646
H70C C10 3.1881 no 2_646
H70C C15 3.2297 no 2_646
H70C C16 3.2060 no 2_646
H70C H10G 3.2562 no 1_545
H70C H10L 3.4225 no 1_545
H70C H30I 3.1894 no 1_545
H70C H51 3.2485 no 2_646
H70C H57A 3.1459 no 2_646
H72A Cl2A 3.5755 no .
H72A H53A 3.3669 no 1_565
H72A H55B 3.3669 no 1_565
H72B Cl2 3.2705 no .
H72B Cl2A 2.7303 no .
H73A O8 2.7454 no 2_645
H73A C89 3.5659 no 2_645
H73A Cl2A 3.5163 no .
H73A C289 3.5659 no 2_645
H73A H89A 2.8002 no 2_645
H73A H90C 3.1478 no 2_645
H73A H28A 2.8577 no 2_645
H73A H28B 3.4168 no 2_645
H73A H54C 3.4538 no 2_655
H73B Cl2 3.3655 no 2_655
H73B H89A 3.5808 no 2_645
H73B H29A 3.1054 no 1_545
H73B H73C 3.4302 no 2_655
H73B H299 3.3913 no 2_655
H73C C89 3.5529 no 1_545
H73C C289 3.5529 no 1_545
H73C C290 3.5787 no 1_545
H73C H89A 3.1424 no 1_545
H73C H89B 3.3682 no 1_545
H73C H90A 2.9032 no 1_545
H73C H28A 3.4262 no 1_545
H73C H28B 3.1223 no 1_545
H73C H29A 2.8187 no 1_545
H73C H54C 3.5563 no 2_655
H73C H73B 3.4302 no 2_645
H75 Cl6 3.0884 no .
H75 Cl4A 3.1742 no .
H75 H40B 3.2787 no 1_565
H77 C306 3.5172 no 2_746
H77 H30L 2.6286 no 2_746
H79 C37 3.5083 no 1_545
H79 C98 3.2219 no 1_545
H79 H98A 3.0667 no 1_545
H79 H98B 2.5679 no 1_545
H81A Cl6 2.8877 no .
H81A C102 3.5336 no .
H81A H10A 3.0559 no .
H81A H10B 3.1786 no .
H81A H40B 3.2934 no 1_565
H81B O2 3.0536 no 1_565
H81B C102 3.5436 no .
H81B H62A 3.5292 no 2_756
H81B H10A 3.4468 no .
H81B H10B 3.0395 no .
H81B H10C 3.5890 no .
H81B H85C 3.3460 no 1_565
H81C O2 3.3895 no 1_565
H81C C85 3.1153 no 1_565
H81C H40B 2.7917 no 1_565
H81C H85B 2.9483 no 1_565
H81C H85C 2.4472 no 1_565
H82A Cl6 3.3781 no .
H82A C102 3.2922 no .
H82A H10A 2.5982 no .
H82A H10C 3.2261 no .
H82B O10 3.4016 no 2_746
H82B H61A 3.1184 no 2_756
H82B H61B 3.2435 no 2_756
H82B H10 3.4895 no 2_746
H82C C61 3.1707 no 2_756
H82C C62 3.3538 no 2_756
H82C C102 3.2606 no .
H82C H61A 2.6203 no 2_756
H82C H61B 3.1588 no 2_756
H82C H62A 2.7262 no 2_756
H82C H10A 3.0123 no .
H82C H10B 3.4435 no .
H82C H10C 2.8189 no .
H83A C62 3.4746 no 2_756
H83A C66 3.3388 no 1_665
H83A H61B 3.4355 no 2_756
H83A H62A 2.6358 no 2_756
H83A H66A 2.8910 no 1_665
H83A H66C 2.8828 no 1_665
H83A H86C 3.4919 no 1_565
H83B C65 3.4865 no 1_665
H83B H61B 3.5098 no 2_756
H83B H65A 3.3104 no 1_665
H83B H65B 2.8434 no 1_665
H83B H66A 3.4755 no 1_665
H83B H66C 2.9530 no 1_665
H83C C66 3.4287 no 1_665
H83C C85 3.5445 no 1_565
H83C H66A 3.4296 no 1_665
H83C H66C 2.6014 no 1_665
H83C H85B 2.7839 no 1_565
H83C H85C 3.4659 no 1_565
H83C H86C 3.2710 no 1_565
H28C Cl6A 3.4696 no .
H28C C302 3.4936 no .
H28C H26C 3.4910 no 2_756
H28C H30A 2.7623 no .
H28C H30C 3.3624 no .
H28D C262 3.5097 no 2_756
H28D C302 3.5658 no .
H28D H24E 3.2139 no 1_565
H28D H26C 2.5801 no 2_756
H28D H301 3.3473 no .
H28D H30A 2.8384 no .
H28D H30D 3.5656 no .
H28E Cl4A 3.2729 no .
H28E Cl6A 3.3196 no .
H28E H301 3.5951 no .
H28E H30A 3.3239 no .
H28E H30C 3.4505 no .
H28F C265 2.9969 no 1_665
H28F C306 3.1262 no 2_746
H28F H30J 3.1562 no 2_746
H28F H30K 3.3819 no 2_746
H28F H30L 2.4124 no 2_746
H28F H26I 3.2449 no 1_665
H28F H26J 2.3088 no 1_665
H28F H26K 3.0168 no 1_665
H28G C265 3.2434 no 1_665
H28G C261 3.0442 no 2_756
H28G C262 3.3815 no 2_756
H28G C306 3.3687 no 2_746
H28G H26A 2.3786 no 2_756
H28G H26B 3.1607 no 2_756
H28G H26C 2.8828 no 2_756
H28G H30J 3.1229 no 2_746
H28G H30L 2.7242 no 2_746
H28G H26I 3.1055 no 1_665
H28G H26J 2.9780 no 1_665
H28G H26K 3.0975 no 1_665
H28H C306 2.7626 no 2_746
H28H H26A 3.1365 no 2_756
H28H H304 3.5258 no 2_746
H28H H30J 3.0121 no 2_746
H28H H30K 3.3437 no 2_746
H28H H30L 1.8311 no 2_746
H28I C85 3.2519 no 1_565
H28I H26J 3.0829 no 1_665
H28I H85B 2.4793 no 1_565
H28I H85C 3.1839 no 1_565
H28I H86C 3.3878 no 1_565
H28J C85 2.8106 no 1_565
H28J H40B 3.1293 no 1_565
H28J H85A 3.3230 no 1_565
H28J H85B 2.4456 no 1_565
H28J H85C 2.3498 no 1_565
H28K O2 3.5118 no 1_565
H28K C85 3.1681 no 1_565
H28K C86 3.3582 no 1_565
H28K H24E 3.3565 no 1_565
H28K H26I 3.5391 no 1_665
H28K H26J 3.5457 no 1_665
H28K H85B 2.7919 no 1_565
H28K H85C 2.7206 no 1_565
H28K H86B 2.9363 no 1_565
H28K H86C 3.0025 no 1_565
H85A C33 2.9721 no 1_545
H85A C34 2.9394 no 1_545
H85A C35 3.2511 no 1_545
H85A C36 3.5082 no 1_545
H85A C37 3.5426 no 1_545
H85A C38 3.2735 no 1_545
H85A H28J 3.3230 no 1_545
H85B C29 3.5057 no 1_545
H85B C30 3.5681 no 1_545
H85B C31 3.4559 no 1_545
H85B C32 3.2332 no 1_545
H85B C33 3.1966 no 1_545
H85B C34 3.3102 no 1_545
H85B C283 2.7224 no 1_545
H85B H81C 2.9483 no 1_545
H85B H83C 2.7839 no 1_545
H85B H28I 2.4793 no 1_545
H85B H28J 2.4456 no 1_545
H85B H28K 2.7919 no 1_545
H85C C81 3.2978 no 1_545
H85C C283 2.8915 no 1_545
H85C H81B 3.3460 no 1_545
H85C H81C 2.4472 no 1_545
H85C H83C 3.4659 no 1_545
H85C H28I 3.1839 no 1_545
H85C H28J 2.3498 no 1_545
H85C H28K 2.7206 no 1_545
H86A C106 3.2981 no 2_746
H86A O10A 3.5208 no 2_746
H86A C306 3.3075 no 2_746
H86A H10J 2.3803 no 2_746
H86A H10K 3.4773 no 2_746
H86A H30K 2.9797 no 2_746
H86A H30L 2.8355 no 2_746
H86A H66B 3.1973 no 1_655
H86A H26N 3.3193 no 1_655
H86B O10A 3.4329 no 2_746
H86B H10J 3.1509 no 2_746
H86B H30L 3.5216 no 2_746
H86B H28K 2.9363 no 1_545
H86C C66 2.7150 no 1_655
H86C C266 3.3132 no 1_655
H86C C283 3.5883 no 1_545
H86C H10J 3.0072 no 2_746
H86C H66A 2.7845 no 1_655
H86C H66B 2.3659 no 1_655
H86C H66C 2.5474 no 1_655
H86C H26I 3.1810 no 1_655
H86C H26M 3.1694 no 1_655
H86C H26N 2.6126 no 1_655
H86C H83A 3.4919 no 1_545
H86C H83C 3.2710 no 1_545
H86C H28I 3.3878 no 1_545
H86C H28K 3.0025 no 1_545
H87A C33 3.2690 no 1_545
H87A C37 3.5034 no 1_545
H87A C38 2.8474 no 1_545
H87A H32 3.5251 no 1_545
H87A H38 2.6620 no 1_545
H87A H96B 3.2624 no 1_545
H87A H98B 3.3410 no 1_545
H87B H59A 3.2720 no 1_655
H87B H59C 3.5052 no 1_655
H87C C32 3.2119 no 1_545
H87C C33 3.4522 no 1_545
H87C C38 3.5946 no 1_545
H87C H32 2.9253 no 1_545
H87C H38 3.3788 no 1_545
H87C H59C 3.4495 no 1_655
H87C H26M 3.4382 no 1_655
H92A Cl3 3.0274 no 1_655
H92A C59 3.4050 no 1_655
H92A H59A 2.5790 no 1_655
H92A H59B 3.5861 no 1_655
H92A H96B 3.5136 no 1_545
H92B C96 3.5818 no 1_545
H92B H96B 2.6626 no 1_545
H92B H98B 3.1809 no 1_545
H92C Cl3 3.4187 no 1_655
H92C C97 3.2146 no 2_745
H92C H90B 3.3912 no 2_745
H92C H96A 3.5425 no 1_545
H92C H96B 2.8604 no 1_545
H92C H97A 2.9454 no 2_745
H92C H97B 3.4337 no 2_745
H92C H97C 2.7729 no 2_745
H93A H57B 2.9857 no 1_655
H93A H58C 3.3877 no 1_655
H93A H59A 2.7327 no 1_655
H93A H64B 2.8591 no 1_665
H93A H65B 2.9549 no 1_665
H93A H26H 2.8388 no 1_665
H93A H26J 3.2804 no 1_665
H93B C64 3.5074 no 1_665
H93B C66 3.3724 no 1_665
H93B C265 3.3528 no 1_665
H93B C266 3.5226 no 1_665
H93B H64B 2.6475 no 1_665
H93B H65B 2.8349 no 1_665
H93B H66C 2.4686 no 1_665
H93B H26H 3.0533 no 1_665
H93B H26J 2.4315 no 1_665
H93B H26M 2.6801 no 1_665
H93C H26J 3.5257 no 1_665
H94A C55 2.9726 no 1_665
H94A H55A 2.8554 no 1_665
H94A H55B 2.8923 no 1_665
H94A H55C 2.6651 no 1_665
H94A H58C 3.3496 no 1_655
H94A H59A 3.1815 no 1_655
H94A H64B 2.9101 no 1_665
H94A H26H 3.4330 no 1_665
H94B Cl1 3.3885 no 1_665
H94B Cl1A 2.7933 no 1_665
H94B H90B 3.3982 no 2_745
H94B H55A 3.2394 no 1_665
H94B H97B 3.5929 no 2_745
H94C C55 3.4824 no 1_665
H94C C64 3.4436 no 1_665
H94C C266 3.4775 no 1_665
H94C H55A 2.9648 no 1_665
H94C H55C 3.2260 no 1_665
H94C H64B 2.6537 no 1_665
H94C H64C 3.3846 no 1_665
H94C H26H 3.5803 no 1_665
H94C H26M 2.5806 no 1_665
H96A C33 3.4345 no 2_755
H96A C34 3.4304 no 2_755
H96A C35 3.2542 no 2_755
H96A C36 3.0626 no 2_755
H96A C37 3.0039 no 2_755
H96A C38 3.1967 no 2_755
H96A C97 3.3528 no 2_755
H96A H36 3.5146 no 2_755
H96A H92C 3.5425 no 1_565
H96A H97A 3.4292 no 2_755
H96A H97C 2.6499 no 2_755
H96B Cl3 3.5693 no 1_665
H96B C92 3.1575 no 1_565
H96B Cl3A 3.0965 no 1_665
H96B H87A 3.2624 no 1_565
H96B H92A 3.5136 no 1_565
H96B H92B 2.6626 no 1_565
H96B H92C 2.8604 no 1_565
H96B H97C 3.3198 no 2_755
H96C C35 3.5222 no 2_755
H96C Cl3A 2.7331 no 1_665
H96C H98C 3.1104 no 2_745
H97A Cl1 3.2965 no 2_665
H97A H92C 2.9454 no 2_755
H97A H96A 3.4292 no 2_745
H97B Cl1 2.9459 no 2_665
H97B C31 3.3751 no 2_755
H97B C32 2.7423 no 2_755
H97B C33 2.7327 no 2_755
H97B C34 3.3664 no 2_755
H97B C38 3.0399 no 2_755
H97B H32 2.9162 no 2_755
H97B H38 3.1832 no 2_755
H97B H92C 3.4337 no 2_755
H97B H94B 3.5929 no 2_755
H97C C30 3.5554 no 2_755
H97C C31 3.3914 no 2_755
H97C C32 3.4003 no 2_755
H97C C33 3.5219 no 2_755
H97C C92 3.5387 no 2_755
H97C C96 3.4050 no 2_745
H97C H92C 2.7729 no 2_755
H97C H96A 2.6499 no 2_745
H97C H96B 3.3198 no 2_745
H97C H98C 3.2541 no 2_745
H98A Cl1 3.5518 no 2_665
H98A C23 3.4793 no 1_565
H98A C24 3.1579 no 1_565
H98A C25 3.3618 no 1_565
H98A H79 3.0667 no 1_565
H98B C24 3.2467 no 1_565
H98B C25 3.4203 no 1_565
H98B C26 3.5144 no 1_565
H98B C29 3.5264 no 1_565
H98B C30 3.3269 no 1_565
H98B C74 3.2990 no 1_565
H98B C79 3.0267 no 1_565
H98B H30 2.9275 no 1_565
H98B H79 2.5679 no 1_565
H98B H87A 3.3410 no 1_565
H98B H92B 3.1809 no 1_565
H98C Cl1 3.1793 no 2_665
H98C C25 3.5624 no 1_565
H98C C26 3.5536 no 1_565
H98C Cl3A 3.5837 no 2_665
H98C H96C 3.1104 no 2_755
H98C H97C 3.2541 no 2_755
H100 F1 2.7545 no .
H100 N1 3.4380 no .
H100 C69 3.2851 no 2_656
H100 B1 3.5805 no .
H100 H101 3.3329 no .
H100 H10A 3.0996 no .
H100 H10D 3.3346 no .
H100 H69A 2.5786 no 2_656
H100 H69B 3.2495 no 2_656
H100 H69C 3.5914 no 2_656
H300 N1 3.4784 no .
H300 C1 3.0701 no .
H300 C2 2.7363 no .
H300 C3 3.0051 no .
H300 C4 3.4583 no .
H300 C21 3.0513 no .
H300 C22 2.7912 no .
H300 C23 3.2041 no .
H300 C39 3.2079 no .
H300 H39 3.5392 no .
H299 F4 2.0827 no 2_645
H299 O8 2.3725 no 2_645
H299 N4 3.5899 no 2_645
H299 C28 3.5635 no 2_645
H299 C88 3.1444 no 2_645
H299 B2 3.1813 no 2_645
H299 H29A 3.2528 no 2_635
H299 H73B 3.3913 no 2_645
H99 F4 2.2653 no 2_645
H99 O8 2.3118 no 2_645
H99 N4 3.5455 no 2_645
H99 C28 3.4107 no 2_645
H99 C88 2.9933 no 2_645
H99 B2 3.2972 no 2_645

loop_
_geom_hbond_atom_site_label_D
_geom_hbond_atom_site_label_H
_geom_hbond_atom_site_label_A
_geom_hbond_site_symmetry_A
_geom_hbond_distance_DA
_geom_hbond_distance_DH
_geom_hbond_distance_HA
_geom_hbond_angle_DHA
_geom_hbond_publ_flag
O9 H9 F2 1_565 2.898(12) 0.840 2.078 165.2 no
O9 H9 O3 1_565 2.933(17) 0.840 2.413 120.8 no
O10 H10 O9 . 2.829(14) 0.840 2.345 117.1 no

loop_
_geom_torsion_atom_site_label_1
_geom_torsion_atom_site_label_2
_geom_torsion_atom_site_label_3
_geom_torsion_atom_site_label_4
_geom_torsion
_geom_torsion_publ_flag
C43 O1 C44 C45 176.0(7) no
C44 O1 C43 O2 -7.6(13) no
C44 O1 C43 C1 168.5(8) no
C43 O1 C244 C245 -69.1(10) no
C244 O1 C43 O2 -7.6(13) no
C244 O1 C43 C1 168.5(8) no
C60 O3 C61 C62 -70.6(15) no
C61 O3 C60 O4 -13.8(17) no
C61 O3 C60 C9 178.2(10) no
C61 O3 C60 O3A 77.4(14) no
C71 O5 C72 C73 -175.4(7) no
C72 O5 C71 O6 7.5(12) no
C72 O5 C71 C20 -176.2(7) no
C88 O7 C89 C90 -85.6(8) no
C89 O7 C88 O8 2.9(11) no
C89 O7 C88 C28 -178.6(6) no
C88 O7 C289 C290 -161.7(6) no
C289 O7 C88 O8 2.9(11) no
C289 O7 C88 C28 -178.6(6) no
C1 N1 C4 C3 -0.9(8) no
C1 N1 C4 C5 178.4(6) no
C4 N1 C1 C2 1.0(8) no
C4 N1 C1 C43 -175.2(7) no
C1 N1 B1 F1 62.5(10) no
C1 N1 B1 F2 -59.2(10) no
C1 N1 B1 N2 -177.5(7) no
B1 N1 C1 C2 -173.9(7) no
B1 N1 C1 C43 9.9(12) no
C4 N1 B1 F1 -111.6(8) no
C4 N1 B1 F2 126.8(7) no
C4 N1 B1 N2 8.4(11) no
B1 N1 C4 C3 174.1(7) no
B1 N1 C4 C5 -6.6(11) no
C6 N2 C9 C8 2.2(8) no
C6 N2 C9 C60 -178.1(6) no
C9 N2 C6 C5 173.7(6) no
C9 N2 C6 C7 -3.8(8) no
C6 N2 B1 F1 114.4(7) no
C6 N2 B1 F2 -121.9(7) no
C6 N2 B1 N1 -5.5(10) no
B1 N2 C6 C5 0.8(11) no
B1 N2 C6 C7 -176.6(7) no
C9 N2 B1 F1 -56.9(10) no
C9 N2 B1 F2 66.8(10) no
C9 N2 B1 N1 -176.8(7) no
B1 N2 C9 C8 174.7(7) no
B1 N2 C9 C60 -5.6(12) no
C20 N3 C23 C22 2.7(8) no
C20 N3 C23 C24 -171.4(6) no
C23 N3 C20 C21 -0.8(8) no
C23 N3 C20 C71 176.9(6) no
C20 N3 B2 F3 42.5(10) no
C20 N3 B2 F4 -80.1(9) no
C20 N3 B2 N4 162.9(6) no
B2 N3 C20 C21 -173.6(6) no
B2 N3 C20 C71 4.1(11) no
C23 N3 B2 F3 -129.0(7) no
C23 N3 B2 F4 108.4(7) no
C23 N3 B2 N4 -8.7(10) no
B2 N3 C23 C22 175.5(6) no
B2 N3 C23 C24 1.5(10) no
C25 N4 C28 C27 2.1(7) no
C25 N4 C28 C88 179.9(6) no
C28 N4 C25 C24 173.9(6) no
C28 N4 C25 C26 -3.9(7) no
C25 N4 B2 F3 133.3(7) no
C25 N4 B2 F4 -102.3(8) no
C25 N4 B2 N3 14.5(9) no
B2 N4 C25 C24 -13.3(10) no
B2 N4 C25 C26 168.9(6) no
C28 N4 B2 F3 -55.6(9) no
C28 N4 B2 F4 68.9(10) no
C28 N4 B2 N3 -174.3(6) no
B2 N4 C28 C27 -170.3(6) no
B2 N4 C28 C88 7.6(11) no
N1 C1 C2 C3 -0.8(8) no
N1 C1 C2 C39 -178.9(7) no
N1 C1 C43 O1 -30.3(12) no
N1 C1 C43 O2 146.0(8) no
C2 C1 C43 O1 154.0(7) no
C2 C1 C43 O2 -29.8(12) no
C43 C1 C2 C3 175.7(7) no
C43 C1 C2 C39 -2.5(13) no
C1 C2 C3 C4 0.2(8) no
C1 C2 C3 C42 -178.0(6) no
C1 C2 C39 C22 -131.4(8) no
C1 C2 C39 C40 119.7(9) no
C3 C2 C39 C22 50.6(8) no
C3 C2 C39 C40 -58.3(8) no
C39 C2 C3 C4 178.7(6) no
C39 C2 C3 C42 0.6(9) no
C2 C3 C4 N1 0.4(8) no
C2 C3 C4 C5 -178.8(7) no
C2 C3 C42 C21 -50.6(8) no
C2 C3 C42 C41 59.4(8) no
C4 C3 C42 C21 132.1(9) no
C4 C3 C42 C41 -117.9(10) no
C42 C3 C4 N1 177.8(8) no
C42 C3 C4 C5 -1.4(15) no
N1 C4 C5 C6 0.5(11) no
N1 C4 C5 C46 176.9(6) no
C3 C4 C5 C6 179.6(7) no
C3 C4 C5 C46 -4.0(12) no
C4 C5 C6 N2 2.3(11) no
C4 C5 C6 C7 179.1(7) no
C4 C5 C46 C47 67.0(9) no
C4 C5 C46 C51 -108.5(8) no
C6 C5 C46 C47 -116.6(7) no
C6 C5 C46 C51 67.9(9) no
C46 C5 C6 N2 -174.0(6) no
C46 C5 C6 C7 2.8(12) no
N2 C6 C7 C8 4.0(8) no
N2 C6 C7 C10 -170.2(9) no
C5 C6 C7 C8 -173.1(7) no
C5 C6 C7 C10 12.7(16) no
C6 C7 C8 C9 -2.6(8) no
C6 C7 C8 C16 -179.6(5) no
C6 C7 C10 C11 3.6(17) no
C6 C7 C10 C15 175.8(10) no
C8 C7 C10 C11 -170.5(7) no
C8 C7 C10 C15 1.7(7) no
C10 C7 C8 C9 173.9(5) no
C10 C7 C8 C16 -3.1(8) no
C7 C8 C9 N2 0.3(8) no
C7 C8 C9 C60 -179.4(6) no
C7 C8 C16 C15 3.2(7) no
C7 C8 C16 C17 179.3(7) no
C9 C8 C16 C15 -171.9(10) no
C9 C8 C16 C17 4.3(17) no
C16 C8 C9 N2 175.4(9) no
C16 C8 C9 C60 -4.3(15) no
N2 C9 C60 O3 -28.4(11) no
N2 C9 C60 O4 163.5(7) no
N2 C9 C60 O3A 2.6(11) no
C8 C9 C60 O3 151.3(7) no
C8 C9 C60 O4 -16.9(12) no
C8 C9 C60 O3A -177.8(7) no
C7 C10 C11 C12 171.1(7) no
C7 C10 C15 C14 -176.0(6) no
C7 C10 C15 C16 0.4(8) no
C11 C10 C15 C14 -2.1(10) no
C11 C10 C15 C16 174.2(6) no
C15 C10 C11 C12 -0.3(10) no
C10 C11 C12 C13 2.4(10) no
C10 C11 C12 C63 -174.7(6) no
C11 C12 C13 C14 -2.2(10) no
C11 C12 C63 C64 4.4(9) no
C11 C12 C63 C65 122.4(7) no
C11 C12 C63 C66 -118.3(7) no
C11 C12 C63 C264 54.3(8) no
C11 C12 C63 C265 -178.1(6) no
C11 C12 C63 C266 -59.8(8) no
C13 C12 C63 C64 -172.7(6) no
C13 C12 C63 C65 -54.7(8) no
C13 C12 C63 C66 64.6(8) no
C13 C12 C63 C264 -122.8(6) no
C13 C12 C63 C265 4.7(9) no
C13 C12 C63 C266 123.0(6) no
C63 C12 C13 C14 175.0(6) no
C12 C13 C14 C15 -0.1(10) no
C12 C13 C14 C19 -176.7(6) no
C13 C14 C15 C10 2.2(10) no
C13 C14 C15 C16 -173.8(6) no
C13 C14 C19 C18 175.2(7) no
C15 C14 C19 C18 -1.4(10) no
C19 C14 C15 C10 179.1(6) no
C19 C14 C15 C16 3.1(10) no
C10 C15 C16 C8 -2.2(8) no
C10 C15 C16 C17 -179.1(6) no
C14 C15 C16 C8 174.2(6) no
C14 C15 C16 C17 -2.8(11) no
C8 C16 C17 C18 -175.2(7) no
C15 C16 C17 C18 0.6(10) no
C16 C17 C18 C19 1.1(10) no
C16 C17 C18 C67 179.4(6) no
C17 C18 C19 C14 -0.7(10) no
C17 C18 C67 C68 60.7(8) no
C17 C18 C67 C69 179.8(6) no
C17 C18 C67 C70 -59.5(8) no
C19 C18 C67 C68 -121.0(7) no
C19 C18 C67 C69 -2.0(10) no
C19 C18 C67 C70 118.7(7) no
C67 C18 C19 C14 -178.9(6) no
N3 C20 C21 C22 -1.4(8) no
N3 C20 C21 C42 -174.9(7) no
N3 C20 C71 O5 46.3(10) no
N3 C20 C71 O6 -137.4(8) no
C21 C20 C71 O5 -136.3(7) no
C21 C20 C71 O6 40.1(12) no
C71 C20 C21 C22 -179.2(6) no
C71 C20 C21 C42 7.3(13) no
C20 C21 C22 C23 3.0(8) no
C20 C21 C22 C39 -174.6(6) no
C20 C21 C42 C3 -135.9(8) no
C20 C21 C42 C41 115.0(9) no
C22 C21 C42 C3 51.1(8) no
C22 C21 C42 C41 -58.1(8) no
C42 C21 C22 C23 177.8(6) no
C42 C21 C22 C39 0.2(9) no
C21 C22 C23 N3 -3.5(8) no
C21 C22 C23 C24 169.5(7) no
C21 C22 C39 C2 -50.2(8) no
C21 C22 C39 C40 58.5(8) no
C23 C22 C39 C2 133.4(9) no
C23 C22 C39 C40 -117.9(9) no
C39 C22 C23 N3 173.1(8) no
C39 C22 C23 C24 -13.9(15) no
N3 C23 C24 C25 1.8(10) no
N3 C23 C24 C74 170.0(6) no
C22 C23 C24 C25 -170.5(7) no
C22 C23 C24 C74 -2.3(12) no
C23 C24 C25 N4 3.9(10) no
C23 C24 C25 C26 -178.8(7) no
C23 C24 C74 C75 -110.6(7) no
C23 C24 C74 C79 66.4(9) no
C25 C24 C74 C75 57.9(9) no
C25 C24 C74 C79 -125.1(7) no
C74 C24 C25 N4 -164.3(6) no
C74 C24 C25 C26 13.0(11) no
N4 C25 C26 C27 4.1(8) no
N4 C25 C26 C29 -167.8(8) no
C24 C25 C26 C27 -173.4(7) no
C24 C25 C26 C29 14.7(15) no
C25 C26 C27 C28 -2.8(8) no
C25 C26 C27 C35 -178.1(5) no
C25 C26 C29 C30 -0.1(17) no
C25 C26 C29 C34 173.9(10) no
C27 C26 C29 C30 -171.9(7) no
C27 C26 C29 C34 2.1(7) no
C29 C26 C27 C28 172.2(5) no
C29 C26 C27 C35 -3.1(8) no
C26 C27 C28 N4 0.5(8) no
C26 C27 C28 C88 -177.3(6) no
C26 C27 C35 C34 2.8(7) no
C26 C27 C35 C36 179.6(7) no
C28 C27 C35 C34 -169.8(9) no
C28 C27 C35 C36 7.0(17) no
C35 C27 C28 N4 173.1(9) no
C35 C27 C28 C88 -4.6(15) no
N4 C28 C88 O7 154.9(6) no
N4 C28 C88 O8 -26.7(11) no
C27 C28 C88 O7 -27.6(10) no
C27 C28 C88 O8 150.8(8) no
C26 C29 C30 C31 174.3(7) no
C26 C29 C34 C33 -177.7(6) no
C26 C29 C34 C35 -0.3(8) no
C30 C29 C34 C33 -2.2(10) no
C30 C29 C34 C35 175.2(6) no
C34 C29 C30 C31 0.8(10) no
C29 C30 C31 C32 1.8(10) no
C29 C30 C31 C91 -173.0(6) no
C30 C31 C32 C33 -3.2(10) no
C30 C31 C91 C92 60.0(8) no
C30 C31 C91 C93 -60.9(8) no
C30 C31 C91 C94 179.9(6) no
C32 C31 C91 C92 -114.6(7) no
C32 C31 C91 C93 124.5(7) no
C32 C31 C91 C94 5.3(9) no
C91 C31 C32 C33 171.3(6) no
C31 C32 C33 C34 1.9(10) no
C31 C32 C33 C38 -174.0(6) no
C32 C33 C34 C29 0.9(10) no
C32 C33 C34 C35 -176.2(6) no
C32 C33 C38 C37 176.0(7) no
C34 C33 C38 C37 0.1(10) no
C38 C33 C34 C29 177.2(6) no
C38 C33 C34 C35 0.1(10) no
C29 C34 C35 C27 -1.5(8) no
C29 C34 C35 C36 -179.0(6) no
C33 C34 C35 C27 175.9(6) no
C33 C34 C35 C36 -1.6(11) no
C27 C35 C36 C37 -173.6(7) no
C34 C35 C36 C37 2.8(10) no
C35 C36 C37 C38 -2.6(10) no
C35 C36 C37 C95 176.4(6) no
C36 C37 C38 C33 1.1(10) no
C36 C37 C95 C96 -170.7(6) no
C36 C37 C95 C97 -52.5(9) no
C36 C37 C95 C98 66.4(8) no
C38 C37 C95 C96 8.3(9) no
C38 C37 C95 C97 126.5(7) no
C38 C37 C95 C98 -114.6(7) no
C95 C37 C38 C33 -177.9(6) no
C2 C39 C40 C41 52.7(7) no
C22 C39 C40 C41 -58.1(7) no
C39 C40 C41 C42 3.1(8) no
C40 C41 C42 C3 -58.7(7) no
C40 C41 C42 C21 52.5(7) no
C5 C46 C47 C48 -171.8(6) no
C5 C46 C51 C50 171.8(6) no
C47 C46 C51 C50 -3.8(10) no
C51 C46 C47 C48 3.7(10) no
C46 C47 C48 C49 -1.1(10) no
C46 C47 C48 C52 173.5(6) no
C47 C48 C49 C50 -1.5(11) no
C47 C48 C52 C53 18.2(9) no
C47 C48 C52 C54 -103.2(7) no
C47 C48 C52 C55 137.3(6) no
C49 C48 C52 C53 -167.4(6) no
C49 C48 C52 C54 71.2(8) no
C49 C48 C52 C55 -48.3(9) no
C52 C48 C49 C50 -176.1(6) no
C48 C49 C50 C51 1.5(11) no
C48 C49 C50 C56 -178.6(6) no
C49 C50 C51 C46 1.2(10) no
C49 C50 C56 C57 114.9(7) no
C49 C50 C56 C58 -126.8(7) no
C49 C50 C56 C59 -5.6(10) no
C51 C50 C56 C57 -65.2(9) no
C51 C50 C56 C58 53.0(9) no
C51 C50 C56 C59 174.2(6) no
C56 C50 C51 C46 -178.7(6) no
O3 C60 O3A C261 -92(3) no
O4 C60 O3A C261 14(3) no
C9 C60 O3A C261 175.8(12) no
C24 C74 C75 C76 173.1(6) no
C24 C74 C79 C78 -173.7(6) no
C75 C74 C79 C78 3.1(11) no
C79 C74 C75 C76 -3.9(11) no
C74 C75 C76 C77 2.8(11) no
C74 C75 C76 C80 -177.6(6) no
C75 C76 C77 C78 -0.9(11) no
C75 C76 C80 C81 3.2(10) no
C75 C76 C80 C82 119.9(7) no
C75 C76 C80 C83 -118.4(7) no
C75 C76 C80 C281 68.9(9) no
C75 C76 C80 C282 -168.9(7) no
C75 C76 C80 C283 -61.9(9) no
C77 C76 C80 C81 -177.2(6) no
C77 C76 C80 C82 -60.4(9) no
C77 C76 C80 C83 61.2(9) no
C77 C76 C80 C281 -111.5(8) no
C77 C76 C80 C282 10.7(9) no
C77 C76 C80 C283 117.7(7) no
C80 C76 C77 C78 179.4(6) no
C76 C77 C78 C79 0.1(11) no
C76 C77 C78 C84 -179.0(7) no
C77 C78 C79 C74 -1.2(11) no
C77 C78 C84 C85 138.0(7) no
C77 C78 C84 C86 17.4(10) no
C77 C78 C84 C87 -103.6(8) no
C79 C78 C84 C85 -41.2(10) no
C79 C78 C84 C86 -161.7(7) no
C79 C78 C84 C87 77.3(8) no
C84 C78 C79 C74 178.0(6) no
C60 O3A C261 C262 165.7(18) no
